data_1570373
loop_
_publ_author_name
'Weh, Manuel'
'Kroeger, Asja A.'
'Anhalt, Olga'
'Karton, Amir'
'W&#xfc;rthner, Frank'

_publ_section_title
;
 Mutual induced fit transition structure stabilization of corannulene's
 bowl-to-bowl inversion in a perylene bisimide cyclophane.
;
_journal_issue 2
_journal_name_full 'Chemical science'
_journal_page_first 609
_journal_page_last 617
_journal_paper_doi 10.1039/d3sc05341e
_journal_volume 15
_journal_year 2024
_chemical_formula_moiety 'C100 H68 N4 O16, C24 H12, C12 H10 Cl2 [+ solvent]'
_chemical_formula_sum 'C136 H90 Cl2 N4 O16'
_chemical_formula_weight 2107.01
_space_group_crystal_system triclinic
_space_group_IT_number 1
_space_group_name_Hall 'P 1'
_space_group_name_H-M_alt 'P 1'
_atom_sites_solution_hydrogens geom
_atom_sites_solution_primary dual
_atom_sites_solution_secondary difmap
_audit_creation_method SHELXL-2018/3
_audit_update_record
;
2023-10-09 deposited with the CCDC.	2023-11-27 downloaded from the CCDC.
;
_cell_angle_alpha 111.223(3)
_cell_angle_beta 102.466(3)
_cell_angle_gamma 104.738(3)
_cell_formula_units_Z 2
_cell_length_a 13.2705(10)
_cell_length_b 21.6957(16)
_cell_length_c 22.1130(17)
_cell_measurement_reflns_used 9587
_cell_measurement_temperature 100(2)
_cell_measurement_theta_max 72.19
_cell_measurement_theta_min 3.56
_cell_volume 5394.3(7)
_computing_cell_refinement 'Bruker SAINT'
_computing_data_collection 'Bruker APEX4'
_computing_data_reduction 'Bruker SAINT'
_computing_structure_refinement 'SHELXL-2018/3 (Sheldrick, 2018)'
_computing_structure_solution 'SHELXT 2014/5 (Sheldrick, 2014)'
_diffrn_ambient_temperature 100(2)
_diffrn_measured_fraction_theta_full 1.000
_diffrn_measured_fraction_theta_max 0.996
_diffrn_measurement_device_type Bruker-Kappa-D8Quest_PhotonII
_diffrn_measurement_method omega_and_phi_scan
_diffrn_radiation_type CuK\a
_diffrn_radiation_wavelength 1.54178
_diffrn_reflns_av_R_equivalents 0.0355
_diffrn_reflns_av_unetI/netI 0.0156
_diffrn_reflns_Laue_measured_fraction_full 1.000
_diffrn_reflns_Laue_measured_fraction_max 0.996
_diffrn_reflns_limit_h_max 16
_diffrn_reflns_limit_h_min -16
_diffrn_reflns_limit_k_max 26
_diffrn_reflns_limit_k_min -26
_diffrn_reflns_limit_l_max 27
_diffrn_reflns_limit_l_min -27
_diffrn_reflns_number 435202
_diffrn_reflns_point_group_measured_fraction_full 0.978
_diffrn_reflns_point_group_measured_fraction_max 0.967
_diffrn_reflns_theta_full 67.679
_diffrn_reflns_theta_max 72.599
_diffrn_reflns_theta_min 2.280
_diffrn_source Cu/K(alpha)_ImuS_Microsource
_exptl_absorpt_coefficient_mu 1.124
_exptl_absorpt_correction_T_max 0.7536
_exptl_absorpt_correction_T_min 0.6569
_exptl_absorpt_correction_type multi-scan
_exptl_absorpt_process_details Bruker-SADABS
_exptl_crystal_colour brown
_exptl_crystal_density_diffrn 1.297
_exptl_crystal_description block
_exptl_crystal_F_000 2192
_exptl_crystal_size_max 0.256
_exptl_crystal_size_mid 0.190
_exptl_crystal_size_min 0.095
_refine_diff_density_max 1.087
_refine_diff_density_min -0.589
_refine_diff_density_rms 0.048
_refine_ls_abs_structure_details
;
 Flack x determined using 18674 quotients [(I+)-(I-)]/[(I+)+(I-)]
 (Parsons, Flack and Wagner, Acta Cryst. B69 (2013) 249-259).
;
_refine_ls_abs_structure_Flack 0.053(3)
_refine_ls_extinction_method none
_refine_ls_goodness_of_fit_ref 1.015
_refine_ls_hydrogen_treatment constr
_refine_ls_matrix_type full
_refine_ls_number_parameters 3240
_refine_ls_number_reflns 41430
_refine_ls_number_restraints 2756
_refine_ls_restrained_S_all 1.013
_refine_ls_R_factor_all 0.0515
_refine_ls_R_factor_gt 0.0503
_refine_ls_shift/su_max 0.002
_refine_ls_shift/su_mean 0.000
_refine_ls_structure_factor_coef Fsqd
_refine_ls_weighting_details 'w=1/[\s^2^(Fo^2^)+(0.1030P)^2^+1.5889P] where P=(Fo^2^+2Fc^2^)/3'
_refine_ls_weighting_scheme calc
_refine_ls_wR_factor_gt 0.1461
_refine_ls_wR_factor_ref 0.1478
_reflns_Friedel_coverage 0.942
_reflns_Friedel_fraction_full 0.956
_reflns_Friedel_fraction_max 0.938
_reflns_number_gt 40216
_reflns_number_total 41430
_reflns_threshold_expression 'I > 2\s(I)'
_cod_data_source_file d3sc05341e2.cif
_cod_data_source_block coronene_1-PP
_cod_depositor_comments 'Adding full bibliography for 1570373.cif.'
_cod_database_code 1570373
_shelx_shelxl_version_number 2018/3
_shelx_space_group_comment
;
The symmetry employed for this shelxl refinement is uniquely defined
by the following loop, which should always be used as a source of
symmetry information in preference to the above space-group names.
They are only intended as comments.
;

loop_
_space_group_symop_operation_xyz
'x, y, z'

loop_
_atom_site_label
_atom_site_type_symbol
_atom_site_fract_x
_atom_site_fract_y
_atom_site_fract_z
_atom_site_U_iso_or_equiv
_atom_site_adp_type
_atom_site_occupancy
_atom_site_site_symmetry_order
_atom_site_calc_flag
_atom_site_refinement_flags_posn
_atom_site_refinement_flags_adp
_atom_site_refinement_flags_occupancy
_atom_site_disorder_assembly
_atom_site_disorder_group
N1 N -0.2077(2) -0.09464(16) 0.13179(16) 0.0394(6) Uani 1 1 d . . . . .
N2 N 0.6825(3) 0.28189(17) 0.32288(18) 0.0451(7) Uani 1 1 d . . . . .
N3 N 0.8430(2) 0.14086(16) 0.51800(16) 0.0392(6) Uani 1 1 d . . . . .
N4 N -0.0540(3) -0.22914(17) 0.32935(16) 0.0438(7) Uani 1 1 d . . . . .
O1 O -0.1742(2) -0.17451(14) 0.04678(14) 0.0482(6) Uani 1 1 d . . . . .
O2 O 0.7131(2) 0.20442(16) 0.23376(16) 0.0567(7) Uani 1 1 d . . . . .
O3 O 0.6515(2) 0.35648(15) 0.41289(16) 0.0549(7) Uani 1 1 d . . . . .
O4 O -0.2410(2) -0.01311(14) 0.21603(15) 0.0499(7) Uani 1 1 d . . . . .
O5 O 0.8225(2) 0.21249(13) 0.61538(13) 0.0426(5) Uani 1 1 d . . . . .
O6 O -0.0838(2) -0.14581(18) 0.41393(15) 0.0636(9) Uani 1 1 d . . . . .
O7 O -0.0243(2) -0.30889(14) 0.24187(15) 0.0484(6) Uani 1 1 d . . . . .
O8 O 0.8664(2) 0.06561(16) 0.42355(16) 0.0546(7) Uani 1 1 d . . . . .
O9 O 0.3452(2) 0.01855(13) 0.07718(13) 0.0422(5) Uani 1 1 d . . . . .
O10 O 0.1463(4) 0.1335(2) -0.02187(18) 0.0749(10) Uani 1 1 d . . . . .
O11 O -0.0235(4) 0.2727(2) 0.1402(2) 0.0761(10) Uani 1 1 d . . . . .
O12 O 0.09297(19) 0.21010(12) 0.32171(12) 0.0373(5) Uani 1 1 d . . . . .
O13 O 0.43922(19) 0.09678(12) 0.60379(11) 0.0343(5) Uani 1 1 d D . . . .
O16 O 0.3818(2) -0.21835(12) 0.28477(12) 0.0372(5) Uani 1 1 d . . . . .
C1 C -0.1403(3) -0.11557(19) 0.09440(18) 0.0403(7) Uani 1 1 d . . . . .
C2 C -0.0271(3) -0.06367(18) 0.11623(17) 0.0359(7) Uani 1 1 d . . . . .
C3 C 0.0457(3) -0.08439(18) 0.08516(18) 0.0382(7) Uani 1 1 d . . . . .
H3 H 0.022684 -0.131296 0.049825 0.046 Uiso 1 1 calc R U . . .
C4 C 0.1531(3) -0.03687(18) 0.10530(17) 0.0364(7) Uani 1 1 d . . . . .
H4 H 0.202296 -0.052094 0.083341 0.044 Uiso 1 1 calc R U . . .
C5 C 0.1904(3) 0.03262(17) 0.15693(16) 0.0327(6) Uani 1 1 d . . . . .
C6 C 0.3029(3) 0.08377(17) 0.17839(17) 0.0340(6) Uani 1 1 d . . . . .
C7 C 0.3763(3) 0.07384(18) 0.14230(19) 0.0392(7) Uani 1 1 d . . . . .
C8 C 0.4878(3) 0.1174(2) 0.1700(2) 0.0431(8) Uani 1 1 d . . . . .
H8 H 0.536224 0.106460 0.145388 0.052 Uiso 1 1 calc R U . . .
C9 C 0.5279(3) 0.17565(19) 0.2322(2) 0.0409(7) Uani 1 1 d . . . . .
C10 C 0.6473(3) 0.2199(2) 0.2613(2) 0.0455(8) Uani 1 1 d . . . . .
C11 C 0.6135(3) 0.30245(19) 0.3592(2) 0.0426(8) Uani 1 1 d . . . . .
C12 C 0.4960(3) 0.25581(18) 0.33062(19) 0.0383(7) Uani 1 1 d . . . . .
C13 C 0.4270(3) 0.27248(18) 0.36686(19) 0.0395(7) Uani 1 1 d . . . . .
H13 H 0.455368 0.313370 0.410064 0.047 Uiso 1 1 calc R U . . .
C14 C 0.3156(3) 0.22935(18) 0.34012(18) 0.0373(7) Uani 1 1 d . . . . .
H14 H 0.268626 0.241865 0.365478 0.045 Uiso 1 1 calc R U . . .
C15 C 0.2700(3) 0.16806(17) 0.27711(17) 0.0329(6) Uani 1 1 d . . . . .
C16 C 0.1523(3) 0.12299(17) 0.24841(17) 0.0327(6) Uani 1 1 d . . . . .
C17 C 0.0700(3) 0.14170(17) 0.27277(17) 0.0346(6) Uani 1 1 d . . . . .
C18 C -0.0367(3) 0.09324(18) 0.25184(18) 0.0375(7) Uani 1 1 d . . . . .
H18 H -0.088675 0.107506 0.271616 0.045 Uiso 1 1 calc R U . . .
C19 C -0.0671(3) 0.02527(19) 0.20298(18) 0.0374(7) Uani 1 1 d . . . . .
C20 C -0.1780(3) -0.02660(19) 0.18586(19) 0.0399(8) Uani 1 1 d . . . . .
C21 C 0.0071(3) 0.00509(17) 0.16982(17) 0.0336(6) Uani 1 1 d . . . . .
C22 C 0.1176(3) 0.05440(17) 0.19203(16) 0.0316(6) Uani 1 1 d . . . . .
C23 C 0.3421(3) 0.14774(17) 0.24085(17) 0.0334(6) Uani 1 1 d . . . . .
C24 C 0.4550(3) 0.19337(18) 0.26798(18) 0.0359(7) Uani 1 1 d . . . . .
C25 C 0.8026(3) 0.3238(2) 0.3566(2) 0.0484(9) Uani 1 1 d . . . . .
H25C H 0.814857 0.374557 0.382559 0.058 Uiso 1 1 calc R U . . .
H25D H 0.838582 0.319387 0.321199 0.058 Uiso 1 1 calc R U . . .
C26 C 0.8529(3) 0.29718(19) 0.4050(2) 0.0453(9) Uani 1 1 d . . . . .
C27 C 0.8505(3) 0.3211(2) 0.4725(2) 0.0454(8) Uani 1 1 d . . . . .
H27 H 0.823625 0.358165 0.489568 0.054 Uiso 1 1 calc R U . . .
C28 C 0.8865(3) 0.2916(2) 0.5141(2) 0.0473(9) Uani 1 1 d . . . . .
H28 H 0.884590 0.308837 0.559732 0.057 Uiso 1 1 calc R U . . .
C29 C 0.9263(3) 0.23609(19) 0.4902(2) 0.0434(8) Uani 1 1 d . . . . .
C30 C 0.9344(3) 0.2154(2) 0.4248(2) 0.0470(9) Uani 1 1 d . . . . .
H30 H 0.965404 0.180293 0.408633 0.056 Uiso 1 1 calc R U . . .
C31 C 0.8978(3) 0.2453(2) 0.3825(2) 0.0457(8) Uani 1 1 d . . . . .
H31 H 0.903623 0.230180 0.337790 0.055 Uiso 1 1 calc R U . . .
C32 C 0.9492(3) 0.1967(2) 0.5321(2) 0.0451(8) Uani 1 1 d . . . . .
H32A H 1.002998 0.174636 0.519453 0.054 Uiso 1 1 calc R U . . .
H32B H 0.981432 0.230068 0.581870 0.054 Uiso 1 1 calc R U . . .
C33 C 0.7834(3) 0.15737(18) 0.56181(17) 0.0352(7) Uani 1 1 d . . . . .
C34 C 0.6695(3) 0.10604(17) 0.54033(16) 0.0318(6) Uani 1 1 d . . . . .
C35 C 0.6058(3) 0.12072(16) 0.58065(16) 0.0317(6) Uani 1 1 d . . . . .
H35 H 0.636595 0.161797 0.623806 0.038 Uiso 1 1 calc R U . . .
C36 C 0.4954(3) 0.07544(16) 0.55863(16) 0.0308(6) Uani 1 1 d . . . . .
C37 C 0.4453(3) 0.01407(16) 0.49570(16) 0.0291(6) Uani 1 1 d . . . . .
C38 C 0.3264(3) -0.03072(17) 0.46756(16) 0.0321(6) Uani 1 1 d . . . . .
C39 C 0.2504(3) -0.00952(19) 0.49579(17) 0.0382(7) Uani 1 1 d . . . . .
H39 H 0.274773 0.035708 0.534054 0.046 Uiso 1 1 calc R U . . .
C40 C 0.1382(3) -0.0534(2) 0.46909(19) 0.0448(8) Uani 1 1 d . . . . .
H40 H 0.087823 -0.037456 0.489313 0.054 Uiso 1 1 calc R U . . .
C41 C 0.1006(3) -0.1188(2) 0.41435(18) 0.0401(7) Uani 1 1 d . . . . .
C42 C -0.0181(3) -0.1640(2) 0.38765(19) 0.0456(8) Uani 1 1 d . . . . .
C43 C 0.0142(3) -0.25389(19) 0.29449(19) 0.0399(7) Uani 1 1 d . . . . .
C44 C 0.1338(3) -0.20854(18) 0.32410(17) 0.0360(7) Uani 1 1 d . . . . .
C45 C 0.2046(3) -0.23211(17) 0.29379(17) 0.0364(7) Uani 1 1 d . . . . .
H45 H 0.177663 -0.277785 0.255819 0.044 Uiso 1 1 calc R U . . .
C46 C 0.3166(3) -0.18917(17) 0.31851(17) 0.0339(6) Uani 1 1 d . . . . .
C47 C 0.3606(3) -0.12023(17) 0.37284(16) 0.0317(6) Uani 1 1 d . . . . .
C48 C 0.4746(3) -0.07042(17) 0.39441(16) 0.0312(6) Uani 1 1 d . . . . .
C49 C 0.5442(3) -0.08285(17) 0.35634(17) 0.0359(7) Uani 1 1 d . . . . .
H49 H 0.517508 -0.125339 0.314665 0.043 Uiso 1 1 calc R U . . .
C50 C 0.6520(3) -0.03498(19) 0.37729(18) 0.0393(7) Uani 1 1 d . . . . .
H50 H 0.696978 -0.044919 0.349721 0.047 Uiso 1 1 calc R U . . .
C51 C 0.6933(3) 0.02692(18) 0.43816(17) 0.0350(7) Uani 1 1 d . . . . .
C52 C 0.8059(3) 0.0771(2) 0.45769(19) 0.0415(8) Uani 1 1 d . . . . .
C53 C 0.6258(3) 0.04219(17) 0.47812(16) 0.0304(6) Uani 1 1 d . . . . .
C54 C 0.5147(3) -0.00462(16) 0.45643(16) 0.0296(6) Uani 1 1 d . . . . .
C55 C 0.2879(3) -0.09765(17) 0.40749(16) 0.0311(6) Uani 1 1 d . . . . .
C56 C 0.1741(3) -0.14167(18) 0.38256(17) 0.0343(7) Uani 1 1 d . . . . .
C57 C -0.1747(3) -0.2708(2) 0.2985(2) 0.0483(9) Uani 1 1 d . . . . .
H57A H -0.208072 -0.263867 0.335284 0.058 Uiso 1 1 calc R U . . .
H57B H -0.188023 -0.321967 0.274254 0.058 Uiso 1 1 calc R U . . .
C58 C -0.2273(3) -0.24642(19) 0.24824(19) 0.0421(8) Uani 1 1 d . . . . .
C59 C -0.2632(3) -0.1889(2) 0.2712(2) 0.0461(9) Uani 1 1 d . . . . .
H59 H -0.263587 -0.169330 0.317156 0.055 Uiso 1 1 calc R U . . .
C60 C -0.2977(3) -0.1611(2) 0.2273(2) 0.0459(9) Uani 1 1 d . . . . .
H60 H -0.322700 -0.122838 0.243005 0.055 Uiso 1 1 calc R U . . .
C61 C -0.2965(3) -0.18850(19) 0.15963(19) 0.0414(8) Uani 1 1 d . . . . .
C62 C -0.2684(3) -0.24797(19) 0.13617(18) 0.0406(8) Uani 1 1 d . . . . .
H62 H -0.273220 -0.269509 0.089292 0.049 Uiso 1 1 calc R U . . .
C63 C -0.2334(3) -0.27676(19) 0.17983(19) 0.0427(8) Uani 1 1 d . . . . .
H63 H -0.213570 -0.317231 0.162879 0.051 Uiso 1 1 calc R U . . .
C64 C -0.3147(3) -0.1498(2) 0.1172(2) 0.0428(8) Uani 1 1 d . . . . .
H64A H -0.345538 -0.183668 0.067580 0.051 Uiso 1 1 calc R U . . .
H64B H -0.368674 -0.127227 0.128248 0.051 Uiso 1 1 calc R U . . .
C65 C 0.2743(3) 0.0202(2) 0.02259(19) 0.0478(9) Uani 1 1 d . . . . .
C66 C 0.2358(4) -0.0414(3) -0.0397(2) 0.0604(11) Uani 1 1 d . . . . .
H66 H 0.257639 -0.080478 -0.042400 0.073 Uiso 1 1 calc R U . . .
C67 C 0.1652(5) -0.0437(3) -0.0968(3) 0.0777(15) Uani 1 1 d . . . . .
H67 H 0.137688 -0.085416 -0.139287 0.093 Uiso 1 1 calc R U . . .
C68 C 0.1333(5) 0.0127(4) -0.0942(3) 0.0784(15) Uani 1 1 d . . . . .
H68 H 0.085122 0.009935 -0.134583 0.094 Uiso 1 1 calc R U . . .
C69 C 0.1723(5) 0.0739(3) -0.0319(3) 0.0671(12) Uani 1 1 d . . . . .
C70 C 0.2425(4) 0.0771(2) 0.0271(2) 0.0521(9) Uani 1 1 d . . . . .
H70 H 0.268143 0.118130 0.070022 0.062 Uiso 1 1 calc R U . . .
C71 C 0.0774(7) 0.1335(4) -0.0816(3) 0.092(2) Uani 1 1 d . . . . .
H71A H 0.005752 0.093054 -0.102252 0.111 Uiso 1 1 calc R U . . .
H71B H 0.114222 0.128653 -0.116620 0.111 Uiso 1 1 calc R U . . .
C72 C 0.0581(6) 0.2024(4) -0.0595(3) 0.0855(18) Uani 1 1 d . . . . .
H72A H 0.018939 0.205439 -0.101200 0.103 Uiso 1 1 calc R U . . .
H72B H 0.130973 0.242021 -0.036373 0.103 Uiso 1 1 calc R U . . .
C73 C -0.0082(5) 0.2124(3) -0.0112(3) 0.0772(15) Uani 1 1 d . . . . .
H73A H 0.038390 0.221412 0.034845 0.093 Uiso 1 1 calc R U . . .
H73B H -0.073054 0.168084 -0.028873 0.093 Uiso 1 1 calc R U . . .
C74 C -0.0482(6) 0.2736(4) -0.0039(4) 0.0847(17) Uani 1 1 d . . . . .
H74A H 0.017379 0.317595 0.014141 0.102 Uiso 1 1 calc R U . . .
H74B H -0.092556 0.264735 -0.050431 0.102 Uiso 1 1 calc R U . . .
C75 C -0.1163(6) 0.2862(4) 0.0418(4) 0.0897(19) Uani 1 1 d . . . . .
H75A H -0.171674 0.239847 0.030710 0.108 Uiso 1 1 calc R U . . .
H75B H -0.157429 0.315139 0.030688 0.108 Uiso 1 1 calc R U . . .
C76 C -0.0524(6) 0.3231(4) 0.1187(4) 0.0860(18) Uani 1 1 d . . . . .
H76A H 0.015771 0.362721 0.129201 0.103 Uiso 1 1 calc R U . . .
H76B H -0.098298 0.342910 0.144171 0.103 Uiso 1 1 calc R U . . .
C77 C 0.0284(4) 0.2953(2) 0.2081(3) 0.0586(10) Uani 1 1 d . . . . .
C78 C 0.0735(5) 0.3655(2) 0.2563(3) 0.0678(13) Uani 1 1 d . . . . .
H78 H 0.069489 0.401976 0.242825 0.081 Uiso 1 1 calc R U . . .
C79 C 0.1242(5) 0.3817(2) 0.3236(3) 0.0644(12) Uani 1 1 d . . . . .
H79 H 0.155725 0.430197 0.356515 0.077 Uiso 1 1 calc R U . . .
C80 C 0.1317(4) 0.3304(2) 0.3463(2) 0.0522(9) Uani 1 1 d . . . . .
H80 H 0.166269 0.342844 0.393605 0.063 Uiso 1 1 calc R U . . .
C81 C 0.0866(3) 0.26032(18) 0.2967(2) 0.0410(7) Uani 1 1 d . . . . .
C82 C 0.0365(4) 0.2421(2) 0.2286(2) 0.0511(9) Uani 1 1 d . . . . .
H82 H 0.007270 0.193768 0.195376 0.061 Uiso 1 1 calc R U . . .
O14 O 0.5444(5) -0.0533(3) 0.6952(3) 0.0675(14) Uani 0.670(5) 1 d D U P A 1
O15 O 0.4513(8) -0.3250(5) 0.4379(4) 0.103(2) Uani 0.670(5) 1 d D U P A 1
C83 C 0.4376(7) 0.0642(6) 0.6479(5) 0.0346(14) Uani 0.670(5) 1 d D U P A 1
C84 C 0.3754(7) 0.0805(5) 0.6900(5) 0.0415(16) Uani 0.670(5) 1 d D U P A 1
H84 H 0.337938 0.112040 0.688038 0.050 Uiso 0.670(5) 1 calc R U P A 1
C85 C 0.3687(6) 0.0503(4) 0.7351(4) 0.0516(14) Uani 0.670(5) 1 d D U P A 1
H85 H 0.324821 0.060594 0.763339 0.062 Uiso 0.670(5) 1 calc R U P A 1
C86 C 0.4242(6) 0.0055(4) 0.7400(4) 0.0553(14) Uani 0.670(5) 1 d D U P A 1
H86 H 0.420521 -0.014268 0.771768 0.066 Uiso 0.670(5) 1 calc R U P A 1
C87 C 0.4858(6) -0.0098(3) 0.6968(3) 0.0493(13) Uani 0.670(5) 1 d D U P A 1
C88 C 0.4928(7) 0.0188(5) 0.6502(5) 0.0412(16) Uani 0.670(5) 1 d D U P A 1
H88 H 0.534569 0.007410 0.620789 0.049 Uiso 0.670(5) 1 calc R U P A 1
C89 C 0.5343(10) -0.0964(5) 0.7290(5) 0.085(2) Uani 0.670(5) 1 d D U P A 1
H89A H 0.457387 -0.112790 0.728653 0.102 Uiso 0.670(5) 1 calc R U P A 1
H89B H 0.584644 -0.069119 0.777577 0.102 Uiso 0.670(5) 1 calc R U P A 1
C90 C 0.5641(11) -0.1603(5) 0.6922(5) 0.088(2) Uani 0.670(5) 1 d D U P A 1
H90A H 0.633961 -0.145017 0.683209 0.105 Uiso 0.670(5) 1 calc R U P A 1
H90B H 0.572761 -0.186499 0.720323 0.105 Uiso 0.670(5) 1 calc R U P A 1
C91 C 0.4667(10) -0.2066(5) 0.6245(4) 0.091(2) Uani 0.670(5) 1 d D U P A 1
H91A H 0.396332 -0.214611 0.634281 0.109 Uiso 0.670(5) 1 calc R U P A 1
H91B H 0.465148 -0.181898 0.594695 0.109 Uiso 0.670(5) 1 calc R U P A 1
C92 C 0.4770(11) -0.2776(5) 0.5872(5) 0.102(3) Uani 0.670(5) 1 d D U P A 1
H92A H 0.487731 -0.299022 0.619623 0.122 Uiso 0.670(5) 1 calc R U P A 1
H92B H 0.544103 -0.269090 0.574000 0.122 Uiso 0.670(5) 1 calc R U P A 1
C93 C 0.3769(10) -0.3311(6) 0.5222(5) 0.097(2) Uani 0.670(5) 1 d D U P A 1
H93A H 0.382892 -0.378520 0.507984 0.116 Uiso 0.670(5) 1 calc R U P A 1
H93B H 0.308601 -0.334347 0.534118 0.116 Uiso 0.670(5) 1 calc R U P A 1
C94 C 0.3647(8) -0.3135(7) 0.4609(6) 0.095(2) Uani 0.670(5) 1 d D U P A 1
H94A H 0.292077 -0.344877 0.424053 0.114 Uiso 0.670(5) 1 calc R U P A 1
H94B H 0.370853 -0.263508 0.475142 0.114 Uiso 0.670(5) 1 calc R U P A 1
O514 O 0.4608(12) -0.0694(7) 0.7003(7) 0.084(3) Uani 0.330(5) 1 d D U P A 2
O515 O 0.3875(14) -0.3615(13) 0.4062(11) 0.126(4) Uani 0.330(5) 1 d D U P A 2
C583 C 0.4123(19) 0.0626(13) 0.6440(12) 0.0346(14) Uani 0.330(5) 1 d D U P A 2
C584 C 0.3420(15) 0.0810(10) 0.6789(10) 0.045(3) Uani 0.330(5) 1 d D U P A 2
H584 H 0.313215 0.115910 0.675428 0.054 Uiso 0.330(5) 1 calc R U P A 2
C585 C 0.3141(16) 0.0480(7) 0.7190(8) 0.062(3) Uani 0.330(5) 1 d D U P A 2
H585 H 0.263386 0.059107 0.741695 0.074 Uiso 0.330(5) 1 calc R U P A 2
C586 C 0.3583(14) -0.0010(8) 0.7268(8) 0.067(3) Uani 0.330(5) 1 d D U P A 2
H586 H 0.341155 -0.022063 0.756024 0.081 Uiso 0.330(5) 1 calc R U P A 2
C587 C 0.4282(14) -0.0183(8) 0.6909(8) 0.064(2) Uani 0.330(5) 1 d D U P A 2
C588 C 0.4589(15) 0.0137(10) 0.6499(10) 0.042(3) Uani 0.330(5) 1 d D U P A 2
H588 H 0.509442 0.002637 0.627094 0.051 Uiso 0.330(5) 1 calc R U P A 2
C589 C 0.5162(19) -0.0972(12) 0.6576(12) 0.087(3) Uani 0.330(5) 1 d D U P A 2
H58A H 0.584069 -0.060369 0.663030 0.105 Uiso 0.330(5) 1 calc R U P A 2
H58B H 0.468162 -0.123468 0.608438 0.105 Uiso 0.330(5) 1 calc R U P A 2
C590 C 0.543(3) -0.1467(15) 0.6882(14) 0.101(4) Uani 0.330(5) 1 d D U P A 2
H59A H 0.474343 -0.177281 0.689617 0.121 Uiso 0.330(5) 1 calc R U P A 2
H59B H 0.596859 -0.118892 0.735738 0.121 Uiso 0.330(5) 1 calc R U P A 2
C591 C 0.5911(19) -0.1921(11) 0.6405(9) 0.098(4) Uani 0.330(5) 1 d D U P A 2
H59C H 0.650829 -0.160030 0.633700 0.117 Uiso 0.330(5) 1 calc R U P A 2
H59D H 0.625184 -0.216736 0.663810 0.117 Uiso 0.330(5) 1 calc R U P A 2
C592 C 0.508(2) -0.2474(13) 0.5697(11) 0.115(6) Uani 0.330(5) 1 d D U P A 2
H59E H 0.491852 -0.221430 0.542402 0.138 Uiso 0.330(5) 1 calc R U P A 2
H59F H 0.438060 -0.267375 0.577121 0.138 Uiso 0.330(5) 1 calc R U P A 2
C593 C 0.531(2) -0.3109(12) 0.5235(12) 0.122(6) Uani 0.330(5) 1 d D U P A 2
H59G H 0.565042 -0.329600 0.553811 0.147 Uiso 0.330(5) 1 calc R U P A 2
H59H H 0.588152 -0.291658 0.506115 0.147 Uiso 0.330(5) 1 calc R U P A 2
C594 C 0.438(2) -0.3749(11) 0.4608(10) 0.102(4) Uani 0.330(5) 1 d D U P A 2
H59I H 0.468752 -0.411827 0.442259 0.122 Uiso 0.330(5) 1 calc R U P A 2
H59J H 0.379548 -0.394779 0.477164 0.122 Uiso 0.330(5) 1 calc R U P A 2
C95 C 0.4467(8) -0.3201(5) 0.3789(4) 0.105(2) Uani 1 1 d D . . . .
C96 C 0.4020(6) -0.2755(4) 0.3594(3) 0.0848(18) Uani 1 1 d . . . . .
H96 H 0.355959 -0.255922 0.381513 0.102 Uiso 1 1 calc R U . . .
C97 C 0.4258(3) -0.26050(19) 0.3076(2) 0.0445(7) Uani 1 1 d . . . . .
C98 C 0.4954(3) -0.28615(19) 0.2753(2) 0.0450(8) Uani 1 1 d . . . . .
H98 H 0.510598 -0.274605 0.239876 0.054 Uiso 1 1 calc R U . . .
C99 C 0.5420(3) -0.3287(2) 0.2956(3) 0.0605(10) Uani 1 1 d . . . . .
H99 H 0.589703 -0.346723 0.274068 0.073 Uiso 1 1 calc R U . . .
C100 C 0.5189(7) -0.3454(4) 0.3482(4) 0.096(2) Uani 1 1 d . . . . .
H100 H 0.552253 -0.373788 0.362828 0.115 Uiso 1 1 calc R U . . .
C101 C 0.2224(3) -0.04091(17) 0.27745(16) 0.0304(6) Uani 1 1 d . . . . .
C102 C 0.3267(3) -0.02751(16) 0.26647(16) 0.0296(6) Uani 1 1 d . . . . .
C103 C 0.4173(2) 0.03696(17) 0.31283(17) 0.0312(6) Uani 1 1 d . . . . .
C104 C 0.4052(3) 0.08755(16) 0.37082(17) 0.0311(6) Uani 1 1 d . . . . .
C105 C 0.3008(3) 0.07502(17) 0.38043(16) 0.0318(6) Uani 1 1 d . . . . .
C106 C 0.2088(3) 0.01153(17) 0.33346(18) 0.0324(6) Uani 1 1 d . . . . .
C107 C 0.1043(3) -0.0005(2) 0.3416(2) 0.0400(7) Uani 1 1 d . . . . .
C108 C 0.0930(3) 0.0529(2) 0.3983(2) 0.0502(9) Uani 1 1 d . . . . .
H108 H 0.022708 0.046547 0.403968 0.060 Uiso 1 1 calc R U . . .
C109 C 0.1815(4) 0.1124(2) 0.4439(2) 0.0512(10) Uani 1 1 d . . . . .
H109 H 0.171834 0.146472 0.481518 0.061 Uiso 1 1 calc R U . . .
C110 C 0.2881(3) 0.12552(18) 0.43748(19) 0.0406(7) Uani 1 1 d . . . . .
C111 C 0.3822(3) 0.18707(19) 0.4852(2) 0.0465(8) Uani 1 1 d . . . . .
H111 H 0.375394 0.220649 0.524451 0.056 Uiso 1 1 calc R U . . .
C112 C 0.4826(3) 0.19879(19) 0.4755(2) 0.0451(8) Uani 1 1 d . . . . .
H112 H 0.544048 0.240579 0.507968 0.054 Uiso 1 1 calc R U . . .
C113 C 0.4965(3) 0.14998(18) 0.41816(19) 0.0372(7) Uani 1 1 d . . . . .
C114 C 0.5997(3) 0.16145(19) 0.4055(2) 0.0420(8) Uani 1 1 d . . . . .
H114 H 0.662090 0.203072 0.437200 0.050 Uiso 1 1 calc R U . . .
C115 C 0.6102(3) 0.1140(2) 0.3492(2) 0.0432(8) Uani 1 1 d . . . . .
H115 H 0.679492 0.123445 0.341985 0.052 Uiso 1 1 calc R U . . .
C116 C 0.5194(3) 0.05044(18) 0.30075(18) 0.0355(7) Uani 1 1 d . . . . .
C117 C 0.5285(3) -0.0004(2) 0.2416(2) 0.0435(8) Uani 1 1 d . . . . .
H117 H 0.596498 0.008799 0.232875 0.052 Uiso 1 1 calc R U . . .
C118 C 0.4415(3) -0.0620(2) 0.1975(2) 0.0441(8) Uani 1 1 d . . . . .
H118 H 0.449630 -0.094592 0.158140 0.053 Uiso 1 1 calc R U . . .
C119 C 0.3382(3) -0.07865(18) 0.20919(18) 0.0359(7) Uani 1 1 d . . . . .
C120 C 0.2477(3) -0.14332(19) 0.16648(19) 0.0428(8) Uani 1 1 d . . . . .
H120 H 0.255855 -0.178399 0.128990 0.051 Uiso 1 1 calc R U . . .
C121 C 0.1487(3) -0.15681(18) 0.17757(18) 0.0396(7) Uani 1 1 d . . . . .
H121 H 0.089884 -0.201136 0.148285 0.048 Uiso 1 1 calc R U . . .
C122 C 0.1329(3) -0.10501(18) 0.23266(18) 0.0349(6) Uani 1 1 d . . . . .
C123 C 0.0292(3) -0.1158(2) 0.2433(2) 0.0422(8) Uani 1 1 d . . . . .
H123 H -0.031235 -0.159240 0.213724 0.051 Uiso 1 1 calc R U . . .
C124 C 0.0151(3) -0.0647(2) 0.2952(2) 0.0430(8) Uani 1 1 d . . . . .
H124 H -0.055718 -0.072308 0.300179 0.052 Uiso 1 1 calc R U . . .
N201 N 0.4467(3) 0.5021(2) 0.57035(18) 0.0586(10) Uani 1 1 d . . . . .
N202 N 1.3405(2) 0.73258(16) 0.92131(16) 0.0410(6) Uani 1 1 d . . . . .
N203 N 1.1946(2) 0.54059(16) 1.07113(15) 0.0389(6) Uani 1 1 d . . . . .
N204 N 0.2928(2) 0.32619(17) 0.73291(17) 0.0425(7) Uani 1 1 d . . . . .
O201 O 0.4745(3) 0.4020(2) 0.50959(19) 0.0902(15) Uani 1 1 d . . . . .
O202 O 1.3741(2) 0.64353(15) 0.84590(15) 0.0499(6) Uani 1 1 d . . . . .
O203 O 1.3049(2) 0.82084(14) 0.99731(14) 0.0475(6) Uani 1 1 d . . . . .
O204 O 0.4175(3) 0.5985(2) 0.63570(19) 0.0722(10) Uani 1 1 d . . . . .
O205 O 1.1631(2) 0.62767(15) 1.15044(14) 0.0509(7) Uani 1 1 d . . . . .
O206 O 0.2731(2) 0.42307(15) 0.80741(14) 0.0488(6) Uani 1 1 d . . . . .
O207 O 0.3137(2) 0.22893(14) 0.65958(15) 0.0525(7) Uani 1 1 d . . . . .
O208 O 1.2256(2) 0.45271(14) 0.99202(15) 0.0495(7) Uani 1 1 d . . . . .
O209 O 1.0390(2) 0.51496(13) 0.63519(13) 0.0412(5) Uani 1 1 d . . . . .
O212 O 0.7876(2) 0.77152(14) 0.80734(15) 0.0496(6) Uani 1 1 d . . . . .
O213 O 0.75140(17) 0.56124(11) 1.07667(11) 0.0324(4) Uani 1 1 d D . . . .
O215 O 0.5935(3) 0.13060(18) 0.8929(2) 0.0658(8) Uani 1 1 d D . . . .
O216 O 0.69997(17) 0.24864(11) 0.76035(11) 0.0315(4) Uani 1 1 d D . . . .
C201 C 0.5141(3) 0.4623(3) 0.5547(2) 0.0619(13) Uani 1 1 d . . . . .
C202 C 0.6333(3) 0.4971(2) 0.5957(2) 0.0504(9) Uani 1 1 d . . . . .
C203 C 0.7038(3) 0.4617(2) 0.5816(2) 0.0523(10) Uani 1 1 d . . . . .
H203 H 0.675631 0.415197 0.544762 0.063 Uiso 1 1 calc R U . . .
C204 C 0.8168(3) 0.4934(2) 0.62083(19) 0.0449(8) Uani 1 1 d . . . . .
H204 H 0.864242 0.467938 0.610171 0.054 Uiso 1 1 calc R U . . .
C205 C 0.8611(3) 0.56125(18) 0.67509(17) 0.0366(7) Uani 1 1 d . . . . .
C206 C 0.9792(3) 0.59530(17) 0.71688(17) 0.0337(6) Uani 1 1 d . . . . .
C207 C 1.0611(3) 0.57051(18) 0.69917(18) 0.0368(7) Uani 1 1 d . . . . .
C208 C 1.1683(3) 0.59635(19) 0.74424(18) 0.0381(7) Uani 1 1 d . . . . .
H208 H 1.220368 0.576410 0.730704 0.046 Uiso 1 1 calc R U . . .
C209 C 1.1992(3) 0.65131(19) 0.80906(19) 0.0379(7) Uani 1 1 d . . . . .
C210 C 1.3113(3) 0.67397(19) 0.8584(2) 0.0408(7) Uani 1 1 d . . . . .
C211 C 1.2717(3) 0.76996(19) 0.9414(2) 0.0409(7) Uani 1 1 d . . . . .
C212 C 1.1590(3) 0.74309(18) 0.89139(18) 0.0352(7) Uani 1 1 d . . . . .
C213 C 1.0856(3) 0.77516(18) 0.91000(19) 0.0372(7) Uani 1 1 d . . . . .
H213 H 1.108611 0.814276 0.954014 0.045 Uiso 1 1 calc R U . . .
C214 C 0.9785(3) 0.75032(17) 0.86457(19) 0.0358(7) Uani 1 1 d . . . . .
H214 H 0.929422 0.773300 0.877992 0.043 Uiso 1 1 calc R U . . .
C215 C 0.9407(3) 0.69272(17) 0.79986(17) 0.0329(6) Uani 1 1 d . . . . .
C216 C 0.8283(3) 0.66584(18) 0.75089(18) 0.0359(7) Uani 1 1 d . . . . .
C217 C 0.7554(3) 0.7020(2) 0.7573(2) 0.0444(8) Uani 1 1 d . . . . .
C218 C 0.6445(3) 0.6705(2) 0.7154(2) 0.0508(9) Uani 1 1 d . . . . .
H218 H 0.597207 0.696758 0.722619 0.061 Uiso 1 1 calc R U . . .
C219 C 0.6026(3) 0.6034(2) 0.6647(2) 0.0497(9) Uani 1 1 d . . . . .
C220 C 0.4824(3) 0.5691(3) 0.6231(2) 0.0571(11) Uani 1 1 d . . . . .
C221 C 0.6746(3) 0.5662(2) 0.65082(19) 0.0411(7) Uani 1 1 d . . . . .
C222 C 0.7886(3) 0.59810(19) 0.69257(17) 0.0366(7) Uani 1 1 d . . . . .
C223 C 1.0138(3) 0.65715(17) 0.78097(17) 0.0325(6) Uani 1 1 d . . . . .
C224 C 1.1242(3) 0.68399(17) 0.82725(18) 0.0343(6) Uani 1 1 d . . . . .
C225 C 1.4484(3) 0.75277(19) 0.9742(2) 0.0430(8) Uani 1 1 d . . . . .
H22A H 1.477640 0.804392 1.004858 0.052 Uiso 1 1 calc R U . . .
H22B H 1.502578 0.741918 0.951569 0.052 Uiso 1 1 calc R U . . .
C226 C 1.4321(3) 0.71175(18) 1.01596(19) 0.0409(8) Uani 1 1 d . . . . .
C227 C 1.4370(3) 0.64340(19) 0.99419(19) 0.0412(8) Uani 1 1 d . . . . .
H227 H 1.462541 0.625619 0.956815 0.049 Uiso 1 1 calc R U . . .
C228 C 1.4053(3) 0.60216(19) 1.02648(18) 0.0404(8) Uani 1 1 d . . . . .
H228 H 1.410377 0.556463 1.011362 0.048 Uiso 1 1 calc R U . . .
C229 C 1.3657(3) 0.62590(18) 1.08130(18) 0.0390(7) Uani 1 1 d . . . . .
C230 C 1.3669(3) 0.69614(19) 1.10555(18) 0.0406(8) Uani 1 1 d . . . . .
H230 H 1.345044 0.715035 1.144359 0.049 Uiso 1 1 calc R U . . .
C231 C 1.3999(3) 0.73747(19) 1.07301(19) 0.0422(8) Uani 1 1 d . . . . .
H231 H 1.400536 0.784591 1.090122 0.051 Uiso 1 1 calc R U . . .
C232 C 1.3161(3) 0.5767(2) 1.10891(19) 0.0420(8) Uani 1 1 d . . . . .
H23A H 1.351193 0.540779 1.103574 0.050 Uiso 1 1 calc R U . . .
H23B H 1.330067 0.603830 1.158699 0.050 Uiso 1 1 calc R U . . .
C233 C 1.1250(3) 0.57269(19) 1.09681(17) 0.0379(7) Uani 1 1 d . . . . .
C234 C 1.0054(3) 0.53791(17) 1.05638(17) 0.0340(6) Uani 1 1 d . . . . .
C235 C 0.9321(3) 0.56515(17) 1.08297(16) 0.0333(6) Uani 1 1 d . . . . .
H235 H 0.958259 0.604091 1.127411 0.040 Uiso 1 1 calc R U . . .
C236 C 0.8205(2) 0.53481(16) 1.04388(16) 0.0302(6) Uani 1 1 d . . . . .
C237 C 0.7784(2) 0.48177(15) 0.97597(16) 0.0286(6) Uani 1 1 d . . . . .
C238 C 0.6650(2) 0.45810(16) 0.92942(16) 0.0288(6) Uani 1 1 d . . . . .
C239 C 0.5973(3) 0.49765(17) 0.94354(17) 0.0341(6) Uani 1 1 d . . . . .
H239 H 0.625456 0.541061 0.984412 0.041 Uiso 1 1 calc R U . . .
C240 C 0.4892(3) 0.47455(17) 0.89869(17) 0.0345(6) Uani 1 1 d . . . . .
H240 H 0.445311 0.502778 0.908836 0.041 Uiso 1 1 calc R U . . .
C241 C 0.4462(3) 0.41153(18) 0.84031(17) 0.0344(6) Uani 1 1 d . . . . .
C242 C 0.3319(3) 0.38872(19) 0.79381(19) 0.0400(7) Uani 1 1 d . . . . .
C243 C 0.3535(3) 0.28303(19) 0.7135(2) 0.0411(8) Uani 1 1 d . . . . .
C244 C 0.4681(3) 0.30753(17) 0.76075(18) 0.0347(7) Uani 1 1 d . . . . .
C245 C 0.5321(3) 0.26840(16) 0.74285(17) 0.0321(6) Uani 1 1 d . . . . .
H245 H 0.501306 0.224857 0.701961 0.039 Uiso 1 1 calc R U . . .
C246 C 0.6430(2) 0.29222(16) 0.78455(16) 0.0287(6) Uani 1 1 d . . . . .
C247 C 0.6935(2) 0.35594(15) 0.84479(16) 0.0280(6) Uani 1 1 d . . . . .
C248 C 0.8125(2) 0.38686(15) 0.88653(15) 0.0272(6) Uani 1 1 d . . . . .
C249 C 0.8901(2) 0.35930(15) 0.86521(16) 0.0291(6) Uani 1 1 d . . . . .
H249 H 0.865878 0.319303 0.821682 0.035 Uiso 1 1 calc R U . . .
C250 C 1.0012(2) 0.38857(16) 0.90562(16) 0.0309(6) Uani 1 1 d . . . . .
H250 H 1.051363 0.368026 0.889754 0.037 Uiso 1 1 calc R U . . .
C251 C 1.0398(3) 0.44735(17) 0.96877(17) 0.0322(6) Uani 1 1 d . . . . .
C252 C 1.1588(3) 0.47810(18) 1.00961(18) 0.0369(7) Uani 1 1 d . . . . .
C253 C 0.9652(2) 0.47784(16) 0.99197(16) 0.0294(6) Uani 1 1 d . . . . .
C254 C 0.8515(2) 0.44886(15) 0.95107(16) 0.0274(6) Uani 1 1 d . . . . .
C255 C 0.6246(2) 0.39495(16) 0.86592(16) 0.0285(6) Uani 1 1 d . . . . .
C256 C 0.5129(3) 0.37099(17) 0.82271(17) 0.0316(6) Uani 1 1 d . . . . .
C257 C 0.1850(3) 0.3087(2) 0.6821(2) 0.0466(9) Uani 1 1 d . . . . .
H25A H 0.135292 0.325168 0.706215 0.056 Uiso 1 1 calc R U . . .
H25B H 0.149372 0.256676 0.653694 0.056 Uiso 1 1 calc R U . . .
C258 C 0.2041(3) 0.3447(2) 0.6370(2) 0.0463(9) Uani 1 1 d . . . . .
C259 C 0.2255(3) 0.3118(2) 0.5770(2) 0.0487(10) Uani 1 1 d . . . . .
H259 H 0.216546 0.263047 0.560334 0.058 Uiso 1 1 calc R U . . .
C260 C 0.2595(3) 0.3486(3) 0.5413(2) 0.0593(13) Uani 1 1 d . . . . .
H260 H 0.272980 0.324488 0.500277 0.071 Uiso 1 1 calc R U . . .
C261 C 0.2746(3) 0.4202(2) 0.5633(2) 0.0517(10) Uani 1 1 d . . . . .
C262 C 0.2469(3) 0.4525(2) 0.6218(2) 0.0519(10) Uani 1 1 d . . . . .
H262 H 0.252919 0.500701 0.637258 0.062 Uiso 1 1 calc R U . . .
C263 C 0.2109(3) 0.4152(2) 0.6570(2) 0.0477(9) Uani 1 1 d . . . . .
H263 H 0.190327 0.437721 0.695416 0.057 Uiso 1 1 calc R U . . .
C264 C 0.3256(3) 0.4646(3) 0.5313(2) 0.0625(12) Uani 1 1 d . . . . .
H26A H 0.313347 0.433926 0.482624 0.075 Uiso 1 1 calc R U . . .
H26B H 0.290110 0.499774 0.532150 0.075 Uiso 1 1 calc R U . . .
C265 C 1.0539(3) 0.5311(2) 0.58263(19) 0.0446(8) Uani 1 1 d . . . . .
C266 C 1.0450(3) 0.4743(2) 0.5236(2) 0.0522(10) Uani 1 1 d . . . . .
H266 H 1.031991 0.428390 0.521764 0.063 Uiso 1 1 calc R U . . .
C267 C 1.0557(4) 0.4864(4) 0.4684(2) 0.0724(15) Uani 1 1 d . . . . .
H267 H 1.047486 0.447994 0.427010 0.087 Uiso 1 1 calc R U . . .
C268 C 1.0779(7) 0.5533(5) 0.4715(3) 0.094(2) Uani 1 1 d . . . . .
H268 H 1.083045 0.560301 0.432098 0.113 Uiso 1 1 calc R U . . .
C269 C 1.0928(8) 0.6097(4) 0.5313(4) 0.101(2) Uani 1 1 d D . . . .
C270 C 1.0787(5) 0.5985(3) 0.5874(3) 0.0669(12) Uani 1 1 d . . . . .
H270 H 1.086027 0.636940 0.628486 0.080 Uiso 1 1 calc R U . . .
O210 O 1.1254(7) 0.6817(4) 0.5448(4) 0.150(3) Uani 1 1 d D U . . .
O211 O 1.0001(9) 0.8808(6) 0.6986(6) 0.097(3) Uani 0.471(7) 1 d D U P B 1
C271 C 1.1844(17) 0.7088(8) 0.5042(9) 0.120(4) Uani 0.471(7) 1 d D U P B 1
H27A H 1.249541 0.694418 0.504782 0.144 Uiso 0.471(7) 1 calc R U P B 1
H27B H 1.134353 0.686349 0.455682 0.144 Uiso 0.471(7) 1 calc R U P B 1
C272 C 1.2220(15) 0.7863(8) 0.5302(11) 0.123(4) Uani 0.471(7) 1 d D U P B 1
H27C H 1.273383 0.806723 0.578167 0.147 Uiso 0.471(7) 1 calc R U P B 1
H27D H 1.267205 0.798527 0.503084 0.147 Uiso 0.471(7) 1 calc R U P B 1
C273 C 1.1474(19) 0.8255(11) 0.5319(12) 0.124(4) Uani 0.471(7) 1 d D U P B 1
H27E H 1.096293 0.803291 0.483661 0.149 Uiso 0.471(7) 1 calc R U P B 1
H27F H 1.194543 0.873310 0.540394 0.149 Uiso 0.471(7) 1 calc R U P B 1
C274 C 1.0767(15) 0.8391(9) 0.5737(8) 0.099(4) Uani 0.471(7) 1 d D U P B 1
H27G H 1.062764 0.801794 0.589820 0.119 Uiso 0.471(7) 1 calc R U P B 1
H27H H 1.004441 0.831827 0.542344 0.119 Uiso 0.471(7) 1 calc R U P B 1
C275 C 1.1117(15) 0.9081(8) 0.6346(9) 0.115(4) Uani 0.471(7) 1 d D U P B 1
H27I H 1.174097 0.909948 0.669935 0.138 Uiso 0.471(7) 1 calc R U P B 1
H27J H 1.142758 0.945262 0.620673 0.138 Uiso 0.471(7) 1 calc R U P B 1
C276 C 1.0364(16) 0.9305(8) 0.6697(9) 0.102(4) Uani 0.471(7) 1 d D U P B 1
H27K H 0.971668 0.929492 0.636644 0.122 Uiso 0.471(7) 1 calc R U P B 1
H27L H 1.075081 0.979567 0.707061 0.122 Uiso 0.471(7) 1 calc R U P B 1
O411 O 0.9479(8) 0.8518(4) 0.6637(5) 0.075(2) Uani 0.529(7) 1 d D U P B 2
C471 C 1.0533(15) 0.6807(9) 0.4825(7) 0.141(5) Uani 0.529(7) 1 d D U P B 2
H47A H 1.044663 0.639918 0.439976 0.169 Uiso 0.529(7) 1 calc R U P B 2
H47B H 0.979032 0.678233 0.485386 0.169 Uiso 0.529(7) 1 calc R U P B 2
C472 C 1.1130(17) 0.7482(8) 0.4836(8) 0.131(4) Uani 0.529(7) 1 d D U P B 2
H47C H 1.060503 0.756268 0.450720 0.157 Uiso 0.529(7) 1 calc R U P B 2
H47D H 1.172185 0.741081 0.464305 0.157 Uiso 0.529(7) 1 calc R U P B 2
C473 C 1.1648(14) 0.8145(8) 0.5477(8) 0.112(4) Uani 0.529(7) 1 d D U P B 2
H47E H 1.230446 0.810456 0.574900 0.134 Uiso 0.529(7) 1 calc R U P B 2
H47F H 1.193829 0.852347 0.534042 0.134 Uiso 0.529(7) 1 calc R U P B 2
C474 C 1.1113(17) 0.8423(10) 0.5953(9) 0.116(4) Uani 0.529(7) 1 d D U P B 2
H47G H 1.172183 0.875197 0.639589 0.139 Uiso 0.529(7) 1 calc R U P B 2
H47H H 1.071776 0.801518 0.602415 0.139 Uiso 0.529(7) 1 calc R U P B 2
C475 C 1.0336(13) 0.8789(8) 0.5890(8) 0.104(3) Uani 0.529(7) 1 d D U P B 2
H47I H 0.965886 0.844764 0.549157 0.124 Uiso 0.529(7) 1 calc R U P B 2
H47J H 1.067377 0.917500 0.577493 0.124 Uiso 0.529(7) 1 calc R U P B 2
C476 C 0.9988(14) 0.9101(7) 0.6483(8) 0.092(3) Uani 0.529(7) 1 d D U P B 2
H47K H 1.063546 0.947297 0.688674 0.110 Uiso 0.529(7) 1 calc R U P B 2
H47L H 0.944699 0.931764 0.636756 0.110 Uiso 0.529(7) 1 calc R U P B 2
C277 C 0.9235(9) 0.8848(6) 0.7317(6) 0.083(3) Uani 0.471(7) 1 d DG U P B 1
C278 C 0.8689(10) 0.9325(5) 0.7414(6) 0.097(3) Uani 0.471(7) 1 d G U P B 1
H278 H 0.885676 0.968411 0.726214 0.117 Uiso 0.471(7) 1 calc R U P B 1
C279 C 0.7897(11) 0.9277(5) 0.7734(6) 0.112(3) Uani 0.471(7) 1 d G U P B 1
H279 H 0.752407 0.960355 0.780019 0.134 Uiso 0.471(7) 1 calc R U P B 1
C280 C 0.7652(10) 0.8752(5) 0.7956(6) 0.098(3) Uani 0.471(7) 1 d G U P B 1
H280 H 0.711092 0.871944 0.817454 0.118 Uiso 0.471(7) 1 calc R U P B 1
C281 C 0.8198(9) 0.8275(4) 0.7859(5) 0.067(3) Uani 0.471(7) 1 d G U P B 1
C282 C 0.8990(8) 0.8323(5) 0.7539(6) 0.069(3) Uani 0.471(7) 1 d G U P B 1
H282 H 0.936313 0.799643 0.747279 0.083 Uiso 0.471(7) 1 calc R U P B 1
C477 C 0.9087(6) 0.8685(4) 0.7172(4) 0.0551(19) Uani 0.529(7) 1 d DG U P B 2
C478 C 0.8997(6) 0.9333(4) 0.7526(4) 0.065(2) Uani 0.529(7) 1 d G U P B 2
H478 H 0.925749 0.971559 0.741640 0.079 Uiso 0.529(7) 1 calc R U P B 2
C479 C 0.8526(7) 0.9421(3) 0.8040(4) 0.076(2) Uani 0.529(7) 1 d G U P B 2
H479 H 0.846414 0.986381 0.828238 0.091 Uiso 0.529(7) 1 calc R U P B 2
C480 C 0.8145(6) 0.8861(4) 0.8200(4) 0.066(2) Uani 0.529(7) 1 d G U P B 2
H480 H 0.782277 0.892157 0.855206 0.079 Uiso 0.529(7) 1 calc R U P B 2
C481 C 0.8235(6) 0.8214(3) 0.7846(4) 0.046(2) Uani 0.529(7) 1 d G U P B 2
C482 C 0.8706(6) 0.8126(3) 0.7332(4) 0.049(2) Uani 0.529(7) 1 d G U P B 2
H482 H 0.876810 0.768286 0.708979 0.059 Uiso 0.529(7) 1 calc R U P B 2
O214 O 0.6225(6) 0.3489(3) 1.0983(4) 0.061(2) Uani 0.496(8) 1 d D U P C 1
C283 C 0.682(3) 0.5198(14) 1.098(2) 0.0350(18) Uani 0.496(8) 1 d D U P C 1
C284 C 0.6064(19) 0.5449(12) 1.1224(16) 0.037(3) Uani 0.496(8) 1 d D U P C 1
H284 H 0.600876 0.588410 1.124688 0.044 Uiso 0.496(8) 1 calc R U P C 1
C285 C 0.5384(13) 0.5032(8) 1.1438(9) 0.041(3) Uani 0.496(8) 1 d D U P C 1
H285 H 0.486440 0.519479 1.161947 0.050 Uiso 0.496(8) 1 calc R U P C 1
C286 C 0.5433(8) 0.4387(7) 1.1396(5) 0.044(2) Uani 0.496(8) 1 d D U P C 1
H286 H 0.497260 0.412021 1.155807 0.052 Uiso 0.496(8) 1 calc R U P C 1
C287 C 0.6166(8) 0.4144(4) 1.1113(5) 0.046(2) Uani 0.496(8) 1 d D U P C 1
C288 C 0.6865(8) 0.4543(6) 1.0893(6) 0.038(2) Uani 0.496(8) 1 d D U P C 1
H288 H 0.735740 0.436926 1.068892 0.046 Uiso 0.496(8) 1 calc R U P C 1
C289 C 0.5466(11) 0.3037(6) 1.1162(7) 0.073(3) Uani 0.496(8) 1 d D U P C 1
H28A H 0.469083 0.294064 1.090250 0.088 Uiso 0.496(8) 1 calc R U P C 1
H28B H 0.558773 0.327019 1.166174 0.088 Uiso 0.496(8) 1 calc R U P C 1
C290 C 0.5680(13) 0.2347(6) 1.0977(6) 0.071(3) Uani 0.496(8) 1 d D U P C 1
H29A H 0.648512 0.246549 1.118201 0.086 Uiso 0.496(8) 1 calc R U P C 1
H29B H 0.529806 0.208115 1.119489 0.086 Uiso 0.496(8) 1 calc R U P C 1
C291 C 0.5313(11) 0.1860(5) 1.0211(6) 0.060(3) Uani 0.496(8) 1 d D U P C 1
H29C H 0.452810 0.177379 0.998457 0.072 Uiso 0.496(8) 1 calc R U P C 1
H29D H 0.576808 0.208614 0.999439 0.072 Uiso 0.496(8) 1 calc R U P C 1
C292 C 0.5446(8) 0.1168(4) 1.0118(5) 0.055(2) Uani 0.496(8) 1 d D U P C 1
H29E H 0.503309 0.097477 1.037279 0.067 Uiso 0.496(8) 1 calc R U P C 1
H29F H 0.623959 0.127010 1.034095 0.067 Uiso 0.496(8) 1 calc R U P C 1
C293 C 0.5072(14) 0.0589(6) 0.9387(7) 0.060(3) Uani 0.496(8) 1 d D U P C 1
H29G H 0.490918 0.012340 0.940115 0.072 Uiso 0.496(8) 1 calc R U P C 1
H29H H 0.437358 0.058685 0.911316 0.072 Uiso 0.496(8) 1 calc R U P C 1
C294 C 0.5905(12) 0.0667(6) 0.9027(8) 0.061(3) Uani 0.496(8) 1 d D U P C 1
H29I H 0.664261 0.073075 0.931427 0.074 Uiso 0.496(8) 1 calc R U P C 1
H29J H 0.566445 0.024624 0.857732 0.074 Uiso 0.496(8) 1 calc R U P C 1
O414 O 0.7082(8) 0.3711(5) 1.1418(5) 0.080(3) Uani 0.504(8) 1 d D U P C 2
C483 C 0.696(3) 0.5151(14) 1.099(2) 0.0350(18) Uani 0.504(8) 1 d D U P C 2
C484 C 0.612(2) 0.5316(13) 1.1215(18) 0.041(4) Uani 0.504(8) 1 d D U P C 2
H484 H 0.594448 0.570580 1.119081 0.049 Uiso 0.504(8) 1 calc R U P C 2
C485 C 0.5549(16) 0.4900(11) 1.1474(12) 0.055(4) Uani 0.504(8) 1 d D U P C 2
H485 H 0.497622 0.501502 1.162790 0.066 Uiso 0.504(8) 1 calc R U P C 2
C486 C 0.5775(12) 0.4323(9) 1.1518(9) 0.066(4) Uani 0.504(8) 1 d D U P C 2
H486 H 0.533599 0.402354 1.166295 0.079 Uiso 0.504(8) 1 calc R U P C 2
C487 C 0.6670(10) 0.4206(6) 1.1340(7) 0.063(3) Uani 0.504(8) 1 d D U P C 2
C488 C 0.7266(9) 0.4619(7) 1.1087(7) 0.046(3) Uani 0.504(8) 1 d D U P C 2
H488 H 0.788827 0.453572 1.097866 0.055 Uiso 0.504(8) 1 calc R U P C 2
C489 C 0.6528(10) 0.3243(6) 1.1668(6) 0.081(3) Uani 0.504(8) 1 d D U P C 2
H48A H 0.627068 0.350958 1.203103 0.098 Uiso 0.504(8) 1 calc R U P C 2
H48B H 0.705671 0.306431 1.187449 0.098 Uiso 0.504(8) 1 calc R U P C 2
C490 C 0.5554(10) 0.2626(6) 1.1091(7) 0.074(3) Uani 0.504(8) 1 d D U P C 2
H49A H 0.511424 0.280292 1.081826 0.088 Uiso 0.504(8) 1 calc R U P C 2
H49B H 0.507165 0.238853 1.128783 0.088 Uiso 0.504(8) 1 calc R U P C 2
C491 C 0.5927(9) 0.2087(6) 1.0615(7) 0.069(3) Uani 0.504(8) 1 d D U P C 2
H49C H 0.643316 0.232313 1.042854 0.082 Uiso 0.504(8) 1 calc R U P C 2
H49D H 0.632759 0.188413 1.087573 0.082 Uiso 0.504(8) 1 calc R U P C 2
C492 C 0.4909(9) 0.1504(6) 1.0030(7) 0.073(3) Uani 0.504(8) 1 d D U P C 2
H49E H 0.463356 0.169456 0.971083 0.088 Uiso 0.504(8) 1 calc R U P C 2
H49F H 0.432473 0.137991 1.022491 0.088 Uiso 0.504(8) 1 calc R U P C 2
C493 C 0.5070(10) 0.0828(6) 0.9616(8) 0.072(3) Uani 0.504(8) 1 d D U P C 2
H49G H 0.518223 0.058153 0.990977 0.086 Uiso 0.504(8) 1 calc R U P C 2
H49H H 0.437787 0.051249 0.921862 0.086 Uiso 0.504(8) 1 calc R U P C 2
C494 C 0.6023(9) 0.0923(6) 0.9345(6) 0.055(3) Uani 0.504(8) 1 d D U P C 2
H49I H 0.673155 0.118649 0.973761 0.066 Uiso 0.504(8) 1 calc R U P C 2
H49J H 0.602729 0.045062 0.906189 0.066 Uiso 0.504(8) 1 calc R U P C 2
C295 C 0.6592(4) 0.1397(2) 0.8542(3) 0.0561(10) Uani 1 1 d D . . . .
C296 C 0.7322(5) 0.1050(3) 0.8394(4) 0.0755(15) Uani 1 1 d . . . . .
H296 H 0.742010 0.072632 0.857629 0.091 Uiso 1 1 calc R U . . .
C297 C 0.7900(5) 0.1186(3) 0.7978(4) 0.0784(17) Uani 1 1 d . . . . .
H297 H 0.839063 0.094454 0.787289 0.094 Uiso 1 1 calc R U . . .
C298 C 0.7793(3) 0.1662(2) 0.7708(3) 0.0543(10) Uani 1 1 d . . . . .
H298 H 0.819269 0.174446 0.741899 0.065 Uiso 1 1 calc R U . . .
C299 C 0.7076(3) 0.20140(16) 0.78772(18) 0.0361(7) Uani 1 1 d D . . . .
C300 C 0.6484(3) 0.18912(18) 0.8292(2) 0.0398(7) Uani 1 1 d . . . . .
H300 H 0.600678 0.214117 0.840605 0.048 Uiso 1 1 calc R U . . .
C301 C 0.7217(2) 0.47468(17) 0.76413(16) 0.0301(6) Uani 1 1 d . . . . .
C302 C 0.8230(2) 0.46190(16) 0.77053(15) 0.0286(6) Uani 1 1 d . . . . .
C303 C 0.9205(2) 0.51185(16) 0.82742(16) 0.0294(6) Uani 1 1 d . . . . .
C304 C 0.9156(2) 0.57191(16) 0.87971(16) 0.0288(6) Uani 1 1 d . . . . .
C305 C 0.8143(3) 0.58437(16) 0.87350(16) 0.0300(6) Uani 1 1 d . . . . .
C306 C 0.7183(2) 0.53679(17) 0.81498(16) 0.0294(6) Uani 1 1 d . . . . .
C307 C 0.6185(3) 0.55053(17) 0.80697(17) 0.0338(6) Uani 1 1 d . . . . .
C308 C 0.6175(3) 0.61337(19) 0.85844(18) 0.0382(7) Uani 1 1 d . . . . .
H308 H 0.551900 0.623998 0.852880 0.046 Uiso 1 1 calc R U . . .
C309 C 0.7092(3) 0.65834(18) 0.91544(19) 0.0379(7) Uani 1 1 d . . . . .
H309 H 0.706053 0.699374 0.949159 0.045 Uiso 1 1 calc R U . . .
C310 C 0.8099(3) 0.64476(17) 0.92523(16) 0.0326(6) Uani 1 1 d . . . . .
C311 C 0.9066(3) 0.69007(18) 0.98444(18) 0.0385(7) Uani 1 1 d . . . . .
H311 H 0.904109 0.729929 1.020072 0.046 Uiso 1 1 calc R U . . .
C312 C 1.0024(3) 0.67716(19) 0.99075(19) 0.0401(7) Uani 1 1 d . . . . .
H312 H 1.065264 0.707844 1.031173 0.048 Uiso 1 1 calc R U . . .
C313 C 1.0110(3) 0.61854(17) 0.93806(18) 0.0351(7) Uani 1 1 d . . . . .
C314 C 1.1119(3) 0.60622(18) 0.94196(19) 0.0375(7) Uani 1 1 d . . . . .
H314 H 1.176659 0.637891 0.980829 0.045 Uiso 1 1 calc R U . . .
C315 C 1.1174(3) 0.54974(19) 0.8909(2) 0.0388(7) Uani 1 1 d . . . . .
H315 H 1.186293 0.543309 0.894350 0.047 Uiso 1 1 calc R U . . .
C316 C 1.0221(3) 0.50053(17) 0.83291(17) 0.0323(6) Uani 1 1 d . . . . .
C317 C 1.0235(3) 0.43882(18) 0.78032(17) 0.0345(6) Uani 1 1 d . . . . .
H317 H 1.091675 0.431634 0.782617 0.041 Uiso 1 1 calc R U . . .
C318 C 0.9301(3) 0.39027(18) 0.72724(17) 0.0358(7) Uani 1 1 d . . . . .
H318 H 0.933343 0.348921 0.694007 0.043 Uiso 1 1 calc R U . . .
C319 C 0.8266(3) 0.40049(17) 0.72060(17) 0.0331(6) Uani 1 1 d . . . . .
C320 C 0.7280(3) 0.35094(18) 0.66597(18) 0.0383(7) Uani 1 1 d . . . . .
H320 H 0.729156 0.308648 0.632930 0.046 Uiso 1 1 calc R U . . .
C321 C 0.6301(3) 0.3629(2) 0.65980(18) 0.0407(7) Uani 1 1 d . . . . .
H321 H 0.564867 0.328693 0.622540 0.049 Uiso 1 1 calc R U . . .
C322 C 0.6248(3) 0.42531(18) 0.70789(17) 0.0352(7) Uani 1 1 d . . . . .
C323 C 0.5256(3) 0.4402(2) 0.70189(18) 0.0391(7) Uani 1 1 d . . . . .
H323 H 0.459857 0.407363 0.664273 0.047 Uiso 1 1 calc R U . . .
C324 C 0.5232(3) 0.50108(19) 0.74934(18) 0.0389(7) Uani 1 1 d . . . . .
H324 H 0.456319 0.510204 0.743395 0.047 Uiso 1 1 calc R U . . .
C1A C 0.2304(4) 0.2582(3) 0.8444(3) 0.0614(11) Uani 1 1 d . . . . .
C2A C 0.2833(4) 0.3182(2) 0.9038(2) 0.0567(10) Uani 1 1 d . . . . .
H2A H 0.247767 0.351363 0.916736 0.068 Uiso 1 1 calc R U . . .
C3A C 0.3868(5) 0.3329(3) 0.9460(3) 0.0676(12) Uani 1 1 d . . . . .
H3A H 0.423130 0.376035 0.987218 0.081 Uiso 1 1 calc R U . . .
C4A C 0.4395(5) 0.2828(3) 0.9277(3) 0.0634(11) Uani 1 1 d . . . . .
H4A H 0.511347 0.291745 0.956295 0.076 Uiso 1 1 calc R U . . .
C5A C 0.3841(4) 0.2216(3) 0.8679(3) 0.0600(11) Uani 1 1 d . . . . .
H5A H 0.417910 0.187401 0.855345 0.072 Uiso 1 1 calc R U . . .
C6A C 0.2779(4) 0.2076(3) 0.8241(3) 0.0619(11) Uani 1 1 d . . . . .
H6A H 0.240393 0.165084 0.782384 0.074 Uiso 1 1 calc R U . . .
Cl1A Cl 0.09815(11) 0.24114(8) 0.79170(7) 0.0757(3) Uani 1 1 d . . . . .
C1B C 0.9183(3) 1.03021(17) 0.58525(18) 0.0672(12) Uani 1 1 d G . . . .
C2B C 0.8628(4) 0.9663(2) 0.52590(16) 0.0831(16) Uani 1 1 d G . . . .
H2B H 0.895755 0.953119 0.491458 0.100 Uiso 1 1 calc R U . . .
C3B C 0.7592(3) 0.92177(17) 0.51694(17) 0.089(2) Uani 1 1 d G . . . .
H3B H 0.721312 0.878109 0.476375 0.107 Uiso 1 1 calc R U . . .
C4B C 0.7110(3) 0.9411(2) 0.5673(2) 0.0875(18) Uani 1 1 d G . . . .
H4B H 0.640203 0.910640 0.561212 0.105 Uiso 1 1 calc R U . . .
C5B C 0.7665(3) 1.0050(2) 0.6267(2) 0.0788(15) Uani 1 1 d G . . . .
H5B H 0.733537 1.018182 0.661130 0.095 Uiso 1 1 calc R U . . .
C6B C 0.8701(3) 1.04953(16) 0.63565(15) 0.084(2) Uani 1 1 d G . . . .
H6B H 0.907981 1.093193 0.676214 0.101 Uiso 1 1 calc R U . . .
Cl1B Cl 1.04732(13) 1.08671(8) 0.59975(8) 0.0765(3) Uani 1 1 d . . . . .
C1E C 0.2919(5) 0.8040(3) 0.7722(3) 0.0609(19) Uani 0.685(5) 1 d G U P D 1
C2E C 0.3648(6) 0.8592(3) 0.8353(4) 0.069(3) Uani 0.685(5) 1 d G U P D 1
H2E H 0.344585 0.898104 0.858127 0.083 Uiso 0.685(5) 1 calc R U P D 1
C3E C 0.4671(6) 0.8576(4) 0.8648(3) 0.073(3) Uani 0.685(5) 1 d G U P D 1
H3E H 0.516894 0.895328 0.907911 0.087 Uiso 0.685(5) 1 calc R U P D 1
C4E C 0.4966(5) 0.8007(5) 0.8314(4) 0.084(3) Uani 0.685(5) 1 d G U P D 1
H4E H 0.566570 0.799623 0.851593 0.101 Uiso 0.685(5) 1 calc R U P D 1
C5E C 0.4238(6) 0.7455(3) 0.7684(4) 0.082(3) Uani 0.685(5) 1 d G U P D 1
H5E H 0.443937 0.706692 0.745491 0.098 Uiso 0.685(5) 1 calc R U P D 1
C6E C 0.3214(5) 0.7472(3) 0.7388(3) 0.069(3) Uani 0.685(5) 1 d G U P D 1
H6E H 0.271626 0.709466 0.695706 0.083 Uiso 0.685(5) 1 calc R U P D 1
Cl1E Cl 0.16405(17) 0.80549(12) 0.73729(10) 0.0775(7) Uani 0.685(5) 1 d . U P D 1
C1F C 0.4461(13) 0.7965(9) 0.8155(7) 0.070(4) Uani 0.315(5) 1 d G U P D 2
C2F C 0.3741(16) 0.7531(8) 0.7481(7) 0.073(5) Uani 0.315(5) 1 d G U P D 2
H2F H 0.387248 0.713164 0.719808 0.088 Uiso 0.315(5) 1 calc R U P D 2
C3F C 0.2829(14) 0.7679(10) 0.7221(7) 0.093(6) Uani 0.315(5) 1 d G U P D 2
H3F H 0.233756 0.738224 0.676015 0.112 Uiso 0.315(5) 1 calc R U P D 2
C4F C 0.2637(13) 0.8263(11) 0.7635(10) 0.093(6) Uani 0.315(5) 1 d G U P D 2
H4F H 0.201409 0.836491 0.745671 0.111 Uiso 0.315(5) 1 calc R U P D 2
C5F C 0.3357(17) 0.8698(9) 0.8308(10) 0.094(7) Uani 0.315(5) 1 d G U P D 2
H5F H 0.322555 0.909698 0.859119 0.113 Uiso 0.315(5) 1 calc R U P D 2
C6F C 0.4269(15) 0.8549(9) 0.8569(7) 0.074(6) Uani 0.315(5) 1 d G U P D 2
H6F H 0.476048 0.884638 0.902913 0.089 Uiso 0.315(5) 1 calc R U P D 2
Cl1F Cl 0.5581(5) 0.7844(3) 0.8477(3) 0.0862(17) Uani 0.315(5) 1 d . U P D 2
C1G C 0.7079(3) -0.0044(2) 0.0451(2) 0.0602(15) Uani 0.799(8) 1 d G U P E 1
C2G C 0.7759(4) 0.0666(2) 0.0725(2) 0.0784(19) Uani 0.799(8) 1 d G U P E 1
H2G H 0.756405 0.102571 0.101737 0.094 Uiso 0.799(8) 1 calc R U P E 1
C3G C 0.8722(4) 0.0849(3) 0.0573(3) 0.095(2) Uani 0.799(8) 1 d G U P E 1
H3G H 0.918659 0.133369 0.076060 0.114 Uiso 0.799(8) 1 calc R U P E 1
C4G C 0.9007(3) 0.0322(4) 0.0146(3) 0.100(2) Uani 0.799(8) 1 d G U P E 1
H4G H 0.966564 0.044716 0.004166 0.120 Uiso 0.799(8) 1 calc R U P E 1
C5G C 0.8328(4) -0.0387(3) -0.0129(3) 0.090(2) Uani 0.799(8) 1 d G U P E 1
H5G H 0.852215 -0.074737 -0.042051 0.108 Uiso 0.799(8) 1 calc R U P E 1
C6G C 0.7364(4) -0.0570(2) 0.0024(2) 0.0670(15) Uani 0.799(8) 1 d G U P E 1
H6G H 0.689960 -0.105537 -0.016376 0.080 Uiso 0.799(8) 1 calc R U P E 1
Cl1G Cl 0.5863(4) -0.0283(3) 0.0620(3) 0.0640(8) Uani 0.799(8) 1 d . U P E 1
C1H C 0.6754(14) 0.0049(10) 0.0495(12) 0.068(4) Uani 0.201(8) 1 d G U P E 2
C2H C 0.7264(17) 0.0766(10) 0.0953(10) 0.072(4) Uani 0.201(8) 1 d G U P E 2
H2H H 0.692801 0.098305 0.126571 0.087 Uiso 0.201(8) 1 calc R U P E 2
C3H C 0.8267(17) 0.1166(9) 0.0954(11) 0.087(4) Uani 0.201(8) 1 d G U P E 2
H3H H 0.861552 0.165621 0.126756 0.104 Uiso 0.201(8) 1 calc R U P E 2
C4H C 0.8759(14) 0.0849(12) 0.0497(12) 0.091(5) Uani 0.201(8) 1 d G U P E 2
H4H H 0.944364 0.112233 0.049764 0.109 Uiso 0.201(8) 1 calc R U P E 2
C5H C 0.8248(17) 0.0132(13) 0.0038(11) 0.090(4) Uani 0.201(8) 1 d G U P E 2
H5H H 0.858426 -0.008472 -0.027415 0.108 Uiso 0.201(8) 1 calc R U P E 2
C6H C 0.7246(17) -0.0268(9) 0.0037(10) 0.074(4) Uani 0.201(8) 1 d G U P E 2
H6H H 0.689674 -0.075789 -0.027601 0.089 Uiso 0.201(8) 1 calc R U P E 2
Cl1H Cl 0.5529(18) -0.0415(12) 0.0484(13) 0.073(4) Uani 0.201(8) 1 d . U P E 2

loop_
_atom_site_aniso_label
_atom_site_aniso_U_11
_atom_site_aniso_U_22
_atom_site_aniso_U_33
_atom_site_aniso_U_23
_atom_site_aniso_U_13
_atom_site_aniso_U_12
N1 0.0245(12) 0.0374(15) 0.0373(15) 0.0020(12) 0.0047(11) 0.0084(11)
N2 0.0366(15) 0.0378(15) 0.0466(17) 0.0097(14) 0.0167(14) 0.0028(13)
N3 0.0232(12) 0.0387(15) 0.0373(15) 0.0011(12) 0.0066(11) 0.0093(11)
N4 0.0356(15) 0.0416(16) 0.0378(16) 0.0064(13) 0.0149(13) 0.0032(13)
O1 0.0359(12) 0.0408(13) 0.0434(14) -0.0027(11) 0.0123(11) 0.0083(11)
O2 0.0431(14) 0.0534(16) 0.0568(17) 0.0085(14) 0.0292(14) 0.0049(12)
O3 0.0391(13) 0.0412(14) 0.0573(17) 0.0008(13) 0.0148(13) 0.0050(11)
O4 0.0277(11) 0.0415(13) 0.0531(16) -0.0048(12) 0.0124(11) 0.0092(10)
O5 0.0312(11) 0.0371(12) 0.0393(13) 0.0008(10) 0.0104(10) 0.0063(10)
O6 0.0370(14) 0.0666(19) 0.0447(16) -0.0093(14) 0.0215(13) -0.0031(13)
O7 0.0387(13) 0.0349(13) 0.0462(15) -0.0001(11) 0.0114(12) 0.0035(11)
O8 0.0282(12) 0.0582(17) 0.0534(16) -0.0007(13) 0.0171(12) 0.0134(12)
O9 0.0443(13) 0.0400(12) 0.0341(12) 0.0080(10) 0.0184(10) 0.0108(10)
O10 0.099(3) 0.090(3) 0.0507(18) 0.0405(18) 0.0261(18) 0.044(2)
O11 0.113(3) 0.068(2) 0.072(2) 0.0419(19) 0.031(2) 0.056(2)
O12 0.0355(11) 0.0309(11) 0.0386(12) 0.0053(10) 0.0110(10) 0.0173(9)
O13 0.0366(11) 0.0310(10) 0.0285(11) 0.0049(9) 0.0144(9) 0.0113(9)
O16 0.0388(12) 0.0301(11) 0.0341(12) 0.0043(9) 0.0125(10) 0.0140(9)
C1 0.0312(16) 0.0375(17) 0.0359(17) 0.0019(15) 0.0072(14) 0.0120(14)
C2 0.0315(15) 0.0354(16) 0.0317(16) 0.0062(14) 0.0085(13) 0.0129(13)
C3 0.0372(16) 0.0345(16) 0.0329(16) 0.0056(13) 0.0128(14) 0.0104(14)
C4 0.0384(17) 0.0367(16) 0.0335(16) 0.0106(14) 0.0185(14) 0.0147(14)
C5 0.0342(16) 0.0321(15) 0.0300(15) 0.0108(13) 0.0125(13) 0.0121(13)
C6 0.0353(16) 0.0329(15) 0.0356(16) 0.0140(14) 0.0155(14) 0.0140(13)
C7 0.0428(18) 0.0354(16) 0.0366(17) 0.0119(14) 0.0198(15) 0.0107(14)
C8 0.0427(18) 0.0402(18) 0.0422(19) 0.0116(15) 0.0242(16) 0.0100(15)
C9 0.0374(17) 0.0389(17) 0.0442(19) 0.0150(15) 0.0217(15) 0.0090(14)
C10 0.0400(18) 0.0407(18) 0.047(2) 0.0120(16) 0.0218(17) 0.0072(15)
C11 0.0395(18) 0.0335(17) 0.0426(19) 0.0080(15) 0.0147(15) 0.0068(14)
C12 0.0305(16) 0.0343(16) 0.0435(19) 0.0128(15) 0.0118(14) 0.0088(13)
C13 0.0371(17) 0.0339(16) 0.0377(17) 0.0049(14) 0.0117(14) 0.0148(14)
C14 0.0336(16) 0.0339(16) 0.0372(17) 0.0072(14) 0.0122(14) 0.0138(13)
C15 0.0300(15) 0.0317(15) 0.0324(16) 0.0096(13) 0.0093(13) 0.0123(13)
C16 0.0344(16) 0.0303(15) 0.0324(16) 0.0106(13) 0.0111(13) 0.0154(13)
C17 0.0324(15) 0.0312(15) 0.0352(16) 0.0084(13) 0.0085(13) 0.0157(13)
C18 0.0305(15) 0.0380(17) 0.0375(17) 0.0074(14) 0.0098(13) 0.0176(13)
C19 0.0285(15) 0.0397(17) 0.0351(17) 0.0079(14) 0.0064(13) 0.0148(14)
C20 0.0259(15) 0.0399(17) 0.0386(18) 0.0021(15) 0.0064(14) 0.0145(14)
C21 0.0297(15) 0.0325(15) 0.0318(15) 0.0081(13) 0.0064(13) 0.0136(13)
C22 0.0314(15) 0.0311(15) 0.0304(15) 0.0107(13) 0.0100(13) 0.0135(13)
C23 0.0348(16) 0.0315(15) 0.0339(16) 0.0130(13) 0.0142(13) 0.0123(13)
C24 0.0362(16) 0.0324(16) 0.0356(17) 0.0116(14) 0.0146(14) 0.0101(13)
C25 0.0380(18) 0.0389(18) 0.053(2) 0.0094(17) 0.0214(17) 0.0011(15)
C26 0.0253(15) 0.0376(17) 0.048(2) 0.0018(15) 0.0156(15) -0.0043(13)
C27 0.0347(17) 0.0359(17) 0.048(2) 0.0039(16) 0.0187(16) 0.0042(14)
C28 0.0307(16) 0.0399(18) 0.047(2) -0.0022(16) 0.0173(15) 0.0028(14)
C29 0.0196(14) 0.0400(18) 0.0457(19) 0.0008(15) 0.0092(14) 0.0009(13)
C30 0.0248(15) 0.0437(19) 0.048(2) -0.0016(16) 0.0154(15) 0.0039(14)
C31 0.0285(15) 0.0470(19) 0.0435(19) 0.0054(16) 0.0151(15) 0.0050(14)
C32 0.0194(14) 0.0444(19) 0.049(2) 0.0019(16) 0.0091(14) 0.0056(14)
C33 0.0256(14) 0.0346(16) 0.0338(16) 0.0050(14) 0.0062(12) 0.0111(13)
C34 0.0288(14) 0.0299(15) 0.0290(15) 0.0063(12) 0.0059(12) 0.0121(12)
C35 0.0314(15) 0.0273(14) 0.0274(14) 0.0051(12) 0.0072(12) 0.0093(12)
C36 0.0316(15) 0.0282(14) 0.0259(14) 0.0052(12) 0.0106(12) 0.0096(12)
C37 0.0300(14) 0.0265(14) 0.0263(14) 0.0069(12) 0.0093(12) 0.0111(12)
C38 0.0326(15) 0.0298(15) 0.0278(15) 0.0078(13) 0.0114(13) 0.0082(13)
C39 0.0352(16) 0.0357(16) 0.0268(15) 0.0006(13) 0.0116(13) 0.0056(14)
C40 0.0323(16) 0.051(2) 0.0334(17) 0.0026(16) 0.0175(14) 0.0060(15)
C41 0.0336(17) 0.0425(18) 0.0286(16) 0.0053(14) 0.0123(14) 0.0039(14)
C42 0.0363(18) 0.0448(19) 0.0353(18) 0.0031(16) 0.0158(15) 0.0018(15)
C43 0.0355(17) 0.0348(17) 0.0377(18) 0.0079(15) 0.0135(15) 0.0058(14)
C44 0.0380(17) 0.0322(16) 0.0277(15) 0.0073(13) 0.0099(13) 0.0071(13)
C45 0.0372(16) 0.0287(15) 0.0307(16) 0.0059(13) 0.0083(13) 0.0062(13)
C46 0.0361(16) 0.0303(15) 0.0305(15) 0.0078(13) 0.0120(13) 0.0126(13)
C47 0.0338(16) 0.0307(15) 0.0278(15) 0.0096(13) 0.0107(13) 0.0120(13)
C48 0.0302(15) 0.0317(15) 0.0269(14) 0.0071(13) 0.0080(12) 0.0139(13)
C49 0.0302(15) 0.0327(15) 0.0316(16) 0.0011(13) 0.0096(13) 0.0114(13)
C50 0.0301(15) 0.0385(17) 0.0353(17) 0.0007(14) 0.0117(13) 0.0132(13)
C51 0.0262(14) 0.0362(16) 0.0338(16) 0.0046(14) 0.0087(13) 0.0152(13)
C52 0.0276(15) 0.0426(18) 0.0400(18) 0.0039(15) 0.0096(14) 0.0134(14)
C53 0.0284(14) 0.0301(14) 0.0276(15) 0.0072(12) 0.0087(12) 0.0116(12)
C54 0.0294(14) 0.0287(14) 0.0264(14) 0.0071(12) 0.0085(12) 0.0123(12)
C55 0.0317(15) 0.0309(15) 0.0251(14) 0.0092(13) 0.0085(12) 0.0084(12)
C56 0.0361(16) 0.0343(16) 0.0297(15) 0.0107(13) 0.0151(13) 0.0103(13)
C57 0.0358(18) 0.0428(19) 0.044(2) 0.0067(16) 0.0149(16) -0.0028(15)
C58 0.0292(15) 0.0355(17) 0.0404(18) 0.0024(14) 0.0124(14) -0.0002(13)
C59 0.0338(17) 0.0390(18) 0.0417(19) -0.0028(15) 0.0192(15) 0.0015(14)
C60 0.0292(15) 0.0373(17) 0.046(2) -0.0041(16) 0.0147(15) 0.0045(14)
C61 0.0213(14) 0.0359(17) 0.0407(18) -0.0030(14) 0.0077(13) 0.0017(12)
C62 0.0265(14) 0.0385(17) 0.0327(16) -0.0037(14) 0.0080(13) 0.0049(13)
C63 0.0284(15) 0.0347(16) 0.0405(18) -0.0028(14) 0.0113(14) 0.0027(13)
C64 0.0237(14) 0.0399(17) 0.0410(19) -0.0018(15) 0.0059(14) 0.0083(13)
C65 0.050(2) 0.049(2) 0.0359(18) 0.0127(16) 0.0228(16) 0.0074(17)
C66 0.064(3) 0.055(2) 0.044(2) 0.0085(19) 0.019(2) 0.011(2)
C67 0.084(4) 0.078(3) 0.043(2) 0.005(2) 0.014(2) 0.024(3)
C68 0.079(3) 0.093(4) 0.045(3) 0.020(3) 0.011(2) 0.029(3)
C69 0.082(3) 0.076(3) 0.050(2) 0.031(2) 0.025(2) 0.031(3)
C70 0.066(3) 0.053(2) 0.0402(19) 0.0216(18) 0.0248(19) 0.0182(19)
C71 0.117(5) 0.120(5) 0.062(3) 0.057(4) 0.032(3) 0.053(4)
C72 0.108(5) 0.104(5) 0.067(3) 0.060(3) 0.031(3) 0.039(4)
C73 0.088(4) 0.088(4) 0.082(4) 0.062(3) 0.025(3) 0.039(3)
C74 0.097(4) 0.092(4) 0.090(4) 0.065(4) 0.022(3) 0.044(3)
C75 0.097(4) 0.097(4) 0.111(5) 0.072(4) 0.031(4) 0.057(4)
C76 0.107(5) 0.088(4) 0.105(5) 0.065(4) 0.041(4) 0.064(4)
C77 0.068(3) 0.054(2) 0.070(3) 0.033(2) 0.031(2) 0.033(2)
C78 0.081(3) 0.045(2) 0.087(4) 0.034(2) 0.033(3) 0.027(2)
C79 0.080(3) 0.0337(19) 0.072(3) 0.016(2) 0.033(3) 0.015(2)
C80 0.051(2) 0.0357(18) 0.057(2) 0.0096(17) 0.0171(19) 0.0125(16)
C81 0.0342(16) 0.0317(16) 0.055(2) 0.0136(15) 0.0190(15) 0.0142(13)
C82 0.059(2) 0.0413(19) 0.054(2) 0.0186(18) 0.0177(19) 0.0250(18)
O14 0.081(3) 0.078(3) 0.078(3) 0.054(3) 0.039(3) 0.045(3)
O15 0.118(5) 0.148(7) 0.097(4) 0.083(5) 0.046(4) 0.082(5)
C83 0.031(5) 0.0309(16) 0.0269(19) 0.0042(15) 0.008(3) 0.003(3)
C84 0.039(4) 0.043(3) 0.037(3) 0.011(2) 0.016(3) 0.014(3)
C85 0.057(4) 0.061(4) 0.043(3) 0.022(3) 0.027(3) 0.022(3)
C86 0.058(4) 0.064(4) 0.055(3) 0.033(3) 0.029(3) 0.021(3)
C87 0.046(3) 0.055(3) 0.055(3) 0.030(3) 0.022(3) 0.019(2)
C88 0.035(4) 0.050(3) 0.041(3) 0.020(3) 0.015(3) 0.018(3)
C89 0.117(6) 0.087(4) 0.095(5) 0.067(3) 0.051(4) 0.052(4)
C90 0.115(6) 0.083(5) 0.094(4) 0.058(3) 0.042(4) 0.046(4)
C91 0.123(6) 0.106(5) 0.083(4) 0.066(3) 0.040(4) 0.061(5)
C92 0.131(7) 0.095(5) 0.089(4) 0.056(3) 0.024(4) 0.047(5)
C93 0.113(6) 0.108(5) 0.086(4) 0.060(4) 0.036(4) 0.039(5)
C94 0.083(5) 0.137(7) 0.104(5) 0.086(5) 0.035(4) 0.049(5)
O514 0.088(7) 0.087(6) 0.095(6) 0.060(5) 0.033(5) 0.030(5)
O515 0.126(9) 0.170(11) 0.131(8) 0.113(8) 0.034(6) 0.069(8)
C583 0.031(5) 0.0309(16) 0.0269(19) 0.0042(15) 0.008(3) 0.003(3)
C584 0.047(8) 0.037(5) 0.041(6) 0.007(4) 0.025(6) 0.005(5)
C585 0.074(8) 0.048(6) 0.051(6) 0.017(5) 0.032(6) 0.002(5)
C586 0.077(7) 0.058(6) 0.056(6) 0.025(5) 0.026(6) 0.005(5)
C587 0.065(6) 0.068(6) 0.057(6) 0.037(4) 0.019(5) 0.013(5)
C588 0.041(8) 0.039(5) 0.035(5) 0.010(4) 0.009(5) 0.008(5)
C589 0.087(8) 0.086(8) 0.102(8) 0.055(6) 0.033(6) 0.032(6)
C590 0.121(10) 0.102(8) 0.099(7) 0.058(6) 0.034(7) 0.051(7)
C591 0.122(10) 0.107(8) 0.095(7) 0.067(5) 0.036(6) 0.058(7)
C592 0.128(11) 0.123(9) 0.103(7) 0.054(6) 0.030(7) 0.062(8)
C593 0.132(10) 0.133(9) 0.112(8) 0.054(7) 0.036(7) 0.068(8)
C594 0.127(10) 0.116(8) 0.099(7) 0.073(5) 0.038(6) 0.067(7)
C95 0.148(6) 0.141(6) 0.103(4) 0.086(5) 0.066(4) 0.108(5)
C96 0.110(4) 0.122(5) 0.083(3) 0.066(4) 0.053(3) 0.088(4)
C97 0.0416(17) 0.0361(17) 0.0452(18) 0.0097(15) 0.0064(14) 0.0169(14)
C98 0.0263(14) 0.0323(16) 0.055(2) 0.0056(15) 0.0049(14) 0.0058(12)
C99 0.0393(19) 0.050(2) 0.081(3) 0.020(2) 0.0099(19) 0.0202(17)
C100 0.120(5) 0.115(5) 0.095(4) 0.058(4) 0.038(3) 0.089(5)
C101 0.0260(14) 0.0313(15) 0.0319(15) 0.0124(13) 0.0086(12) 0.0104(12)
C102 0.0270(14) 0.0281(14) 0.0344(16) 0.0124(13) 0.0116(12) 0.0124(12)
C103 0.0230(14) 0.0305(14) 0.0386(16) 0.0129(13) 0.0112(12) 0.0102(12)
C104 0.0251(14) 0.0278(14) 0.0359(16) 0.0111(13) 0.0090(12) 0.0082(12)
C105 0.0310(15) 0.0302(15) 0.0318(16) 0.0098(13) 0.0120(13) 0.0119(12)
C106 0.0268(14) 0.0310(15) 0.0403(17) 0.0138(14) 0.0134(13) 0.0133(12)
C107 0.0279(15) 0.0441(18) 0.051(2) 0.0198(17) 0.0170(15) 0.0164(14)
C108 0.0383(18) 0.054(2) 0.067(3) 0.023(2) 0.0322(19) 0.0240(17)
C109 0.053(2) 0.045(2) 0.061(2) 0.0140(18) 0.038(2) 0.0243(18)
C110 0.0410(18) 0.0340(16) 0.0439(19) 0.0103(15) 0.0201(16) 0.0150(15)
C111 0.053(2) 0.0324(17) 0.0417(19) 0.0029(15) 0.0198(17) 0.0136(16)
C112 0.0446(19) 0.0310(16) 0.0401(19) 0.0047(15) 0.0085(16) 0.0050(15)
C113 0.0317(16) 0.0318(16) 0.0410(18) 0.0131(14) 0.0080(14) 0.0086(13)
C114 0.0285(15) 0.0350(17) 0.051(2) 0.0150(16) 0.0082(15) 0.0037(13)
C115 0.0238(15) 0.0461(19) 0.057(2) 0.0226(18) 0.0140(15) 0.0093(14)
C116 0.0257(14) 0.0370(16) 0.0438(18) 0.0155(15) 0.0154(13) 0.0120(13)
C117 0.0336(16) 0.0441(19) 0.059(2) 0.0199(17) 0.0254(16) 0.0191(15)
C118 0.0451(19) 0.0391(18) 0.053(2) 0.0147(16) 0.0283(17) 0.0216(16)
C119 0.0359(16) 0.0340(16) 0.0378(17) 0.0119(14) 0.0165(14) 0.0156(14)
C120 0.0473(19) 0.0326(16) 0.0405(19) 0.0064(15) 0.0168(16) 0.0151(15)
C121 0.0376(17) 0.0292(15) 0.0362(17) 0.0062(14) 0.0049(14) 0.0062(13)
C122 0.0275(14) 0.0350(16) 0.0372(17) 0.0139(14) 0.0085(13) 0.0085(12)
C123 0.0276(15) 0.0437(18) 0.0438(19) 0.0173(16) 0.0077(14) 0.0021(14)
C124 0.0244(15) 0.049(2) 0.055(2) 0.0231(18) 0.0160(15) 0.0105(14)
N201 0.0344(16) 0.072(2) 0.0370(17) 0.0000(16) 0.0046(14) 0.0109(16)
N202 0.0268(13) 0.0378(15) 0.0417(16) 0.0036(13) 0.0061(12) 0.0112(11)
N203 0.0216(12) 0.0383(14) 0.0353(15) 0.0005(12) 0.0021(11) 0.0072(11)
N204 0.0187(12) 0.0409(15) 0.0460(17) 0.0020(13) 0.0014(12) 0.0104(11)
O201 0.0323(14) 0.099(3) 0.061(2) -0.033(2) 0.0132(14) 0.0065(16)
O202 0.0345(12) 0.0530(15) 0.0500(15) 0.0075(13) 0.0134(11) 0.0203(12)
O203 0.0351(12) 0.0375(13) 0.0457(14) -0.0010(11) 0.0034(11) 0.0132(10)
O204 0.0394(15) 0.074(2) 0.070(2) 0.0047(18) -0.0016(15) 0.0254(15)
O205 0.0293(12) 0.0498(15) 0.0368(13) -0.0105(12) 0.0065(10) 0.0050(11)
O206 0.0286(11) 0.0495(14) 0.0485(15) 0.0008(12) 0.0059(11) 0.0202(11)
O207 0.0312(12) 0.0401(13) 0.0513(16) -0.0070(12) -0.0037(11) 0.0138(11)
O208 0.0274(11) 0.0422(13) 0.0512(15) -0.0030(12) 0.0012(11) 0.0148(10)
O209 0.0387(12) 0.0377(12) 0.0371(12) 0.0063(10) 0.0166(10) 0.0103(10)
O212 0.0453(13) 0.0391(13) 0.0508(15) 0.0076(12) 0.0057(12) 0.0213(11)
O213 0.0285(10) 0.0309(10) 0.0295(10) 0.0035(9) 0.0127(9) 0.0102(8)
O215 0.0599(18) 0.0640(19) 0.087(2) 0.0516(19) 0.0200(17) 0.0206(15)
O216 0.0261(9) 0.0252(10) 0.0329(11) 0.0023(8) 0.0083(8) 0.0106(8)
C201 0.0350(19) 0.072(3) 0.040(2) -0.007(2) 0.0133(17) 0.0053(19)
C202 0.0325(17) 0.061(2) 0.0345(18) 0.0034(17) 0.0126(15) 0.0064(17)
C203 0.0354(18) 0.054(2) 0.0399(19) -0.0028(17) 0.0169(16) 0.0043(16)
C204 0.0352(17) 0.0458(19) 0.0379(18) 0.0042(15) 0.0166(15) 0.0077(15)
C205 0.0346(16) 0.0378(17) 0.0324(16) 0.0111(14) 0.0151(14) 0.0087(14)
C206 0.0326(15) 0.0335(16) 0.0334(16) 0.0144(14) 0.0120(13) 0.0094(13)
C207 0.0348(16) 0.0334(16) 0.0341(16) 0.0066(13) 0.0144(14) 0.0101(13)
C208 0.0339(16) 0.0388(17) 0.0374(17) 0.0102(14) 0.0162(14) 0.0134(14)
C209 0.0336(16) 0.0359(16) 0.0402(18) 0.0116(14) 0.0141(14) 0.0126(13)
C210 0.0294(15) 0.0393(17) 0.0440(19) 0.0092(15) 0.0127(14) 0.0110(14)
C211 0.0297(16) 0.0343(17) 0.047(2) 0.0082(15) 0.0118(15) 0.0092(13)
C212 0.0294(15) 0.0336(16) 0.0372(17) 0.0099(14) 0.0113(13) 0.0117(13)
C213 0.0337(16) 0.0293(15) 0.0381(17) 0.0059(13) 0.0102(14) 0.0101(13)
C214 0.0329(15) 0.0294(15) 0.0423(18) 0.0119(14) 0.0133(14) 0.0127(12)
C215 0.0331(15) 0.0305(15) 0.0338(16) 0.0128(13) 0.0124(13) 0.0108(13)
C216 0.0329(16) 0.0357(16) 0.0369(17) 0.0134(14) 0.0114(14) 0.0134(13)
C217 0.0400(18) 0.0370(18) 0.0414(19) 0.0053(15) 0.0047(15) 0.0163(15)
C218 0.0405(19) 0.050(2) 0.051(2) 0.0116(18) 0.0068(17) 0.0225(17)
C219 0.0345(18) 0.052(2) 0.045(2) 0.0114(18) 0.0028(16) 0.0114(16)
C220 0.037(2) 0.068(3) 0.042(2) 0.005(2) 0.0017(17) 0.0203(19)
C221 0.0356(17) 0.0444(19) 0.0347(17) 0.0110(15) 0.0112(14) 0.0116(15)
C222 0.0344(16) 0.0384(17) 0.0310(16) 0.0121(14) 0.0111(13) 0.0087(14)
C223 0.0324(15) 0.0282(14) 0.0344(16) 0.0112(13) 0.0124(13) 0.0101(12)
C224 0.0327(15) 0.0301(15) 0.0366(17) 0.0112(13) 0.0142(14) 0.0092(13)
C225 0.0240(14) 0.0369(17) 0.049(2) 0.0046(15) 0.0067(14) 0.0081(13)
C226 0.0205(13) 0.0343(16) 0.0444(19) -0.0010(14) 0.0037(13) 0.0067(12)
C227 0.0276(15) 0.0387(17) 0.0392(18) -0.0004(15) 0.0080(14) 0.0131(13)
C228 0.0252(14) 0.0368(17) 0.0369(17) -0.0038(14) 0.0023(13) 0.0134(13)
C229 0.0203(13) 0.0364(16) 0.0361(17) -0.0017(14) 0.0007(12) 0.0065(12)
C230 0.0210(14) 0.0388(17) 0.0361(17) -0.0056(14) 0.0031(13) 0.0087(13)
C231 0.0261(15) 0.0336(16) 0.0438(19) -0.0026(15) 0.0053(14) 0.0096(13)
C232 0.0221(14) 0.0445(18) 0.0354(17) 0.0006(15) -0.0006(13) 0.0086(13)
C233 0.0275(15) 0.0391(17) 0.0301(16) 0.0007(14) 0.0087(13) 0.0083(13)
C234 0.0251(14) 0.0296(15) 0.0341(16) 0.0048(13) 0.0070(13) 0.0060(12)
C235 0.0294(15) 0.0303(14) 0.0265(14) 0.0022(12) 0.0085(12) 0.0058(12)
C236 0.0252(13) 0.0303(14) 0.0301(14) 0.0067(12) 0.0128(12) 0.0094(11)
C237 0.0265(14) 0.0251(13) 0.0287(15) 0.0070(12) 0.0106(12) 0.0071(11)
C238 0.0252(13) 0.0279(14) 0.0287(14) 0.0074(12) 0.0105(12) 0.0092(11)
C239 0.0305(15) 0.0300(14) 0.0329(16) 0.0044(13) 0.0102(13) 0.0118(12)
C240 0.0254(14) 0.0345(16) 0.0361(16) 0.0051(13) 0.0107(13) 0.0146(12)
C241 0.0241(14) 0.0346(16) 0.0345(16) 0.0066(14) 0.0074(13) 0.0101(12)
C242 0.0238(14) 0.0414(17) 0.0417(18) 0.0047(15) 0.0081(14) 0.0144(13)
C243 0.0249(15) 0.0360(17) 0.0431(19) 0.0024(15) 0.0035(14) 0.0100(13)
C244 0.0236(14) 0.0280(14) 0.0382(17) 0.0053(13) 0.0029(13) 0.0077(12)
C245 0.0251(14) 0.0246(14) 0.0334(16) 0.0038(12) 0.0047(12) 0.0065(11)
C246 0.0249(13) 0.0277(14) 0.0313(15) 0.0081(12) 0.0113(12) 0.0122(11)
C247 0.0248(13) 0.0251(13) 0.0280(14) 0.0071(12) 0.0074(12) 0.0079(11)
C248 0.0269(14) 0.0226(13) 0.0279(14) 0.0076(12) 0.0088(12) 0.0080(11)
C249 0.0263(13) 0.0247(13) 0.0289(14) 0.0059(12) 0.0077(12) 0.0082(11)
C250 0.0264(14) 0.0282(14) 0.0349(16) 0.0081(13) 0.0118(12) 0.0125(12)
C251 0.0261(14) 0.0291(14) 0.0322(15) 0.0080(13) 0.0059(12) 0.0074(12)
C252 0.0286(15) 0.0332(16) 0.0369(17) 0.0042(14) 0.0076(13) 0.0125(13)
C253 0.0266(14) 0.0276(14) 0.0289(15) 0.0092(12) 0.0090(12) 0.0070(11)
C254 0.0249(13) 0.0258(13) 0.0281(14) 0.0084(12) 0.0093(12) 0.0088(11)
C255 0.0238(13) 0.0260(13) 0.0298(15) 0.0073(12) 0.0082(12) 0.0081(11)
C256 0.0254(14) 0.0295(14) 0.0340(16) 0.0078(13) 0.0086(12) 0.0115(12)
C257 0.0205(14) 0.0447(19) 0.047(2) -0.0017(16) -0.0018(14) 0.0129(14)
C258 0.0176(13) 0.0469(19) 0.0425(19) -0.0059(16) -0.0038(13) 0.0123(13)
C259 0.0254(15) 0.047(2) 0.041(2) -0.0075(17) -0.0001(14) 0.0119(15)
C260 0.0253(16) 0.069(3) 0.041(2) -0.015(2) -0.0024(15) 0.0185(17)
C261 0.0259(15) 0.064(2) 0.0333(18) -0.0046(17) 0.0007(14) 0.0140(16)
C262 0.0415(19) 0.055(2) 0.0394(19) 0.0000(17) 0.0070(16) 0.0225(17)
C263 0.0373(17) 0.053(2) 0.0386(19) 0.0026(17) 0.0096(15) 0.0232(16)
C264 0.0345(19) 0.077(3) 0.040(2) 0.003(2) 0.0004(17) 0.009(2)
C265 0.0361(17) 0.0485(19) 0.0371(18) 0.0100(16) 0.0119(14) 0.0103(15)
C266 0.0316(17) 0.060(2) 0.042(2) 0.0049(18) 0.0115(15) 0.0066(16)
C267 0.059(3) 0.098(4) 0.041(2) 0.013(2) 0.018(2) 0.024(3)
C268 0.124(6) 0.134(6) 0.056(3) 0.054(4) 0.044(3) 0.068(5)
C269 0.167(7) 0.105(5) 0.089(4) 0.068(4) 0.071(5) 0.081(5)
C270 0.093(4) 0.066(3) 0.056(3) 0.027(2) 0.039(3) 0.040(3)
O210 0.234(8) 0.152(5) 0.136(5) 0.107(5) 0.104(5) 0.085(5)
O211 0.095(6) 0.078(6) 0.099(6) 0.062(5) -0.008(4) 0.003(4)
C271 0.169(11) 0.131(7) 0.130(9) 0.102(7) 0.079(8) 0.074(7)
C272 0.156(10) 0.133(7) 0.143(10) 0.100(7) 0.069(8) 0.078(7)
C273 0.126(10) 0.136(8) 0.173(10) 0.112(7) 0.070(8) 0.064(7)
C274 0.102(9) 0.110(6) 0.127(8) 0.095(6) 0.037(6) 0.043(6)
C275 0.122(9) 0.105(7) 0.132(8) 0.086(6) 0.026(6) 0.026(7)
C276 0.123(9) 0.083(7) 0.097(7) 0.066(6) 0.005(6) 0.023(6)
O411 0.094(5) 0.060(4) 0.088(5) 0.042(4) 0.042(4) 0.033(4)
C471 0.194(11) 0.151(8) 0.119(7) 0.079(7) 0.090(7) 0.067(8)
C472 0.154(10) 0.154(7) 0.151(8) 0.105(5) 0.077(7) 0.083(7)
C473 0.104(8) 0.154(7) 0.144(8) 0.111(6) 0.057(6) 0.068(6)
C474 0.134(10) 0.110(7) 0.156(9) 0.095(7) 0.074(7) 0.052(7)
C475 0.122(8) 0.097(7) 0.123(7) 0.072(6) 0.058(6) 0.040(6)
C476 0.105(8) 0.084(6) 0.110(7) 0.067(6) 0.041(7) 0.033(6)
C277 0.094(6) 0.045(5) 0.079(6) 0.035(5) -0.019(4) 0.004(4)
C278 0.114(8) 0.048(5) 0.086(7) 0.028(5) -0.027(5) 0.015(5)
C279 0.154(9) 0.037(5) 0.110(8) 0.018(5) 0.009(7) 0.034(6)
C280 0.123(9) 0.046(5) 0.102(8) 0.021(5) 0.010(6) 0.039(6)
C281 0.077(7) 0.031(5) 0.054(6) 0.009(4) -0.018(5) 0.009(5)
C282 0.067(6) 0.046(5) 0.066(6) 0.028(5) -0.020(4) 0.007(5)
C477 0.057(4) 0.044(4) 0.059(4) 0.023(3) 0.007(3) 0.020(3)
C478 0.051(5) 0.043(4) 0.088(5) 0.021(3) 0.009(4) 0.019(3)
C479 0.073(6) 0.031(3) 0.102(6) 0.012(4) 0.026(5) 0.015(4)
C480 0.062(5) 0.038(3) 0.085(6) 0.012(4) 0.024(4) 0.022(4)
C481 0.041(4) 0.037(4) 0.050(5) 0.012(3) 0.004(4) 0.019(4)
C482 0.048(4) 0.039(4) 0.056(5) 0.018(4) 0.010(4) 0.021(4)
O214 0.072(5) 0.061(4) 0.086(5) 0.047(4) 0.051(4) 0.038(3)
C283 0.031(6) 0.036(3) 0.033(2) 0.007(2) 0.017(5) 0.014(2)
C284 0.025(4) 0.043(8) 0.041(5) 0.009(6) 0.017(4) 0.019(5)
C285 0.026(4) 0.058(7) 0.044(5) 0.019(5) 0.017(4) 0.023(4)
C286 0.031(5) 0.059(6) 0.046(5) 0.024(4) 0.022(4) 0.016(4)
C287 0.048(5) 0.052(4) 0.054(5) 0.029(4) 0.030(4) 0.025(4)
C288 0.028(5) 0.047(4) 0.041(5) 0.014(4) 0.022(4) 0.016(4)
C289 0.099(8) 0.068(6) 0.083(7) 0.043(5) 0.062(6) 0.039(6)
C290 0.086(8) 0.059(7) 0.083(7) 0.042(6) 0.035(6) 0.026(6)
C291 0.064(7) 0.033(4) 0.080(7) 0.019(5) 0.039(6) 0.008(5)
C292 0.054(5) 0.050(5) 0.070(6) 0.033(4) 0.029(5) 0.015(4)
C293 0.083(8) 0.042(5) 0.063(7) 0.023(5) 0.035(6) 0.026(6)
C294 0.081(8) 0.051(6) 0.070(7) 0.035(6) 0.038(7) 0.028(6)
O414 0.095(6) 0.096(5) 0.133(7) 0.092(5) 0.080(6) 0.070(5)
C483 0.031(6) 0.036(3) 0.033(2) 0.007(2) 0.017(5) 0.014(2)
C484 0.044(6) 0.043(7) 0.048(6) 0.020(6) 0.021(4) 0.030(5)
C485 0.048(8) 0.076(8) 0.077(7) 0.048(6) 0.038(6) 0.041(6)
C486 0.070(9) 0.085(7) 0.096(9) 0.062(7) 0.057(8) 0.053(7)
C487 0.067(6) 0.082(7) 0.088(8) 0.058(6) 0.047(6) 0.054(6)
C488 0.038(6) 0.050(5) 0.070(8) 0.032(6) 0.034(6) 0.028(5)
C489 0.114(8) 0.084(6) 0.110(8) 0.073(6) 0.073(6) 0.062(6)
C490 0.096(7) 0.075(7) 0.121(8) 0.075(6) 0.079(6) 0.059(6)
C491 0.072(6) 0.068(6) 0.118(9) 0.062(6) 0.066(6) 0.046(5)
C492 0.057(6) 0.084(7) 0.130(9) 0.081(7) 0.052(6) 0.039(5)
C493 0.048(5) 0.067(8) 0.101(11) 0.061(8) 0.010(7) 0.000(6)
C494 0.056(5) 0.052(6) 0.059(6) 0.036(5) 0.006(5) 0.015(5)
C295 0.050(2) 0.046(2) 0.076(3) 0.035(2) 0.013(2) 0.0186(18)
C296 0.067(3) 0.055(3) 0.119(5) 0.051(3) 0.025(3) 0.032(2)
C297 0.065(3) 0.047(2) 0.133(5) 0.038(3) 0.034(3) 0.037(2)
C298 0.0428(19) 0.0336(18) 0.076(3) 0.0112(18) 0.0164(19) 0.0204(16)
C299 0.0302(14) 0.0234(13) 0.0394(17) 0.0040(13) 0.0034(13) 0.0078(12)
C300 0.0353(16) 0.0295(15) 0.050(2) 0.0144(15) 0.0097(15) 0.0127(13)
C301 0.0235(13) 0.0334(15) 0.0283(14) 0.0091(13) 0.0086(12) 0.0092(12)
C302 0.0231(13) 0.0307(14) 0.0278(14) 0.0086(13) 0.0080(12) 0.0102(12)
C303 0.0232(13) 0.0318(14) 0.0332(15) 0.0132(13) 0.0102(12) 0.0115(12)
C304 0.0245(13) 0.0265(13) 0.0311(15) 0.0097(12) 0.0082(12) 0.0081(11)
C305 0.0295(14) 0.0266(14) 0.0308(15) 0.0091(13) 0.0121(12) 0.0092(12)
C306 0.0222(13) 0.0328(15) 0.0289(14) 0.0093(13) 0.0084(12) 0.0098(12)
C307 0.0284(15) 0.0349(16) 0.0344(16) 0.0102(14) 0.0119(13) 0.0124(13)
C308 0.0342(16) 0.0433(18) 0.0382(17) 0.0122(15) 0.0162(14) 0.0213(14)
C309 0.0398(17) 0.0327(16) 0.0399(17) 0.0102(14) 0.0174(15) 0.0165(14)
C310 0.0317(15) 0.0307(15) 0.0292(15) 0.0067(13) 0.0115(13) 0.0106(12)
C311 0.0369(16) 0.0317(15) 0.0334(16) 0.0045(13) 0.0078(14) 0.0095(13)
C312 0.0343(16) 0.0328(16) 0.0361(17) 0.0066(14) 0.0038(14) 0.0052(13)
C313 0.0294(15) 0.0290(15) 0.0386(17) 0.0109(14) 0.0082(13) 0.0063(12)
C314 0.0215(13) 0.0363(16) 0.0396(18) 0.0125(14) 0.0002(13) 0.0020(12)
C315 0.0227(14) 0.0395(17) 0.0492(19) 0.0189(16) 0.0074(14) 0.0090(13)
C316 0.0242(14) 0.0352(15) 0.0388(17) 0.0164(14) 0.0127(13) 0.0112(12)
C317 0.0282(14) 0.0413(17) 0.0389(17) 0.0174(14) 0.0140(13) 0.0185(13)
C318 0.0328(16) 0.0392(17) 0.0344(16) 0.0107(14) 0.0145(13) 0.0173(14)
C319 0.0326(15) 0.0334(15) 0.0316(15) 0.0110(13) 0.0121(13) 0.0135(13)
C320 0.0391(17) 0.0348(16) 0.0333(16) 0.0052(14) 0.0122(14) 0.0160(14)
C321 0.0320(16) 0.0407(18) 0.0305(16) 0.0006(14) 0.0040(13) 0.0117(14)
C322 0.0275(15) 0.0373(16) 0.0303(16) 0.0061(14) 0.0059(13) 0.0116(13)
C323 0.0248(14) 0.0445(18) 0.0340(17) 0.0072(15) 0.0035(13) 0.0114(14)
C324 0.0245(14) 0.0426(18) 0.0408(18) 0.0091(15) 0.0073(13) 0.0159(13)
C1A 0.058(2) 0.059(2) 0.062(3) 0.017(2) 0.032(2) 0.018(2)
C2A 0.053(2) 0.054(2) 0.056(2) 0.012(2) 0.025(2) 0.022(2)
C3A 0.068(3) 0.058(3) 0.056(3) 0.018(2) 0.018(2) 0.005(2)
C4A 0.068(3) 0.053(2) 0.065(3) 0.023(2) 0.028(2) 0.016(2)
C5A 0.054(2) 0.058(2) 0.075(3) 0.028(2) 0.030(2) 0.024(2)
C6A 0.057(2) 0.056(2) 0.065(3) 0.015(2) 0.027(2) 0.019(2)
Cl1A 0.0555(6) 0.0852(8) 0.0695(7) 0.0174(6) 0.0217(6) 0.0240(6)
C1B 0.081(3) 0.063(3) 0.067(3) 0.030(2) 0.023(3) 0.039(3)
C2B 0.109(5) 0.074(4) 0.063(3) 0.022(3) 0.025(3) 0.045(4)
C3B 0.128(6) 0.068(3) 0.059(3) 0.020(3) 0.009(3) 0.046(4)
C4B 0.064(3) 0.083(4) 0.125(6) 0.054(4) 0.025(3) 0.035(3)
C5B 0.069(3) 0.081(4) 0.098(4) 0.036(3) 0.035(3) 0.044(3)
C6B 0.171(7) 0.067(3) 0.054(3) 0.032(2) 0.051(3) 0.087(4)
Cl1B 0.0826(8) 0.0747(8) 0.0780(8) 0.0316(7) 0.0332(7) 0.0359(7)
C1E 0.074(5) 0.054(4) 0.049(4) 0.026(3) 0.029(3) 0.003(3)
C2E 0.085(7) 0.061(4) 0.055(4) 0.020(3) 0.029(4) 0.022(4)
C3E 0.066(6) 0.069(5) 0.048(4) 0.008(4) 0.010(4) 0.005(4)
C4E 0.064(6) 0.094(6) 0.086(6) 0.026(5) 0.033(5) 0.030(6)
C5E 0.076(6) 0.079(6) 0.075(6) 0.012(5) 0.045(5) 0.022(5)
C6E 0.065(5) 0.068(5) 0.056(5) 0.015(4) 0.035(4) 0.001(4)
Cl1E 0.0701(12) 0.0831(13) 0.0596(11) 0.0325(10) 0.0070(9) 0.0089(9)
C1F 0.081(12) 0.074(9) 0.061(8) 0.038(7) 0.035(8) 0.017(9)
C2F 0.088(14) 0.058(9) 0.056(8) 0.018(7) 0.035(8) 0.002(9)
C3F 0.116(15) 0.091(12) 0.060(10) 0.040(9) 0.026(9) 0.012(10)
C4F 0.092(13) 0.095(13) 0.111(12) 0.065(10) 0.053(9) 0.018(10)
C5F 0.092(13) 0.109(14) 0.099(11) 0.056(10) 0.057(9) 0.027(10)
C6F 0.076(14) 0.080(11) 0.059(10) 0.024(8) 0.032(9) 0.018(10)
Cl1F 0.092(4) 0.085(3) 0.097(4) 0.050(3) 0.043(3) 0.032(3)
C1G 0.054(3) 0.066(3) 0.059(3) 0.037(3) 0.008(3) 0.015(2)
C2G 0.077(4) 0.073(3) 0.062(3) 0.042(3) -0.006(3) -0.001(3)
C3G 0.081(4) 0.101(4) 0.068(4) 0.058(3) -0.011(3) -0.020(4)
C4G 0.066(4) 0.140(6) 0.081(4) 0.070(4) -0.002(3) 0.007(4)
C5G 0.073(4) 0.128(5) 0.078(4) 0.059(4) 0.020(3) 0.034(4)
C6G 0.060(3) 0.091(4) 0.061(3) 0.044(3) 0.020(2) 0.030(3)
Cl1G 0.0751(18) 0.068(2) 0.060(2) 0.0310(16) 0.0269(15) 0.0362(16)
C1H 0.069(6) 0.069(6) 0.061(6) 0.042(5) 0.001(5) 0.016(6)
C2H 0.067(7) 0.068(6) 0.069(7) 0.043(6) -0.006(6) 0.013(6)
C3H 0.073(7) 0.083(7) 0.074(7) 0.049(6) -0.019(6) 0.000(6)
C4H 0.076(7) 0.100(6) 0.070(6) 0.057(6) -0.008(6) -0.009(6)
C5H 0.074(5) 0.103(5) 0.071(5) 0.047(5) 0.008(5) 0.000(5)
C6H 0.070(6) 0.083(6) 0.064(6) 0.047(5) 0.011(5) 0.010(5)
Cl1H 0.107(12) 0.059(7) 0.066(8) 0.034(6) 0.032(8) 0.039(8)

loop_
_atom_type_symbol
_atom_type_description
_atom_type_scat_dispersion_real
_atom_type_scat_dispersion_imag
_atom_type_scat_source
C C 0.0181 0.0091 'International Tables Vol C Tables 4.2.6.8 and 6.1.1.4'
H H 0.0000 0.0000 'International Tables Vol C Tables 4.2.6.8 and 6.1.1.4'
Cl Cl 0.3639 0.7018 'International Tables Vol C Tables 4.2.6.8 and 6.1.1.4'
N N 0.0311 0.0180 'International Tables Vol C Tables 4.2.6.8 and 6.1.1.4'
O O 0.0492 0.0322 'International Tables Vol C Tables 4.2.6.8 and 6.1.1.4'

loop_
_geom_angle_atom_site_label_1
_geom_angle_atom_site_label_2
_geom_angle_atom_site_label_3
_geom_angle
_geom_angle_site_symmetry_1
_geom_angle_site_symmetry_3
_geom_angle_publ_flag
C1 N1 C20 124.7(3) . . ?
C1 N1 C64 117.4(3) . . ?
C20 N1 C64 117.7(3) . . ?
C11 N2 C10 124.4(3) . . ?
C11 N2 C25 117.1(3) . . ?
C10 N2 C25 118.1(3) . . ?
C33 N3 C52 124.4(3) . . ?
C33 N3 C32 118.1(3) . . ?
C52 N3 C32 117.3(3) . . ?
C43 N4 C42 124.6(3) . . ?
C43 N4 C57 117.9(3) . . ?
C42 N4 C57 117.1(3) . . ?
C65 O9 C7 117.9(3) . . ?
C69 O10 C71 116.7(5) . . ?
C77 O11 C76 117.6(4) . . ?
C17 O12 C81 116.4(3) . . ?
C36 O13 C583 122.8(8) . . ?
C36 O13 C83 113.8(4) . . ?
C97 O16 C46 117.0(3) . . ?
O1 C1 N1 120.4(3) . . ?
O1 C1 C2 122.5(3) . . ?
N1 C1 C2 117.2(3) . . ?
C3 C2 C21 120.3(3) . . ?
C3 C2 C1 119.1(3) . . ?
C21 C2 C1 120.5(3) . . ?
C2 C3 C4 120.2(3) . . ?
C2 C3 H3 119.9 . . ?
C4 C3 H3 119.9 . . ?
C3 C4 C5 121.8(3) . . ?
C3 C4 H4 119.1 . . ?
C5 C4 H4 119.1 . . ?
C4 C5 C22 118.9(3) . . ?
C4 C5 C6 122.6(3) . . ?
C22 C5 C6 118.4(3) . . ?
C7 C6 C23 116.9(3) . . ?
C7 C6 C5 124.4(3) . . ?
C23 C6 C5 118.7(3) . . ?
O9 C7 C8 114.6(3) . . ?
O9 C7 C6 122.9(3) . . ?
C8 C7 C6 122.4(3) . . ?
C9 C8 C7 120.5(3) . . ?
C9 C8 H8 119.7 . . ?
C7 C8 H8 119.7 . . ?
C8 C9 C24 119.8(3) . . ?
C8 C9 C10 119.3(3) . . ?
C24 C9 C10 120.9(3) . . ?
O2 C10 N2 120.6(3) . . ?
O2 C10 C9 122.6(3) . . ?
N2 C10 C9 116.8(3) . . ?
O3 C11 N2 119.9(3) . . ?
O3 C11 C12 122.4(3) . . ?
N2 C11 C12 117.6(3) . . ?
C13 C12 C24 120.1(3) . . ?
C13 C12 C11 119.2(3) . . ?
C24 C12 C11 120.7(3) . . ?
C12 C13 C14 119.8(3) . . ?
C12 C13 H13 120.1 . . ?
C14 C13 H13 120.1 . . ?
C13 C14 C15 122.3(3) . . ?
C13 C14 H14 118.8 . . ?
C15 C14 H14 118.8 . . ?
C14 C15 C23 118.5(3) . . ?
C14 C15 C16 122.4(3) . . ?
C23 C15 C16 119.0(3) . . ?
C17 C16 C22 116.8(3) . . ?
C17 C16 C15 124.8(3) . . ?
C22 C16 C15 118.4(3) . . ?
O12 C17 C18 116.3(3) . . ?
O12 C17 C16 121.0(3) . . ?
C18 C17 C16 122.7(3) . . ?
C19 C18 C17 120.2(3) . . ?
C19 C18 H18 119.9 . . ?
C17 C18 H18 119.9 . . ?
C18 C19 C21 120.2(3) . . ?
C18 C19 C20 119.0(3) . . ?
C21 C19 C20 120.9(3) . . ?
O4 C20 N1 120.4(3) . . ?
O4 C20 C19 123.1(3) . . ?
N1 C20 C19 116.4(3) . . ?
C2 C21 C19 120.0(3) . . ?
C2 C21 C22 120.3(3) . . ?
C19 C21 C22 119.6(3) . . ?
C16 C22 C21 119.6(3) . . ?
C16 C22 C5 122.1(3) . . ?
C21 C22 C5 118.3(3) . . ?
C24 C23 C6 120.0(3) . . ?
C24 C23 C15 118.3(3) . . ?
C6 C23 C15 121.7(3) . . ?
C12 C24 C9 119.5(3) . . ?
C12 C24 C23 120.8(3) . . ?
C9 C24 C23 119.6(3) . . ?
N2 C25 C26 109.6(3) . . ?
N2 C25 H25C 109.8 . . ?
C26 C25 H25C 109.8 . . ?
N2 C25 H25D 109.8 . . ?
C26 C25 H25D 109.8 . . ?
H25C C25 H25D 108.2 . . ?
C31 C26 C27 118.4(4) . . ?
C31 C26 C25 120.4(4) . . ?
C27 C26 C25 121.1(4) . . ?
C28 C27 C26 120.9(4) . . ?
C28 C27 H27 119.6 . . ?
C26 C27 H27 119.6 . . ?
C27 C28 C29 121.0(4) . . ?
C27 C28 H28 119.5 . . ?
C29 C28 H28 119.5 . . ?
C30 C29 C28 117.9(4) . . ?
C30 C29 C32 121.4(3) . . ?
C28 C29 C32 120.5(4) . . ?
C29 C30 C31 120.9(4) . . ?
C29 C30 H30 119.5 . . ?
C31 C30 H30 119.5 . . ?
C30 C31 C26 120.7(4) . . ?
C30 C31 H31 119.6 . . ?
C26 C31 H31 119.6 . . ?
N3 C32 C29 108.7(3) . . ?
N3 C32 H32A 110.0 . . ?
C29 C32 H32A 110.0 . . ?
N3 C32 H32B 110.0 . . ?
C29 C32 H32B 110.0 . . ?
H32A C32 H32B 108.3 . . ?
O5 C33 N3 121.3(3) . . ?
O5 C33 C34 121.6(3) . . ?
N3 C33 C34 117.2(3) . . ?
C35 C34 C53 119.7(3) . . ?
C35 C34 C33 119.6(3) . . ?
C53 C34 C33 120.7(3) . . ?
C34 C35 C36 120.3(3) . . ?
C34 C35 H35 119.9 . . ?
C36 C35 H35 119.9 . . ?
O13 C36 C37 122.7(3) . . ?
O13 C36 C35 114.7(3) . . ?
C37 C36 C35 122.6(3) . . ?
C36 C37 C54 117.0(3) . . ?
C36 C37 C38 124.1(3) . . ?
C54 C37 C38 119.0(3) . . ?
C39 C38 C55 119.0(3) . . ?
C39 C38 C37 122.3(3) . . ?
C55 C38 C37 118.7(3) . . ?
C38 C39 C40 121.3(3) . . ?
C38 C39 H39 119.3 . . ?
C40 C39 H39 119.3 . . ?
C41 C40 C39 120.8(3) . . ?
C41 C40 H40 119.6 . . ?
C39 C40 H40 119.6 . . ?
C40 C41 C56 119.9(3) . . ?
C40 C41 C42 119.4(3) . . ?
C56 C41 C42 120.7(3) . . ?
O6 C42 N4 120.3(3) . . ?
O6 C42 C41 122.3(3) . . ?
N4 C42 C41 117.4(3) . . ?
O7 C43 N4 120.7(3) . . ?
O7 C43 C44 122.6(3) . . ?
N4 C43 C44 116.7(3) . . ?
C45 C44 C56 120.3(3) . . ?
C45 C44 C43 118.8(3) . . ?
C56 C44 C43 120.9(3) . . ?
C44 C45 C46 120.1(3) . . ?
C44 C45 H45 120.0 . . ?
C46 C45 H45 120.0 . . ?
O16 C46 C45 115.6(3) . . ?
O16 C46 C47 121.8(3) . . ?
C45 C46 C47 122.6(3) . . ?
C46 C47 C55 117.0(3) . . ?
C46 C47 C48 123.9(3) . . ?
C55 C47 C48 119.1(3) . . ?
C49 C48 C54 118.4(3) . . ?
C49 C48 C47 122.9(3) . . ?
C54 C48 C47 118.7(3) . . ?
C48 C49 C50 122.2(3) . . ?
C48 C49 H49 118.9 . . ?
C50 C49 H49 118.9 . . ?
C51 C50 C49 120.1(3) . . ?
C51 C50 H50 120.0 . . ?
C49 C50 H50 120.0 . . ?
C50 C51 C53 119.8(3) . . ?
C50 C51 C52 118.7(3) . . ?
C53 C51 C52 121.4(3) . . ?
O8 C52 N3 120.0(3) . . ?
O8 C52 C51 123.0(3) . . ?
N3 C52 C51 117.0(3) . . ?
C51 C53 C54 120.9(3) . . ?
C51 C53 C34 119.1(3) . . ?
C54 C53 C34 120.0(3) . . ?
C53 C54 C37 120.0(3) . . ?
C53 C54 C48 118.5(3) . . ?
C37 C54 C48 121.6(3) . . ?
C56 C55 C47 120.0(3) . . ?
C56 C55 C38 118.2(3) . . ?
C47 C55 C38 121.8(3) . . ?
C41 C56 C44 119.7(3) . . ?
C41 C56 C55 120.7(3) . . ?
C44 C56 C55 119.7(3) . . ?
N4 C57 C58 109.1(3) . . ?
N4 C57 H57A 109.9 . . ?
C58 C57 H57A 109.9 . . ?
N4 C57 H57B 109.9 . . ?
C58 C57 H57B 109.9 . . ?
H57A C57 H57B 108.3 . . ?
C63 C58 C59 119.0(4) . . ?
C63 C58 C57 120.4(3) . . ?
C59 C58 C57 120.5(3) . . ?
C60 C59 C58 120.1(3) . . ?
C60 C59 H59 120.0 . . ?
C58 C59 H59 120.0 . . ?
C59 C60 C61 121.0(3) . . ?
C59 C60 H60 119.5 . . ?
C61 C60 H60 119.5 . . ?
C62 C61 C60 118.4(4) . . ?
C62 C61 C64 121.5(3) . . ?
C60 C61 C64 119.9(3) . . ?
C61 C62 C63 121.3(3) . . ?
C61 C62 H62 119.4 . . ?
C63 C62 H62 119.4 . . ?
C58 C63 C62 120.0(3) . . ?
C58 C63 H63 120.0 . . ?
C62 C63 H63 120.0 . . ?
N1 C64 C61 109.6(3) . . ?
N1 C64 H64A 109.8 . . ?
C61 C64 H64A 109.8 . . ?
N1 C64 H64B 109.8 . . ?
C61 C64 H64B 109.8 . . ?
H64A C64 H64B 108.2 . . ?
O9 C65 C70 124.1(3) . . ?
O9 C65 C66 114.5(4) . . ?
C70 C65 C66 121.4(4) . . ?
C67 C66 C65 118.1(5) . . ?
C67 C66 H66 121.0 . . ?
C65 C66 H66 121.0 . . ?
C66 C67 C68 122.0(5) . . ?
C66 C67 H67 119.0 . . ?
C68 C67 H67 119.0 . . ?
C67 C68 C69 119.4(5) . . ?
C67 C68 H68 120.3 . . ?
C69 C68 H68 120.3 . . ?
O10 C69 C68 125.6(5) . . ?
O10 C69 C70 114.7(4) . . ?
C68 C69 C70 119.7(5) . . ?
C65 C70 C69 119.4(4) . . ?
C65 C70 H70 120.3 . . ?
C69 C70 H70 120.3 . . ?
O10 C71 C72 108.2(5) . . ?
O10 C71 H71A 110.1 . . ?
C72 C71 H71A 110.1 . . ?
O10 C71 H71B 110.1 . . ?
C72 C71 H71B 110.1 . . ?
H71A C71 H71B 108.4 . . ?
C71 C72 C73 114.8(5) . . ?
C71 C72 H72A 108.6 . . ?
C73 C72 H72A 108.6 . . ?
C71 C72 H72B 108.6 . . ?
C73 C72 H72B 108.6 . . ?
H72A C72 H72B 107.5 . . ?
C72 C73 C74 112.5(5) . . ?
C72 C73 H73A 109.1 . . ?
C74 C73 H73A 109.1 . . ?
C72 C73 H73B 109.1 . . ?
C74 C73 H73B 109.1 . . ?
H73A C73 H73B 107.8 . . ?
C75 C74 C73 116.0(5) . . ?
C75 C74 H74A 108.3 . . ?
C73 C74 H74A 108.3 . . ?
C75 C74 H74B 108.3 . . ?
C73 C74 H74B 108.3 . . ?
H74A C74 H74B 107.4 . . ?
C74 C75 C76 115.7(6) . . ?
C74 C75 H75A 108.4 . . ?
C76 C75 H75A 108.4 . . ?
C74 C75 H75B 108.4 . . ?
C76 C75 H75B 108.4 . . ?
H75A C75 H75B 107.4 . . ?
O11 C76 C75 109.4(5) . . ?
O11 C76 H76A 109.8 . . ?
C75 C76 H76A 109.8 . . ?
O11 C76 H76B 109.8 . . ?
C75 C76 H76B 109.8 . . ?
H76A C76 H76B 108.3 . . ?
O11 C77 C78 124.3(4) . . ?
O11 C77 C82 115.8(4) . . ?
C78 C77 C82 119.9(5) . . ?
C79 C78 C77 118.8(4) . . ?
C79 C78 H78 120.6 . . ?
C77 C78 H78 120.6 . . ?
C78 C79 C80 123.0(4) . . ?
C78 C79 H79 118.5 . . ?
C80 C79 H79 118.5 . . ?
C81 C80 C79 116.9(4) . . ?
C81 C80 H80 121.6 . . ?
C79 C80 H80 121.6 . . ?
C82 C81 C80 121.7(4) . . ?
C82 C81 O12 123.0(3) . . ?
C80 C81 O12 115.3(4) . . ?
C81 C82 C77 119.6(4) . . ?
C81 C82 H82 120.2 . . ?
C77 C82 H82 120.2 . . ?
C87 O14 C89 122.7(6) . . ?
C95 O15 C94 113.7(6) . . ?
C88 C83 C84 121.3(5) . . ?
C88 C83 O13 123.6(6) . . ?
C84 C83 O13 115.1(6) . . ?
C85 C84 C83 119.0(6) . . ?
C85 C84 H84 120.5 . . ?
C83 C84 H84 120.5 . . ?
C86 C85 C84 121.6(6) . . ?
C86 C85 H85 119.2 . . ?
C84 C85 H85 119.2 . . ?
C85 C86 C87 117.7(6) . . ?
C85 C86 H86 121.1 . . ?
C87 C86 H86 121.1 . . ?
O14 C87 C88 113.4(5) . . ?
O14 C87 C86 124.6(5) . . ?
C88 C87 C86 122.0(6) . . ?
C83 C88 C87 118.4(6) . . ?
C83 C88 H88 120.8 . . ?
C87 C88 H88 120.8 . . ?
O14 C89 C90 109.1(7) . . ?
O14 C89 H89A 109.9 . . ?
C90 C89 H89A 109.9 . . ?
O14 C89 H89B 109.9 . . ?
C90 C89 H89B 109.9 . . ?
H89A C89 H89B 108.3 . . ?
C91 C90 C89 104.8(9) . . ?
C91 C90 H90A 110.8 . . ?
C89 C90 H90A 110.8 . . ?
C91 C90 H90B 110.8 . . ?
C89 C90 H90B 110.8 . . ?
H90A C90 H90B 108.9 . . ?
C92 C91 C90 110.5(8) . . ?
C92 C91 H91A 109.5 . . ?
C90 C91 H91A 109.5 . . ?
C92 C91 H91B 109.5 . . ?
C90 C91 H91B 109.5 . . ?
H91A C91 H91B 108.1 . . ?
C91 C92 C93 114.6(10) . . ?
C91 C92 H92A 108.6 . . ?
C93 C92 H92A 108.6 . . ?
C91 C92 H92B 108.6 . . ?
C93 C92 H92B 108.6 . . ?
H92A C92 H92B 107.6 . . ?
C94 C93 C92 115.1(9) . . ?
C94 C93 H93A 108.5 . . ?
C92 C93 H93A 108.5 . . ?
C94 C93 H93B 108.5 . . ?
C92 C93 H93B 108.5 . . ?
H93A C93 H93B 107.5 . . ?
O15 C94 C93 105.0(8) . . ?
O15 C94 H94A 110.7 . . ?
C93 C94 H94A 110.7 . . ?
O15 C94 H94B 110.7 . . ?
C93 C94 H94B 110.7 . . ?
H94A C94 H94B 108.8 . . ?
C587 O514 C589 114.8(12) . . ?
C594 O515 C95 124.3(16) . . ?
C584 C583 C588 122.0(11) . . ?
C584 C583 O13 117.9(11) . . ?
C588 C583 O13 120.1(11) . . ?
C585 C584 C583 119.0(13) . . ?
C585 C584 H584 120.5 . . ?
C583 C584 H584 120.5 . . ?
C584 C585 C586 121.3(14) . . ?
C584 C585 H585 119.3 . . ?
C586 C585 H585 119.3 . . ?
C585 C586 C587 118.0(13) . . ?
C585 C586 H586 121.0 . . ?
C587 C586 H586 121.0 . . ?
O514 C587 C586 111.9(12) . . ?
O514 C587 C588 125.5(13) . . ?
C586 C587 C588 122.6(12) . . ?
C583 C588 C587 116.9(12) . . ?
C583 C588 H588 121.6 . . ?
C587 C588 H588 121.6 . . ?
O514 C589 C590 97.1(14) . . ?
O514 C589 H58A 112.3 . . ?
C590 C589 H58A 112.3 . . ?
O514 C589 H58B 112.3 . . ?
C590 C589 H58B 112.3 . . ?
H58A C589 H58B 109.9 . . ?
C589 C590 C591 105.9(17) . . ?
C589 C590 H59A 110.6 . . ?
C591 C590 H59A 110.6 . . ?
C589 C590 H59B 110.6 . . ?
C591 C590 H59B 110.6 . . ?
H59A C590 H59B 108.7 . . ?
C592 C591 C590 115(2) . . ?
C592 C591 H59C 108.5 . . ?
C590 C591 H59C 108.5 . . ?
C592 C591 H59D 108.5 . . ?
C590 C591 H59D 108.5 . . ?
H59C C591 H59D 107.5 . . ?
C591 C592 C593 122.3(19) . . ?
C591 C592 H59E 106.8 . . ?
C593 C592 H59E 106.8 . . ?
C591 C592 H59F 106.8 . . ?
C593 C592 H59F 106.8 . . ?
H59E C592 H59F 106.6 . . ?
C592 C593 C594 122(2) . . ?
C592 C593 H59G 106.9 . . ?
C594 C593 H59G 106.9 . . ?
C592 C593 H59H 106.9 . . ?
C594 C593 H59H 106.9 . . ?
H59G C593 H59H 106.7 . . ?
O515 C594 C593 116(2) . . ?
O515 C594 H59I 108.2 . . ?
C593 C594 H59I 108.2 . . ?
O515 C594 H59J 108.2 . . ?
C593 C594 H59J 108.2 . . ?
H59I C594 H59J 107.3 . . ?
O15 C95 C100 114.1(6) . . ?
O15 C95 C96 123.6(7) . . ?
C100 C95 C96 119.7(6) . . ?
C100 C95 O515 116.9(11) . . ?
C96 C95 O515 118.6(10) . . ?
C97 C96 C95 118.8(5) . . ?
C97 C96 H96 120.6 . . ?
C95 C96 H96 120.6 . . ?
C96 C97 O16 121.6(4) . . ?
C96 C97 C98 122.5(4) . . ?
O16 C97 C98 115.9(4) . . ?
C99 C98 C97 118.9(4) . . ?
C99 C98 H98 120.6 . . ?
C97 C98 H98 120.6 . . ?
C98 C99 C100 120.1(5) . . ?
C98 C99 H99 120.0 . . ?
C100 C99 H99 120.0 . . ?
C95 C100 C99 120.0(5) . . ?
C95 C100 H100 120.0 . . ?
C99 C100 H100 120.0 . . ?
C122 C101 C106 120.0(3) . . ?
C122 C101 C102 120.2(3) . . ?
C106 C101 C102 119.8(3) . . ?
C119 C102 C103 120.8(3) . . ?
C119 C102 C101 119.4(3) . . ?
C103 C102 C101 119.8(3) . . ?
C116 C103 C102 119.4(3) . . ?
C116 C103 C104 120.3(3) . . ?
C102 C103 C104 120.3(3) . . ?
C113 C104 C105 120.2(3) . . ?
C113 C104 C103 120.1(3) . . ?
C105 C104 C103 119.7(3) . . ?
C110 C105 C104 119.9(3) . . ?
C110 C105 C106 119.6(3) . . ?
C104 C105 C106 120.5(3) . . ?
C107 C106 C105 120.8(3) . . ?
C107 C106 C101 119.4(3) . . ?
C105 C106 C101 119.8(3) . . ?
C106 C107 C124 119.6(3) . . ?
C106 C107 C108 118.2(3) . . ?
C124 C107 C108 122.1(3) . . ?
C109 C108 C107 120.8(3) . . ?
C109 C108 H108 119.6 . . ?
C107 C108 H108 119.6 . . ?
C108 C109 C110 122.2(3) . . ?
C108 C109 H109 118.9 . . ?
C110 C109 H109 118.9 . . ?
C105 C110 C109 118.3(3) . . ?
C105 C110 C111 118.6(3) . . ?
C109 C110 C111 123.1(3) . . ?
C112 C111 C110 121.1(3) . . ?
C112 C111 H111 119.5 . . ?
C110 C111 H111 119.5 . . ?
C111 C112 C113 121.2(3) . . ?
C111 C112 H112 119.4 . . ?
C113 C112 H112 119.4 . . ?
C104 C113 C112 119.0(3) . . ?
C104 C113 C114 118.4(3) . . ?
C112 C113 C114 122.7(3) . . ?
C115 C114 C113 121.4(3) . . ?
C115 C114 H114 119.3 . . ?
C113 C114 H114 119.3 . . ?
C114 C115 C116 121.2(3) . . ?
C114 C115 H115 119.4 . . ?
C116 C115 H115 119.4 . . ?
C103 C116 C115 118.5(3) . . ?
C103 C116 C117 119.1(3) . . ?
C115 C116 C117 122.3(3) . . ?
C118 C117 C116 121.1(3) . . ?
C118 C117 H117 119.4 . . ?
C116 C117 H117 119.4 . . ?
C117 C118 C119 121.4(3) . . ?
C117 C118 H118 119.3 . . ?
C119 C118 H118 119.3 . . ?
C120 C119 C102 118.8(3) . . ?
C120 C119 C118 123.1(3) . . ?
C102 C119 C118 118.1(3) . . ?
C121 C120 C119 121.9(3) . . ?
C121 C120 H120 119.1 . . ?
C119 C120 H120 119.1 . . ?
C120 C121 C122 120.6(3) . . ?
C120 C121 H121 119.7 . . ?
C122 C121 H121 119.7 . . ?
C101 C122 C123 119.0(3) . . ?
C101 C122 C121 119.0(3) . . ?
C123 C122 C121 122.0(3) . . ?
C124 C123 C122 121.0(3) . . ?
C124 C123 H123 119.5 . . ?
C122 C123 H123 119.5 . . ?
C123 C124 C107 120.9(3) . . ?
C123 C124 H124 119.5 . . ?
C107 C124 H124 119.5 . . ?
C220 N201 C201 124.9(3) . . ?
C220 N201 C264 118.3(4) . . ?
C201 N201 C264 116.4(4) . . ?
C210 N202 C211 125.5(3) . . ?
C210 N202 C225 117.3(3) . . ?
C211 N202 C225 117.0(3) . . ?
C233 N203 C252 124.5(3) . . ?
C233 N203 C232 118.1(3) . . ?
C252 N203 C232 117.3(3) . . ?
C242 N204 C243 124.6(3) . . ?
C242 N204 C257 117.4(3) . . ?
C243 N204 C257 117.6(3) . . ?
C265 O209 C207 118.5(3) . . ?
C481 O212 C217 113.2(4) . . ?
C217 O212 C281 116.6(5) . . ?
C283 O213 C236 119.7(7) . . ?
C483 O213 C236 111.3(7) . . ?
C295 O215 C494 125.0(6) . . ?
C295 O215 C294 109.5(5) . . ?
C299 O216 C246 116.9(2) . . ?
O201 C201 N201 120.6(4) . . ?
O201 C201 C202 122.3(4) . . ?
N201 C201 C202 117.2(4) . . ?
C203 C202 C221 120.0(3) . . ?
C203 C202 C201 119.9(4) . . ?
C221 C202 C201 120.2(4) . . ?
C202 C203 C204 120.7(4) . . ?
C202 C203 H203 119.7 . . ?
C204 C203 H203 119.7 . . ?
C205 C204 C203 121.3(4) . . ?
C205 C204 H204 119.3 . . ?
C203 C204 H204 119.3 . . ?
C204 C205 C222 119.0(3) . . ?
C204 C205 C206 122.2(3) . . ?
C222 C205 C206 118.8(3) . . ?
C207 C206 C223 117.2(3) . . ?
C207 C206 C205 124.3(3) . . ?
C223 C206 C205 118.5(3) . . ?
C208 C207 O209 114.7(3) . . ?
C208 C207 C206 123.1(3) . . ?
O209 C207 C206 122.2(3) . . ?
C209 C208 C207 119.6(3) . . ?
C209 C208 H208 120.2 . . ?
C207 C208 H208 120.2 . . ?
C208 C209 C224 120.1(3) . . ?
C208 C209 C210 118.5(3) . . ?
C224 C209 C210 121.4(3) . . ?
O202 C210 N202 121.4(3) . . ?
O202 C210 C209 122.6(3) . . ?
N202 C210 C209 116.0(3) . . ?
O203 C211 N202 120.7(3) . . ?
O203 C211 C212 123.1(3) . . ?
N202 C211 C212 116.2(3) . . ?
C213 C212 C224 120.0(3) . . ?
C213 C212 C211 118.8(3) . . ?
C224 C212 C211 121.1(3) . . ?
C212 C213 C214 120.1(3) . . ?
C212 C213 H213 119.9 . . ?
C214 C213 H213 119.9 . . ?
C213 C214 C215 122.0(3) . . ?
C213 C214 H214 119.0 . . ?
C215 C214 H214 119.0 . . ?
C214 C215 C223 118.7(3) . . ?
C214 C215 C216 122.9(3) . . ?
C223 C215 C216 118.4(3) . . ?
C217 C216 C222 116.7(3) . . ?
C217 C216 C215 124.2(3) . . ?
C222 C216 C215 119.1(3) . . ?
C218 C217 C216 122.3(3) . . ?
C218 C217 O212 115.3(3) . . ?
C216 C217 O212 122.4(3) . . ?
C219 C218 C217 121.4(4) . . ?
C219 C218 H218 119.3 . . ?
C217 C218 H218 119.3 . . ?
C218 C219 C221 119.3(3) . . ?
C218 C219 C220 120.7(4) . . ?
C221 C219 C220 120.1(4) . . ?
O204 C220 N201 120.9(4) . . ?
O204 C220 C219 121.7(4) . . ?
N201 C220 C219 117.4(4) . . ?
C219 C221 C202 120.1(3) . . ?
C219 C221 C222 119.9(3) . . ?
C202 C221 C222 120.0(3) . . ?
C221 C222 C216 119.8(3) . . ?
C221 C222 C205 118.9(3) . . ?
C216 C222 C205 121.4(3) . . ?
C224 C223 C215 118.9(3) . . ?
C224 C223 C206 119.1(3) . . ?
C215 C223 C206 122.0(3) . . ?
C212 C224 C209 119.6(3) . . ?
C212 C224 C223 120.2(3) . . ?
C209 C224 C223 120.2(3) . . ?
N202 C225 C226 109.0(3) . . ?
N202 C225 H22A 109.9 . . ?
C226 C225 H22A 109.9 . . ?
N202 C225 H22B 109.9 . . ?
C226 C225 H22B 109.9 . . ?
H22A C225 H22B 108.3 . . ?
C231 C226 C227 118.1(4) . . ?
C231 C226 C225 120.3(3) . . ?
C227 C226 C225 121.2(3) . . ?
C228 C227 C226 120.6(3) . . ?
C228 C227 H227 119.7 . . ?
C226 C227 H227 119.7 . . ?
C227 C228 C229 121.6(3) . . ?
C227 C228 H228 119.2 . . ?
C229 C228 H228 119.2 . . ?
C228 C229 C230 117.4(4) . . ?
C228 C229 C232 120.8(3) . . ?
C230 C229 C232 121.6(3) . . ?
C231 C230 C229 120.3(3) . . ?
C231 C230 H230 119.8 . . ?
C229 C230 H230 119.8 . . ?
C230 C231 C226 121.6(3) . . ?
C230 C231 H231 119.2 . . ?
C226 C231 H231 119.2 . . ?
N203 C232 C229 110.0(3) . . ?
N203 C232 H23A 109.7 . . ?
C229 C232 H23A 109.7 . . ?
N203 C232 H23B 109.7 . . ?
C229 C232 H23B 109.7 . . ?
H23A C232 H23B 108.2 . . ?
O205 C233 N203 120.4(3) . . ?
O205 C233 C234 122.5(3) . . ?
N203 C233 C234 117.1(3) . . ?
C235 C234 C253 120.1(3) . . ?
C235 C234 C233 118.9(3) . . ?
C253 C234 C233 121.0(3) . . ?
C236 C235 C234 119.1(3) . . ?
C236 C235 H235 120.4 . . ?
C234 C235 H235 120.4 . . ?
C235 C236 O213 115.4(3) . . ?
C235 C236 C237 123.0(3) . . ?
O213 C236 C237 121.5(3) . . ?
C236 C237 C254 117.4(3) . . ?
C236 C237 C238 124.0(3) . . ?
C254 C237 C238 118.6(3) . . ?
C239 C238 C255 119.1(3) . . ?
C239 C238 C237 121.8(3) . . ?
C255 C238 C237 118.9(3) . . ?
C240 C239 C238 121.3(3) . . ?
C240 C239 H239 119.3 . . ?
C238 C239 H239 119.3 . . ?
C241 C240 C239 120.3(3) . . ?
C241 C240 H240 119.8 . . ?
C239 C240 H240 119.8 . . ?
C240 C241 C256 120.3(3) . . ?
C240 C241 C242 119.0(3) . . ?
C256 C241 C242 120.6(3) . . ?
O206 C242 N204 120.6(3) . . ?
O206 C242 C241 121.9(3) . . ?
N204 C242 C241 117.5(3) . . ?
O207 C243 N204 120.9(3) . . ?
O207 C243 C244 122.4(3) . . ?
N204 C243 C244 116.7(3) . . ?
C245 C244 C256 119.8(3) . . ?
C245 C244 C243 118.9(3) . . ?
C256 C244 C243 121.3(3) . . ?
C244 C245 C246 120.3(3) . . ?
C244 C245 H245 119.9 . . ?
C246 C245 H245 119.9 . . ?
O216 C246 C247 122.3(3) . . ?
O216 C246 C245 114.9(3) . . ?
C247 C246 C245 122.7(3) . . ?
C246 C247 C255 117.0(3) . . ?
C246 C247 C248 124.7(3) . . ?
C255 C247 C248 118.2(3) . . ?
C249 C248 C254 118.1(3) . . ?
C249 C248 C247 123.0(3) . . ?
C254 C248 C247 118.9(3) . . ?
C250 C249 C248 122.0(3) . . ?
C250 C249 H249 119.0 . . ?
C248 C249 H249 119.0 . . ?
C251 C250 C249 120.6(3) . . ?
C251 C250 H250 119.7 . . ?
C249 C250 H250 119.7 . . ?
C250 C251 C253 119.5(3) . . ?
C250 C251 C252 119.1(3) . . ?
C253 C251 C252 121.3(3) . . ?
O208 C252 N203 119.9(3) . . ?
O208 C252 C251 123.4(3) . . ?
N203 C252 C251 116.7(3) . . ?
C251 C253 C234 119.1(3) . . ?
C251 C253 C254 120.6(3) . . ?
C234 C253 C254 120.3(3) . . ?
C253 C254 C237 119.0(3) . . ?
C253 C254 C248 119.1(3) . . ?
C237 C254 C248 121.9(3) . . ?
C256 C255 C238 118.3(3) . . ?
C256 C255 C247 119.7(3) . . ?
C238 C255 C247 122.1(3) . . ?
C244 C256 C241 119.3(3) . . ?
C244 C256 C255 120.3(3) . . ?
C241 C256 C255 120.4(3) . . ?
N204 C257 C258 108.6(3) . . ?
N204 C257 H25A 110.0 . . ?
C258 C257 H25A 110.0 . . ?
N204 C257 H25B 110.0 . . ?
C258 C257 H25B 110.0 . . ?
H25A C257 H25B 108.4 . . ?
C259 C258 C263 117.4(4) . . ?
C259 C258 C257 121.3(4) . . ?
C263 C258 C257 121.1(3) . . ?
C260 C259 C258 121.1(4) . . ?
C260 C259 H259 119.5 . . ?
C258 C259 H259 119.5 . . ?
C259 C260 C261 122.1(4) . . ?
C259 C260 H260 118.9 . . ?
C261 C260 H260 118.9 . . ?
C260 C261 C262 116.9(5) . . ?
C260 C261 C264 123.7(4) . . ?
C262 C261 C264 119.3(4) . . ?
C263 C262 C261 121.0(4) . . ?
C263 C262 H262 119.5 . . ?
C261 C262 H262 119.5 . . ?
C262 C263 C258 121.2(4) . . ?
C262 C263 H263 119.4 . . ?
C258 C263 H263 119.4 . . ?
N201 C264 C261 109.7(4) . . ?
N201 C264 H26A 109.7 . . ?
C261 C264 H26A 109.7 . . ?
N201 C264 H26B 109.7 . . ?
C261 C264 H26B 109.7 . . ?
H26A C264 H26B 108.2 . . ?
O209 C265 C270 123.4(3) . . ?
O209 C265 C266 115.0(4) . . ?
C270 C265 C266 121.6(4) . . ?
C267 C266 C265 118.0(5) . . ?
C267 C266 H266 121.0 . . ?
C265 C266 H266 121.0 . . ?
C266 C267 C268 121.3(5) . . ?
C266 C267 H267 119.3 . . ?
C268 C267 H267 119.3 . . ?
C269 C268 C267 120.1(5) . . ?
C269 C268 H268 119.9 . . ?
C267 C268 H268 119.9 . . ?
C268 C269 C270 119.7(6) . . ?
C268 C269 O210 127.1(6) . . ?
C270 C269 O210 113.2(6) . . ?
C265 C270 C269 119.1(5) . . ?
C265 C270 H270 120.4 . . ?
C269 C270 H270 120.4 . . ?
C269 O210 C471 103.7(9) . . ?
C269 O210 C271 121.4(8) . . ?
C277 O211 C276 122.1(11) . . ?
C272 C271 O210 113.7(12) . . ?
C272 C271 H27A 108.8 . . ?
O210 C271 H27A 108.8 . . ?
C272 C271 H27B 108.8 . . ?
O210 C271 H27B 108.8 . . ?
H27A C271 H27B 107.7 . . ?
C273 C272 C271 123.9(15) . . ?
C273 C272 H27C 106.4 . . ?
C271 C272 H27C 106.4 . . ?
C273 C272 H27D 106.4 . . ?
C271 C272 H27D 106.4 . . ?
H27C C272 H27D 106.4 . . ?
C272 C273 C274 131.4(15) . . ?
C272 C273 H27E 104.4 . . ?
C274 C273 H27E 104.4 . . ?
C272 C273 H27F 104.4 . . ?
C274 C273 H27F 104.4 . . ?
H27E C273 H27F 105.6 . . ?
C273 C274 C275 120.8(14) . . ?
C273 C274 H27G 107.1 . . ?
C275 C274 H27G 107.1 . . ?
C273 C274 H27H 107.1 . . ?
C275 C274 H27H 107.1 . . ?
H27G C274 H27H 106.8 . . ?
C276 C275 C274 123.3(14) . . ?
C276 C275 H27I 106.5 . . ?
C274 C275 H27I 106.5 . . ?
C276 C275 H27J 106.5 . . ?
C274 C275 H27J 106.5 . . ?
H27I C275 H27J 106.5 . . ?
C275 C276 O211 107.4(12) . . ?
C275 C276 H27K 110.2 . . ?
O211 C276 H27K 110.2 . . ?
C275 C276 H27L 110.2 . . ?
O211 C276 H27L 110.2 . . ?
H27K C276 H27L 108.5 . . ?
C477 O411 C476 116.7(8) . . ?
C472 C471 O210 103.5(11) . . ?
C472 C471 H47A 111.1 . . ?
O210 C471 H47A 111.1 . . ?
C472 C471 H47B 111.1 . . ?
O210 C471 H47B 111.1 . . ?
H47A C471 H47B 109.0 . . ?
C471 C472 C473 121.7(12) . . ?
C471 C472 H47C 106.9 . . ?
C473 C472 H47C 106.9 . . ?
C471 C472 H47D 106.9 . . ?
C473 C472 H47D 106.9 . . ?
H47C C472 H47D 106.7 . . ?
C474 C473 C472 125.7(13) . . ?
C474 C473 H47E 105.9 . . ?
C472 C473 H47E 105.9 . . ?
C474 C473 H47F 105.9 . . ?
C472 C473 H47F 105.9 . . ?
H47E C473 H47F 106.2 . . ?
C473 C474 C475 128.4(13) . . ?
C473 C474 H47G 105.2 . . ?
C475 C474 H47G 105.2 . . ?
C473 C474 H47H 105.2 . . ?
C475 C474 H47H 105.2 . . ?
H47G C474 H47H 105.9 . . ?
C474 C475 C476 118.7(12) . . ?
C474 C475 H47I 107.6 . . ?
C476 C475 H47I 107.6 . . ?
C474 C475 H47J 107.6 . . ?
C476 C475 H47J 107.6 . . ?
H47I C475 H47J 107.1 . . ?
O411 C476 C475 106.4(10) . . ?
O411 C476 H47K 110.4 . . ?
C475 C476 H47K 110.4 . . ?
O411 C476 H47L 110.4 . . ?
C475 C476 H47L 110.4 . . ?
H47K C476 H47L 108.6 . . ?
O211 C277 C278 126.9(9) . . ?
O211 C277 C282 113.1(9) . . ?
C278 C277 C282 120.0 . . ?
C277 C278 C279 120.0 . . ?
C277 C278 H278 120.0 . . ?
C279 C278 H278 120.0 . . ?
C280 C279 C278 120.0 . . ?
C280 C279 H279 120.0 . . ?
C278 C279 H279 120.0 . . ?
C281 C280 C279 120.0 . . ?
C281 C280 H280 120.0 . . ?
C279 C280 H280 120.0 . . ?
C280 C281 C282 120.0 . . ?
C280 C281 O212 117.8(7) . . ?
C282 C281 O212 122.1(7) . . ?
C281 C282 C277 120.0 . . ?
C281 C282 H282 120.0 . . ?
C277 C282 H282 120.0 . . ?
O411 C477 C478 125.9(6) . . ?
O411 C477 C482 114.0(6) . . ?
C478 C477 C482 120.0 . . ?
C477 C478 C479 120.0 . . ?
C477 C478 H478 120.0 . . ?
C479 C478 H478 120.0 . . ?
C478 C479 C480 120.0 . . ?
C478 C479 H479 120.0 . . ?
C480 C479 H479 120.0 . . ?
C481 C480 C479 120.0 . . ?
C481 C480 H480 120.0 . . ?
C479 C480 H480 120.0 . . ?
O212 C481 C482 125.6(5) . . ?
O212 C481 C480 114.4(5) . . ?
C482 C481 C480 120.0 . . ?
C481 C482 C477 120.0 . . ?
C481 C482 H482 120.0 . . ?
C477 C482 H482 120.0 . . ?
C287 O214 C289 116.7(7) . . ?
C288 C283 C284 122.7(10) . . ?
C288 C283 O213 119.9(11) . . ?
C284 C283 O213 117.3(11) . . ?
C283 C284 C285 116.7(14) . . ?
C283 C284 H284 121.7 . . ?
C285 C284 H284 121.7 . . ?
C286 C285 C284 122.7(13) . . ?
C286 C285 H285 118.7 . . ?
C284 C285 H285 118.7 . . ?
C287 C286 C285 118.3(10) . . ?
C287 C286 H286 120.8 . . ?
C285 C286 H286 120.8 . . ?
O214 C287 C286 124.1(8) . . ?
O214 C287 C288 114.7(8) . . ?
C286 C287 C288 121.1(9) . . ?
C283 C288 C287 118.4(8) . . ?
C283 C288 H288 120.8 . . ?
C287 C288 H288 120.8 . . ?
O214 C289 C290 107.6(9) . . ?
O214 C289 H28A 110.2 . . ?
C290 C289 H28A 110.2 . . ?
O214 C289 H28B 110.2 . . ?
C290 C289 H28B 110.2 . . ?
H28A C289 H28B 108.5 . . ?
C291 C290 C289 116.1(10) . . ?
C291 C290 H29A 108.3 . . ?
C289 C290 H29A 108.3 . . ?
C291 C290 H29B 108.3 . . ?
C289 C290 H29B 108.3 . . ?
H29A C290 H29B 107.4 . . ?
C292 C291 C290 109.4(10) . . ?
C292 C291 H29C 109.8 . . ?
C290 C291 H29C 109.8 . . ?
C292 C291 H29D 109.8 . . ?
C290 C291 H29D 109.8 . . ?
H29C C291 H29D 108.2 . . ?
C291 C292 C293 117.9(10) . . ?
C291 C292 H29E 107.8 . . ?
C293 C292 H29E 107.8 . . ?
C291 C292 H29F 107.8 . . ?
C293 C292 H29F 107.8 . . ?
H29E C292 H29F 107.2 . . ?
C294 C293 C292 114.2(11) . . ?
C294 C293 H29G 108.7 . . ?
C292 C293 H29G 108.7 . . ?
C294 C293 H29H 108.7 . . ?
C292 C293 H29H 108.7 . . ?
H29G C293 H29H 107.6 . . ?
O215 C294 C293 103.9(9) . . ?
O215 C294 H29I 111.0 . . ?
C293 C294 H29I 111.0 . . ?
O215 C294 H29J 111.0 . . ?
C293 C294 H29J 111.0 . . ?
H29I C294 H29J 109.0 . . ?
C487 O414 C489 119.3(8) . . ?
C488 C483 C484 119.3(11) . . ?
C488 C483 O213 125.8(11) . . ?
C484 C483 O213 114.4(11) . . ?
C483 C484 C485 118.6(14) . . ?
C483 C484 H484 120.7 . . ?
C485 C484 H484 120.7 . . ?
C486 C485 C484 123.0(14) . . ?
C486 C485 H485 118.5 . . ?
C484 C485 H485 118.5 . . ?
C487 C486 C485 116.7(12) . . ?
C487 C486 H486 121.6 . . ?
C485 C486 H486 121.6 . . ?
O414 C487 C486 124.8(9) . . ?
O414 C487 C488 113.9(8) . . ?
C486 C487 C488 121.2(9) . . ?
C483 C488 C487 120.7(8) . . ?
C483 C488 H488 119.7 . . ?
C487 C488 H488 119.7 . . ?
O414 C489 C490 110.9(9) . . ?
O414 C489 H48A 109.5 . . ?
C490 C489 H48A 109.5 . . ?
O414 C489 H48B 109.5 . . ?
C490 C489 H48B 109.5 . . ?
H48A C489 H48B 108.1 . . ?
C489 C490 C491 111.5(11) . . ?
C489 C490 H49A 109.3 . . ?
C491 C490 H49A 109.3 . . ?
C489 C490 H49B 109.3 . . ?
C491 C490 H49B 109.3 . . ?
H49A C490 H49B 108.0 . . ?
C492 C491 C490 108.3(10) . . ?
C492 C491 H49C 110.0 . . ?
C490 C491 H49C 110.0 . . ?
C492 C491 H49D 110.0 . . ?
C490 C491 H49D 110.0 . . ?
H49C C491 H49D 108.4 . . ?
C491 C492 C493 115.8(9) . . ?
C491 C492 H49E 108.3 . . ?
C493 C492 H49E 108.3 . . ?
C491 C492 H49F 108.3 . . ?
C493 C492 H49F 108.3 . . ?
H49E C492 H49F 107.4 . . ?
C494 C493 C492 116.0(9) . . ?
C494 C493 H49G 108.3 . . ?
C492 C493 H49G 108.3 . . ?
C494 C493 H49H 108.3 . . ?
C492 C493 H49H 108.3 . . ?
H49G C493 H49H 107.4 . . ?
O215 C494 C493 111.3(9) . . ?
O215 C494 H49I 109.4 . . ?
C493 C494 H49I 109.4 . . ?
O215 C494 H49J 109.4 . . ?
C493 C494 H49J 109.4 . . ?
H49I C494 H49J 108.0 . . ?
O215 C295 C296 126.0(4) . . ?
O215 C295 C300 113.9(4) . . ?
C296 C295 C300 120.1(4) . . ?
C297 C296 C295 118.9(4) . . ?
C297 C296 H296 120.6 . . ?
C295 C296 H296 120.6 . . ?
C296 C297 C298 122.5(4) . . ?
C296 C297 H297 118.7 . . ?
C298 C297 H297 118.7 . . ?
C297 C298 C299 117.4(5) . . ?
C297 C298 H298 121.3 . . ?
C299 C298 H298 121.3 . . ?
O216 C299 C300 122.8(3) . . ?
O216 C299 C298 115.6(3) . . ?
C300 C299 C298 121.6(3) . . ?
C299 C300 C295 119.5(3) . . ?
C299 C300 H300 120.3 . . ?
C295 C300 H300 120.3 . . ?
C322 C301 C306 120.2(3) . . ?
C322 C301 C302 119.8(3) . . ?
C306 C301 C302 120.0(3) . . ?
C319 C302 C303 120.2(3) . . ?
C319 C302 C301 120.2(3) . . ?
C303 C302 C301 119.6(3) . . ?
C316 C303 C304 120.0(3) . . ?
C316 C303 C302 119.8(3) . . ?
C304 C303 C302 120.2(3) . . ?
C313 C304 C303 119.7(3) . . ?
C313 C304 C305 120.2(3) . . ?
C303 C304 C305 120.1(3) . . ?
C310 C305 C306 120.1(3) . . ?
C310 C305 C304 120.0(3) . . ?
C306 C305 C304 119.9(3) . . ?
C307 C306 C305 120.2(3) . . ?
C307 C306 C301 119.7(3) . . ?
C305 C306 C301 120.1(3) . . ?
C324 C307 C306 119.0(3) . . ?
C324 C307 C308 122.4(3) . . ?
C306 C307 C308 118.6(3) . . ?
C309 C308 C307 121.1(3) . . ?
C309 C308 H308 119.4 . . ?
C307 C308 H308 119.4 . . ?
C308 C309 C310 121.1(3) . . ?
C308 C309 H309 119.4 . . ?
C310 C309 H309 119.4 . . ?
C305 C310 C311 118.7(3) . . ?
C305 C310 C309 118.7(3) . . ?
C311 C310 C309 122.6(3) . . ?
C312 C311 C310 121.0(3) . . ?
C312 C311 H311 119.5 . . ?
C310 C311 H311 119.5 . . ?
C311 C312 C313 121.7(3) . . ?
C311 C312 H312 119.2 . . ?
C313 C312 H312 119.2 . . ?
C304 C313 C314 119.1(3) . . ?
C304 C313 C312 118.3(3) . . ?
C314 C313 C312 122.6(3) . . ?
C315 C314 C313 121.2(3) . . ?
C315 C314 H314 119.4 . . ?
C313 C314 H314 119.4 . . ?
C314 C315 C316 121.0(3) . . ?
C314 C315 H315 119.5 . . ?
C316 C315 H315 119.5 . . ?
C315 C316 C303 119.0(3) . . ?
C315 C316 C317 122.5(3) . . ?
C303 C316 C317 118.5(3) . . ?
C318 C317 C316 121.7(3) . . ?
C318 C317 H317 119.2 . . ?
C316 C317 H317 119.2 . . ?
C317 C318 C319 120.8(3) . . ?
C317 C318 H318 119.6 . . ?
C319 C318 H318 119.6 . . ?
C302 C319 C320 118.9(3) . . ?
C302 C319 C318 118.9(3) . . ?
C320 C319 C318 122.1(3) . . ?
C321 C320 C319 121.0(3) . . ?
C321 C320 H320 119.5 . . ?
C319 C320 H320 119.5 . . ?
C320 C321 C322 121.4(3) . . ?
C320 C321 H321 119.3 . . ?
C322 C321 H321 119.3 . . ?
C301 C322 C321 118.7(3) . . ?
C301 C322 C323 118.6(3) . . ?
C321 C322 C323 122.7(3) . . ?
C324 C323 C322 121.3(3) . . ?
C324 C323 H323 119.4 . . ?
C322 C323 H323 119.4 . . ?
C323 C324 C307 121.2(3) . . ?
C323 C324 H324 119.4 . . ?
C307 C324 H324 119.4 . . ?
C2A C1A C6A 121.1(5) . . ?
C2A C1A Cl1A 120.7(4) . . ?
C6A C1A Cl1A 118.2(4) . . ?
C1A C2A C3A 121.8(5) . . ?
C1A C2A H2A 119.1 . . ?
C3A C2A H2A 119.1 . . ?
C2A C3A C4A 119.4(5) . . ?
C2A C3A H3A 120.3 . . ?
C4A C3A H3A 120.3 . . ?
C5A C4A C3A 118.2(5) . . ?
C5A C4A H4A 120.9 . . ?
C3A C4A H4A 120.9 . . ?
C4A C5A C6A 121.9(5) . . ?
C4A C5A H5A 119.0 . . ?
C6A C5A H5A 119.0 . . ?
C1A C6A C5A 117.5(5) . . ?
C1A C6A H6A 121.2 . . ?
C5A C6A H6A 121.2 . . ?
C2B C1B C6B 120.0 . . ?
C2B C1B Cl1B 122.1(2) . . ?
C6B C1B Cl1B 117.9(2) . . ?
C3B C2B C1B 120.0 . . ?
C3B C2B H2B 120.0 . . ?
C1B C2B H2B 120.0 . . ?
C2B C3B C4B 120.0 . . ?
C2B C3B H3B 120.0 . . ?
C4B C3B H3B 120.0 . . ?
C5B C4B C3B 120.0 . . ?
C5B C4B H4B 120.0 . . ?
C3B C4B H4B 120.0 . . ?
C6B C5B C4B 120.0 . . ?
C6B C5B H5B 120.0 . . ?
C4B C5B H5B 120.0 . . ?
C5B C6B C1B 120.0 . . ?
C5B C6B H6B 120.0 . . ?
C1B C6B H6B 120.0 . . ?
C2E C1E C6E 120.0 . . ?
C2E C1E Cl1E 119.6(4) . . ?
C6E C1E Cl1E 120.4(4) . . ?
C3E C2E C1E 120.0 . . ?
C3E C2E H2E 120.0 . . ?
C1E C2E H2E 120.0 . . ?
C4E C3E C2E 120.0 . . ?
C4E C3E H3E 120.0 . . ?
C2E C3E H3E 120.0 . . ?
C3E C4E C5E 120.0 . . ?
C3E C4E H4E 120.0 . . ?
C5E C4E H4E 120.0 . . ?
C6E C5E C4E 120.0 . . ?
C6E C5E H5E 120.0 . . ?
C4E C5E H5E 120.0 . . ?
C5E C6E C1E 120.0 . . ?
C5E C6E H6E 120.0 . . ?
C1E C6E H6E 120.0 . . ?
C2F C1F C6F 120.0 . . ?
C2F C1F Cl1F 122.3(10) . . ?
C6F C1F Cl1F 117.6(11) . . ?
C3F C2F C1F 120.0 . . ?
C3F C2F H2F 120.0 . . ?
C1F C2F H2F 120.0 . . ?
C2F C3F C4F 120.0 . . ?
C2F C3F H3F 120.0 . . ?
C4F C3F H3F 120.0 . . ?
C3F C4F C5F 120.0 . . ?
C3F C4F H4F 120.0 . . ?
C5F C4F H4F 120.0 . . ?
C6F C5F C4F 120.0 . . ?
C6F C5F H5F 120.0 . . ?
C4F C5F H5F 120.0 . . ?
C5F C6F C1F 120.0 . . ?
C5F C6F H6F 120.0 . . ?
C1F C6F H6F 120.0 . . ?
C2G C1G C6G 120.0 . . ?
C2G C1G Cl1G 120.8(3) . . ?
C6G C1G Cl1G 119.2(3) . . ?
C1G C2G C3G 120.0 . . ?
C1G C2G H2G 120.0 . . ?
C3G C2G H2G 120.0 . . ?
C4G C3G C2G 120.0 . . ?
C4G C3G H3G 120.0 . . ?
C2G C3G H3G 120.0 . . ?
C5G C4G C3G 120.0 . . ?
C5G C4G H4G 120.0 . . ?
C3G C4G H4G 120.0 . . ?
C4G C5G C6G 120.0 . . ?
C4G C5G H5G 120.0 . . ?
C6G C5G H5G 120.0 . . ?
C5G C6G C1G 120.0 . . ?
C5G C6G H6G 120.0 . . ?
C1G C6G H6G 120.0 . . ?
C2H C1H C6H 120.0 . . ?
C2H C1H Cl1H 119.2(15) . . ?
C6H C1H Cl1H 120.8(15) . . ?
C3H C2H C1H 120.0 . . ?
C3H C2H H2H 120.0 . . ?
C1H C2H H2H 120.0 . . ?
C2H C3H C4H 120.0 . . ?
C2H C3H H3H 120.0 . . ?
C4H C3H H3H 120.0 . . ?
C5H C4H C3H 120.0 . . ?
C5H C4H H4H 120.0 . . ?
C3H C4H H4H 120.0 . . ?
C4H C5H C6H 120.0 . . ?
C4H C5H H5H 120.0 . . ?
C6H C5H H5H 120.0 . . ?
C5H C6H C1H 120.0 . . ?
C5H C6H H6H 120.0 . . ?
C1H C6H H6H 120.0 . . ?

loop_
_geom_bond_atom_site_label_1
_geom_bond_atom_site_label_2
_geom_bond_distance
_geom_bond_site_symmetry_2
_geom_bond_publ_flag
N1 C1 1.394(4) . ?
N1 C20 1.409(4) . ?
N1 C64 1.487(4) . ?
N2 C11 1.396(5) . ?
N2 C10 1.401(5) . ?
N2 C25 1.477(5) . ?
N3 C33 1.385(4) . ?
N3 C52 1.403(4) . ?
N3 C32 1.490(4) . ?
N4 C43 1.397(5) . ?
N4 C42 1.400(5) . ?
N4 C57 1.481(5) . ?
O1 C1 1.214(4) . ?
O2 C10 1.215(5) . ?
O3 C11 1.213(5) . ?
O4 C20 1.206(4) . ?
O5 C33 1.223(4) . ?
O6 C42 1.216(5) . ?
O7 C43 1.211(4) . ?
O8 C52 1.226(4) . ?
O9 C65 1.379(5) . ?
O9 C7 1.387(4) . ?
O10 C69 1.375(7) . ?
O10 C71 1.436(7) . ?
O11 C77 1.349(6) . ?
O11 C76 1.440(6) . ?
O12 C17 1.390(4) . ?
O12 C81 1.401(4) . ?
O13 C36 1.389(4) . ?
O13 C583 1.396(10) . ?
O13 C83 1.397(6) . ?
O16 C97 1.382(4) . ?
O16 C46 1.386(4) . ?
C1 C2 1.480(5) . ?
C2 C3 1.376(5) . ?
C2 C21 1.407(4) . ?
C3 C4 1.392(5) . ?
C3 H3 0.9500 . ?
C4 C5 1.397(5) . ?
C4 H4 0.9500 . ?
C5 C22 1.432(4) . ?
C5 C6 1.468(5) . ?
C6 C7 1.396(5) . ?
C6 C23 1.428(5) . ?
C7 C8 1.391(5) . ?
C8 C9 1.362(5) . ?
C8 H8 0.9500 . ?
C9 C24 1.417(5) . ?
C9 C10 1.478(5) . ?
C11 C12 1.471(5) . ?
C12 C13 1.374(5) . ?
C12 C24 1.411(5) . ?
C13 C14 1.389(5) . ?
C13 H13 0.9500 . ?
C14 C15 1.400(5) . ?
C14 H14 0.9500 . ?
C15 C23 1.430(4) . ?
C15 C16 1.464(4) . ?
C16 C17 1.404(4) . ?
C16 C22 1.428(4) . ?
C17 C18 1.390(5) . ?
C18 C19 1.364(5) . ?
C18 H18 0.9500 . ?
C19 C21 1.413(5) . ?
C19 C20 1.478(5) . ?
C21 C22 1.430(4) . ?
C23 C24 1.418(5) . ?
C25 C26 1.503(6) . ?
C25 H25C 0.9900 . ?
C25 H25D 0.9900 . ?
C26 C31 1.391(6) . ?
C26 C27 1.401(5) . ?
C27 C28 1.368(6) . ?
C27 H27 0.9500 . ?
C28 C29 1.412(5) . ?
C28 H28 0.9500 . ?
C29 C30 1.388(6) . ?
C29 C32 1.506(6) . ?
C30 C31 1.390(6) . ?
C30 H30 0.9500 . ?
C31 H31 0.9500 . ?
C32 H32A 0.9900 . ?
C32 H32B 0.9900 . ?
C33 C34 1.483(4) . ?
C34 C35 1.366(4) . ?
C34 C53 1.419(4) . ?
C35 C36 1.402(4) . ?
C35 H35 0.9500 . ?
C36 C37 1.400(4) . ?
C37 C54 1.431(4) . ?
C37 C38 1.476(4) . ?
C38 C39 1.385(5) . ?
C38 C55 1.438(4) . ?
C39 C40 1.401(5) . ?
C39 H39 0.9500 . ?
C40 C41 1.365(5) . ?
C40 H40 0.9500 . ?
C41 C56 1.408(5) . ?
C41 C42 1.478(5) . ?
C43 C44 1.485(5) . ?
C44 C45 1.364(5) . ?
C44 C56 1.418(5) . ?
C45 C46 1.397(5) . ?
C45 H45 0.9500 . ?
C46 C47 1.405(4) . ?
C47 C55 1.430(4) . ?
C47 C48 1.473(4) . ?
C48 C49 1.390(4) . ?
C48 C54 1.443(4) . ?
C49 C50 1.396(5) . ?
C49 H49 0.9500 . ?
C50 C51 1.383(5) . ?
C50 H50 0.9500 . ?
C51 C53 1.405(4) . ?
C51 C52 1.469(5) . ?
C53 C54 1.419(4) . ?
C55 C56 1.422(4) . ?
C57 C58 1.511(6) . ?
C57 H57A 0.9900 . ?
C57 H57B 0.9900 . ?
C58 C63 1.388(5) . ?
C58 C59 1.411(5) . ?
C59 C60 1.374(6) . ?
C59 H59 0.9500 . ?
C60 C61 1.401(5) . ?
C60 H60 0.9500 . ?
C61 C62 1.384(5) . ?
C61 C64 1.489(6) . ?
C62 C63 1.389(6) . ?
C62 H62 0.9500 . ?
C63 H63 0.9500 . ?
C64 H64A 0.9900 . ?
C64 H64B 0.9900 . ?
C65 C70 1.381(6) . ?
C65 C66 1.400(6) . ?
C66 C67 1.376(8) . ?
C66 H66 0.9500 . ?
C67 C68 1.381(9) . ?
C67 H67 0.9500 . ?
C68 C69 1.395(8) . ?
C68 H68 0.9500 . ?
C69 C70 1.398(7) . ?
C70 H70 0.9500 . ?
C71 C72 1.503(10) . ?
C71 H71A 0.9900 . ?
C71 H71B 0.9900 . ?
C72 C73 1.515(9) . ?
C72 H72A 0.9900 . ?
C72 H72B 0.9900 . ?
C73 C74 1.520(8) . ?
C73 H73A 0.9900 . ?
C73 H73B 0.9900 . ?
C74 C75 1.493(10) . ?
C74 H74A 0.9900 . ?
C74 H74B 0.9900 . ?
C75 C76 1.517(10) . ?
C75 H75A 0.9900 . ?
C75 H75B 0.9900 . ?
C76 H76A 0.9900 . ?
C76 H76B 0.9900 . ?
C77 C78 1.378(7) . ?
C77 C82 1.403(6) . ?
C78 C79 1.364(8) . ?
C78 H78 0.9500 . ?
C79 C80 1.394(7) . ?
C79 H79 0.9500 . ?
C80 C81 1.385(5) . ?
C80 H80 0.9500 . ?
C81 C82 1.367(6) . ?
C82 H82 0.9500 . ?
O14 C87 1.363(7) . ?
O14 C89 1.389(8) . ?
O15 C95 1.336(8) . ?
O15 C94 1.396(10) . ?
C83 C88 1.376(7) . ?
C83 C84 1.385(7) . ?
C84 C85 1.383(7) . ?
C84 H84 0.9500 . ?
C85 C86 1.380(8) . ?
C85 H85 0.9500 . ?
C86 C87 1.392(7) . ?
C86 H86 0.9500 . ?
C87 C88 1.388(7) . ?
C88 H88 0.9500 . ?
C89 C90 1.531(10) . ?
C89 H89A 0.9900 . ?
C89 H89B 0.9900 . ?
C90 C91 1.528(10) . ?
C90 H90A 0.9900 . ?
C90 H90B 0.9900 . ?
C91 C92 1.519(10) . ?
C91 H91A 0.9900 . ?
C91 H91B 0.9900 . ?
C92 C93 1.537(10) . ?
C92 H92A 0.9900 . ?
C92 H92B 0.9900 . ?
C93 C94 1.524(9) . ?
C93 H93A 0.9900 . ?
C93 H93B 0.9900 . ?
C94 H94A 0.9900 . ?
C94 H94B 0.9900 . ?
O514 C587 1.353(11) . ?
O514 C589 1.382(13) . ?
O515 C594 1.412(12) . ?
O515 C95 1.424(12) . ?
C583 C584 1.380(10) . ?
C583 C588 1.386(10) . ?
C584 C585 1.379(10) . ?
C584 H584 0.9500 . ?
C585 C586 1.381(10) . ?
C585 H585 0.9500 . ?
C586 C587 1.383(10) . ?
C586 H586 0.9500 . ?
C587 C588 1.394(10) . ?
C588 H588 0.9500 . ?
C589 C590 1.534(12) . ?
C589 H58A 0.9900 . ?
C589 H58B 0.9900 . ?
C590 C591 1.537(12) . ?
C590 H59A 0.9900 . ?
C590 H59B 0.9900 . ?
C591 C592 1.527(12) . ?
C591 H59C 0.9900 . ?
C591 H59D 0.9900 . ?
C592 C593 1.538(12) . ?
C592 H59E 0.9900 . ?
C592 H59F 0.9900 . ?
C593 C594 1.539(12) . ?
C593 H59G 0.9900 . ?
C593 H59H 0.9900 . ?
C594 H59I 0.9900 . ?
C594 H59J 0.9900 . ?
C95 C100 1.399(10) . ?
C95 C96 1.401(7) . ?
C96 C97 1.374(7) . ?
C96 H96 0.9500 . ?
C97 C98 1.390(5) . ?
C98 C99 1.381(6) . ?
C98 H98 0.9500 . ?
C99 C100 1.406(9) . ?
C99 H99 0.9500 . ?
C100 H100 0.9500 . ?
C101 C122 1.407(5) . ?
C101 C106 1.429(4) . ?
C101 C102 1.432(4) . ?
C102 C119 1.418(4) . ?
C102 C103 1.424(4) . ?
C103 C116 1.416(4) . ?
C103 C104 1.426(4) . ?
C104 C113 1.410(5) . ?
C104 C105 1.420(4) . ?
C105 C110 1.416(4) . ?
C105 C106 1.424(5) . ?
C106 C107 1.407(4) . ?
C107 C124 1.412(5) . ?
C107 C108 1.434(5) . ?
C108 C109 1.355(6) . ?
C108 H108 0.9500 . ?
C109 C110 1.419(5) . ?
C109 H109 0.9500 . ?
C110 C111 1.421(5) . ?
C111 C112 1.370(6) . ?
C111 H111 0.9500 . ?
C112 C113 1.411(5) . ?
C112 H112 0.9500 . ?
C113 C114 1.435(5) . ?
C114 C115 1.361(6) . ?
C114 H114 0.9500 . ?
C115 C116 1.425(5) . ?
C115 H115 0.9500 . ?
C116 C117 1.426(5) . ?
C117 C118 1.362(6) . ?
C117 H117 0.9500 . ?
C118 C119 1.430(5) . ?
C118 H118 0.9500 . ?
C119 C120 1.413(5) . ?
C120 C121 1.366(5) . ?
C120 H120 0.9500 . ?
C121 C122 1.425(5) . ?
C121 H121 0.9500 . ?
C122 C123 1.421(5) . ?
C123 C124 1.363(6) . ?
C123 H123 0.9500 . ?
C124 H124 0.9500 . ?
N201 C220 1.371(6) . ?
N201 C201 1.406(6) . ?
N201 C264 1.489(5) . ?
N202 C210 1.392(5) . ?
N202 C211 1.407(4) . ?
N202 C225 1.482(5) . ?
N203 C233 1.388(4) . ?
N203 C252 1.405(4) . ?
N203 C232 1.487(4) . ?
N204 C242 1.393(5) . ?
N204 C243 1.396(4) . ?
N204 C257 1.475(4) . ?
O201 C201 1.209(6) . ?
O202 C210 1.206(4) . ?
O203 C211 1.212(5) . ?
O204 C220 1.218(5) . ?
O205 C233 1.223(4) . ?
O206 C242 1.221(4) . ?
O207 C243 1.215(4) . ?
O208 C252 1.218(4) . ?
O209 C265 1.368(5) . ?
O209 C207 1.395(4) . ?
O212 C481 1.372(7) . ?
O212 C217 1.393(4) . ?
O212 C281 1.457(9) . ?
O213 C283 1.390(9) . ?
O213 C483 1.392(8) . ?
O213 C236 1.396(3) . ?
O215 C295 1.374(6) . ?
O215 C494 1.451(8) . ?
O215 C294 1.470(9) . ?
O216 C299 1.379(4) . ?
O216 C246 1.387(3) . ?
C201 C202 1.474(5) . ?
C202 C203 1.372(6) . ?
C202 C221 1.415(5) . ?
C203 C204 1.398(5) . ?
C203 H203 0.9500 . ?
C204 C205 1.389(5) . ?
C204 H204 0.9500 . ?
C205 C222 1.429(5) . ?
C205 C206 1.465(5) . ?
C206 C207 1.397(5) . ?
C206 C223 1.431(5) . ?
C207 C208 1.382(5) . ?
C208 C209 1.380(5) . ?
C208 H208 0.9500 . ?
C209 C224 1.406(5) . ?
C209 C210 1.479(5) . ?
C211 C212 1.475(5) . ?
C212 C213 1.383(5) . ?
C212 C224 1.403(5) . ?
C213 C214 1.386(5) . ?
C213 H213 0.9500 . ?
C214 C215 1.392(5) . ?
C214 H214 0.9500 . ?
C215 C223 1.425(4) . ?
C215 C216 1.463(5) . ?
C216 C217 1.392(5) . ?
C216 C222 1.429(5) . ?
C217 C218 1.390(5) . ?
C218 C219 1.350(6) . ?
C218 H218 0.9500 . ?
C219 C221 1.415(6) . ?
C219 C220 1.487(5) . ?
C221 C222 1.421(5) . ?
C223 C224 1.422(5) . ?
C225 C226 1.508(6) . ?
C225 H22A 0.9900 . ?
C225 H22B 0.9900 . ?
C226 C231 1.389(5) . ?
C226 C227 1.407(5) . ?
C227 C228 1.374(6) . ?
C227 H227 0.9500 . ?
C228 C229 1.405(5) . ?
C228 H228 0.9500 . ?
C229 C230 1.415(5) . ?
C229 C232 1.495(6) . ?
C230 C231 1.385(6) . ?
C230 H230 0.9500 . ?
C231 H231 0.9500 . ?
C232 H23A 0.9900 . ?
C232 H23B 0.9900 . ?
C233 C234 1.476(4) . ?
C234 C235 1.389(4) . ?
C234 C253 1.409(4) . ?
C235 C236 1.383(4) . ?
C235 H235 0.9500 . ?
C236 C237 1.397(4) . ?
C237 C254 1.432(4) . ?
C237 C238 1.465(4) . ?
C238 C239 1.399(4) . ?
C238 C255 1.430(4) . ?
C239 C240 1.398(5) . ?
C239 H239 0.9500 . ?
C240 C241 1.367(5) . ?
C240 H240 0.9500 . ?
C241 C256 1.416(4) . ?
C241 C242 1.477(4) . ?
C243 C244 1.480(4) . ?
C244 C245 1.366(4) . ?
C244 C256 1.412(4) . ?
C245 C246 1.402(4) . ?
C245 H245 0.9500 . ?
C246 C247 1.395(4) . ?
C247 C255 1.436(4) . ?
C247 C248 1.476(4) . ?
C248 C249 1.400(4) . ?
C248 C254 1.432(4) . ?
C249 C250 1.386(4) . ?
C249 H249 0.9500 . ?
C250 C251 1.382(4) . ?
C250 H250 0.9500 . ?
C251 C253 1.409(4) . ?
C251 C252 1.472(4) . ?
C253 C254 1.417(4) . ?
C255 C256 1.421(4) . ?
C257 C258 1.496(7) . ?
C257 H25A 0.9900 . ?
C257 H25B 0.9900 . ?
C258 C259 1.391(5) . ?
C258 C263 1.403(6) . ?
C259 C260 1.376(7) . ?
C259 H259 0.9500 . ?
C260 C261 1.393(7) . ?
C260 H260 0.9500 . ?
C261 C262 1.407(5) . ?
C261 C264 1.501(8) . ?
C262 C263 1.383(7) . ?
C262 H262 0.9500 . ?
C263 H263 0.9500 . ?
C264 H26A 0.9900 . ?
C264 H26B 0.9900 . ?
C265 C270 1.373(7) . ?
C265 C266 1.390(5) . ?
C266 C267 1.368(7) . ?
C266 H266 0.9500 . ?
C267 C268 1.377(10) . ?
C267 H267 0.9500 . ?
C268 C269 1.372(10) . ?
C268 H268 0.9500 . ?
C269 C270 1.388(8) . ?
C269 O210 1.406(8) . ?
C270 H270 0.9500 . ?
O210 C471 1.490(12) . ?
O210 C271 1.490(11) . ?
O211 C277 1.377(11) . ?
O211 C276 1.474(11) . ?
C271 C272 1.468(11) . ?
C271 H27A 0.9900 . ?
C271 H27B 0.9900 . ?
C272 C273 1.457(11) . ?
C272 H27C 0.9900 . ?
C272 H27D 0.9900 . ?
C273 C274 1.462(11) . ?
C273 H27E 0.9900 . ?
C273 H27F 0.9900 . ?
C274 C275 1.478(11) . ?
C274 H27G 0.9900 . ?
C274 H27H 0.9900 . ?
C275 C276 1.465(11) . ?
C275 H27I 0.9900 . ?
C275 H27J 0.9900 . ?
C276 H27K 0.9900 . ?
C276 H27L 0.9900 . ?
O411 C477 1.361(8) . ?
O411 C476 1.465(10) . ?
C471 C472 1.465(11) . ?
C471 H47A 0.9900 . ?
C471 H47B 0.9900 . ?
C472 C473 1.467(11) . ?
C472 H47C 0.9900 . ?
C472 H47D 0.9900 . ?
C473 C474 1.436(10) . ?
C473 H47E 0.9900 . ?
C473 H47F 0.9900 . ?
C474 C475 1.467(11) . ?
C474 H47G 0.9900 . ?
C474 H47H 0.9900 . ?
C475 C476 1.473(10) . ?
C475 H47I 0.9900 . ?
C475 H47J 0.9900 . ?
C476 H47K 0.9900 . ?
C476 H47L 0.9900 . ?
C277 C278 1.3900 . ?
C277 C282 1.3900 . ?
C278 C279 1.3900 . ?
C278 H278 0.9500 . ?
C279 C280 1.3900 . ?
C279 H279 0.9500 . ?
C280 C281 1.3900 . ?
C280 H280 0.9500 . ?
C281 C282 1.3900 . ?
C282 H282 0.9500 . ?
C477 C478 1.3900 . ?
C477 C482 1.3900 . ?
C478 C479 1.3900 . ?
C478 H478 0.9500 . ?
C479 C480 1.3900 . ?
C479 H479 0.9500 . ?
C480 C481 1.3900 . ?
C480 H480 0.9500 . ?
C481 C482 1.3900 . ?
C482 H482 0.9500 . ?
O214 C287 1.372(9) . ?
O214 C289 1.443(9) . ?
C283 C288 1.381(10) . ?
C283 C284 1.383(9) . ?
C284 C285 1.390(9) . ?
C284 H284 0.9500 . ?
C285 C286 1.386(9) . ?
C285 H285 0.9500 . ?
C286 C287 1.380(9) . ?
C286 H286 0.9500 . ?
C287 C288 1.392(8) . ?
C288 H288 0.9500 . ?
C289 C290 1.520(10) . ?
C289 H28A 0.9900 . ?
C289 H28B 0.9900 . ?
C290 C291 1.519(10) . ?
C290 H29A 0.9900 . ?
C290 H29B 0.9900 . ?
C291 C292 1.501(9) . ?
C291 H29C 0.9900 . ?
C291 H29D 0.9900 . ?
C292 C293 1.517(9) . ?
C292 H29E 0.9900 . ?
C292 H29F 0.9900 . ?
C293 C294 1.508(10) . ?
C293 H29G 0.9900 . ?
C293 H29H 0.9900 . ?
C294 H29I 0.9900 . ?
C294 H29J 0.9900 . ?
O414 C487 1.367(9) . ?
O414 C489 1.441(9) . ?
C483 C488 1.383(10) . ?
C483 C484 1.385(9) . ?
C484 C485 1.393(9) . ?
C484 H484 0.9500 . ?
C485 C486 1.390(9) . ?
C485 H485 0.9500 . ?
C486 C487 1.383(9) . ?
C486 H486 0.9500 . ?
C487 C488 1.391(9) . ?
C488 H488 0.9500 . ?
C489 C490 1.504(11) . ?
C489 H48A 0.9900 . ?
C489 H48B 0.9900 . ?
C490 C491 1.533(9) . ?
C490 H49A 0.9900 . ?
C490 H49B 0.9900 . ?
C491 C492 1.512(10) . ?
C491 H49C 0.9900 . ?
C491 H49D 0.9900 . ?
C492 C493 1.520(10) . ?
C492 H49E 0.9900 . ?
C492 H49F 0.9900 . ?
C493 C494 1.512(10) . ?
C493 H49G 0.9900 . ?
C493 H49H 0.9900 . ?
C494 H49I 0.9900 . ?
C494 H49J 0.9900 . ?
C295 C296 1.393(7) . ?
C295 C300 1.396(5) . ?
C296 C297 1.382(9) . ?
C296 H296 0.9500 . ?
C297 C298 1.388(7) . ?
C297 H297 0.9500 . ?
C298 C299 1.395(5) . ?
C298 H298 0.9500 . ?
C299 C300 1.383(5) . ?
C300 H300 0.9500 . ?
C301 C322 1.412(4) . ?
C301 C306 1.428(4) . ?
C301 C302 1.428(4) . ?
C302 C319 1.410(4) . ?
C302 C303 1.424(4) . ?
C303 C316 1.419(4) . ?
C303 C304 1.423(4) . ?
C304 C313 1.411(5) . ?
C304 C305 1.425(4) . ?
C305 C310 1.418(4) . ?
C305 C306 1.419(4) . ?
C306 C307 1.418(4) . ?
C307 C324 1.414(5) . ?
C307 C308 1.431(4) . ?
C308 C309 1.366(5) . ?
C308 H308 0.9500 . ?
C309 C310 1.428(5) . ?
C309 H309 0.9500 . ?
C310 C311 1.424(5) . ?
C311 C312 1.359(5) . ?
C311 H311 0.9500 . ?
C312 C313 1.430(5) . ?
C312 H312 0.9500 . ?
C313 C314 1.421(5) . ?
C314 C315 1.364(5) . ?
C314 H314 0.9500 . ?
C315 C316 1.417(5) . ?
C315 H315 0.9500 . ?
C316 C317 1.428(5) . ?
C317 C318 1.355(5) . ?
C317 H317 0.9500 . ?
C318 C319 1.432(4) . ?
C318 H318 0.9500 . ?
C319 C320 1.410(5) . ?
C320 C321 1.376(5) . ?
C320 H320 0.9500 . ?
C321 C322 1.417(5) . ?
C321 H321 0.9500 . ?
C322 C323 1.423(4) . ?
C323 C324 1.371(5) . ?
C323 H323 0.9500 . ?
C324 H324 0.9500 . ?
C1A C2A 1.347(7) . ?
C1A C6A 1.386(7) . ?
C1A Cl1A 1.746(5) . ?
C2A C3A 1.367(7) . ?
C2A H2A 0.9500 . ?
C3A C4A 1.422(8) . ?
C3A H3A 0.9500 . ?
C4A C5A 1.366(7) . ?
C4A H4A 0.9500 . ?
C5A C6A 1.413(7) . ?
C5A H5A 0.9500 . ?
C6A H6A 0.9500 . ?
C1B C2B 1.3900 . ?
C1B C6B 1.3900 . ?
C1B Cl1B 1.717(4) . ?
C2B C3B 1.3900 . ?
C2B H2B 0.9500 . ?
C3B C4B 1.3900 . ?
C3B H3B 0.9500 . ?
C4B C5B 1.3900 . ?
C4B H4B 0.9500 . ?
C5B C6B 1.3900 . ?
C5B H5B 0.9500 . ?
C6B H6B 0.9500 . ?
C1E C2E 1.3900 . ?
C1E C6E 1.3900 . ?
C1E Cl1E 1.719(6) . ?
C2E C3E 1.3900 . ?
C2E H2E 0.9500 . ?
C3E C4E 1.3900 . ?
C3E H3E 0.9500 . ?
C4E C5E 1.3900 . ?
C4E H4E 0.9500 . ?
C5E C6E 1.3900 . ?
C5E H5E 0.9500 . ?
C6E H6E 0.9500 . ?
C1F C2F 1.3900 . ?
C1F C6F 1.3900 . ?
C1F Cl1F 1.633(17) . ?
C2F C3F 1.3900 . ?
C2F H2F 0.9500 . ?
C3F C4F 1.3900 . ?
C3F H3F 0.9500 . ?
C4F C5F 1.3900 . ?
C4F H4F 0.9500 . ?
C5F C6F 1.3900 . ?
C5F H5F 0.9500 . ?
C6F H6F 0.9500 . ?
C1G C2G 1.3900 . ?
C1G C6G 1.3900 . ?
C1G Cl1G 1.729(6) . ?
C2G C3G 1.3900 . ?
C2G H2G 0.9500 . ?
C3G C4G 1.3900 . ?
C3G H3G 0.9500 . ?
C4G C5G 1.3900 . ?
C4G H4G 0.9500 . ?
C5G C6G 1.3900 . ?
C5G H5G 0.9500 . ?
C6G H6G 0.9500 . ?
C1H C2H 1.3900 . ?
C1H C6H 1.3900 . ?
C1H Cl1H 1.67(3) . ?
C2H C3H 1.3900 . ?
C2H H2H 0.9500 . ?
C3H C4H 1.3900 . ?
C3H H3H 0.9500 . ?
C4H C5H 1.3900 . ?
C4H H4H 0.9500 . ?
C5H C6H 1.3900 . ?
C5H H5H 0.9500 . ?
C6H H6H 0.9500 . ?

loop_
_geom_torsion_atom_site_label_1
_geom_torsion_atom_site_label_2
_geom_torsion_atom_site_label_3
_geom_torsion_atom_site_label_4
_geom_torsion
_geom_torsion_site_symmetry_1
_geom_torsion_site_symmetry_2
_geom_torsion_site_symmetry_3
_geom_torsion_site_symmetry_4
_geom_torsion_publ_flag
C20 N1 C1 O1 -177.2(4) . . . . ?
C64 N1 C1 O1 7.9(5) . . . . ?
C20 N1 C1 C2 3.9(5) . . . . ?
C64 N1 C1 C2 -171.0(3) . . . . ?
O1 C1 C2 C3 -5.1(6) . . . . ?
N1 C1 C2 C3 173.8(3) . . . . ?
O1 C1 C2 C21 177.3(4) . . . . ?
N1 C1 C2 C21 -3.8(5) . . . . ?
C21 C2 C3 C4 -1.6(5) . . . . ?
C1 C2 C3 C4 -179.3(3) . . . . ?
C2 C3 C4 C5 -0.1(5) . . . . ?
C3 C4 C5 C22 2.8(5) . . . . ?
C3 C4 C5 C6 -179.3(3) . . . . ?
C4 C5 C6 C7 12.4(5) . . . . ?
C22 C5 C6 C7 -169.7(3) . . . . ?
C4 C5 C6 C23 -166.5(3) . . . . ?
C22 C5 C6 C23 11.4(5) . . . . ?
C65 O9 C7 C8 -112.7(4) . . . . ?
C65 O9 C7 C6 69.4(4) . . . . ?
C23 C6 C7 O9 -172.2(3) . . . . ?
C5 C6 C7 O9 8.9(5) . . . . ?
C23 C6 C7 C8 10.1(5) . . . . ?
C5 C6 C7 C8 -168.8(3) . . . . ?
O9 C7 C8 C9 176.8(3) . . . . ?
C6 C7 C8 C9 -5.3(6) . . . . ?
C7 C8 C9 C24 -2.1(6) . . . . ?
C7 C8 C9 C10 178.4(4) . . . . ?
C11 N2 C10 O2 -177.7(4) . . . . ?
C25 N2 C10 O2 -5.8(6) . . . . ?
C11 N2 C10 C9 2.6(6) . . . . ?
C25 N2 C10 C9 174.5(4) . . . . ?
C8 C9 C10 O2 -4.2(6) . . . . ?
C24 C9 C10 O2 176.3(4) . . . . ?
C8 C9 C10 N2 175.5(4) . . . . ?
C24 C9 C10 N2 -4.0(6) . . . . ?
C10 N2 C11 O3 178.7(4) . . . . ?
C25 N2 C11 O3 6.7(6) . . . . ?
C10 N2 C11 C12 -0.1(6) . . . . ?
C25 N2 C11 C12 -172.0(3) . . . . ?
O3 C11 C12 C13 -2.1(6) . . . . ?
N2 C11 C12 C13 176.6(3) . . . . ?
O3 C11 C12 C24 -180.0(4) . . . . ?
N2 C11 C12 C24 -1.2(5) . . . . ?
C24 C12 C13 C14 -2.9(5) . . . . ?
C11 C12 C13 C14 179.3(3) . . . . ?
C12 C13 C14 C15 0.8(6) . . . . ?
C13 C14 C15 C23 2.9(5) . . . . ?
C13 C14 C15 C16 -179.2(3) . . . . ?
C14 C15 C16 C17 12.1(5) . . . . ?
C23 C15 C16 C17 -170.0(3) . . . . ?
C14 C15 C16 C22 -167.0(3) . . . . ?
C23 C15 C16 C22 10.8(4) . . . . ?
C81 O12 C17 C18 -98.2(4) . . . . ?
C81 O12 C17 C16 84.1(4) . . . . ?
C22 C16 C17 O12 -172.3(3) . . . . ?
C15 C16 C17 O12 8.6(5) . . . . ?
C22 C16 C17 C18 10.2(5) . . . . ?
C15 C16 C17 C18 -169.0(3) . . . . ?
O12 C17 C18 C19 178.7(3) . . . . ?
C16 C17 C18 C19 -3.6(5) . . . . ?
C17 C18 C19 C21 -4.5(5) . . . . ?
C17 C18 C19 C20 175.1(3) . . . . ?
C1 N1 C20 O4 -179.3(4) . . . . ?
C64 N1 C20 O4 -4.4(5) . . . . ?
C1 N1 C20 C19 0.1(5) . . . . ?
C64 N1 C20 C19 175.0(3) . . . . ?
C18 C19 C20 O4 -4.8(6) . . . . ?
C21 C19 C20 O4 174.8(4) . . . . ?
C18 C19 C20 N1 175.9(3) . . . . ?
C21 C19 C20 N1 -4.6(5) . . . . ?
C3 C2 C21 C19 -178.0(3) . . . . ?
C1 C2 C21 C19 -0.4(5) . . . . ?
C3 C2 C21 C22 0.7(5) . . . . ?
C1 C2 C21 C22 178.3(3) . . . . ?
C18 C19 C21 C2 -175.7(3) . . . . ?
C20 C19 C21 C2 4.7(5) . . . . ?
C18 C19 C21 C22 5.6(5) . . . . ?
C20 C19 C21 C22 -174.0(3) . . . . ?
C17 C16 C22 C21 -8.8(4) . . . . ?
C15 C16 C22 C21 170.5(3) . . . . ?
C17 C16 C22 C5 171.9(3) . . . . ?
C15 C16 C22 C5 -8.9(5) . . . . ?
C2 C21 C22 C16 -177.4(3) . . . . ?
C19 C21 C22 C16 1.3(5) . . . . ?
C2 C21 C22 C5 2.0(5) . . . . ?
C19 C21 C22 C5 -179.4(3) . . . . ?
C4 C5 C22 C16 175.7(3) . . . . ?
C6 C5 C22 C16 -2.2(5) . . . . ?
C4 C5 C22 C21 -3.6(5) . . . . ?
C6 C5 C22 C21 178.4(3) . . . . ?
C7 C6 C23 C24 -7.8(5) . . . . ?
C5 C6 C23 C24 171.2(3) . . . . ?
C7 C6 C23 C15 171.5(3) . . . . ?
C5 C6 C23 C15 -9.6(5) . . . . ?
C14 C15 C23 C24 -4.4(5) . . . . ?
C16 C15 C23 C24 177.6(3) . . . . ?
C14 C15 C23 C6 176.3(3) . . . . ?
C16 C15 C23 C6 -1.6(5) . . . . ?
C13 C12 C24 C9 -178.0(3) . . . . ?
C11 C12 C24 C9 -0.2(5) . . . . ?
C13 C12 C24 C23 1.2(5) . . . . ?
C11 C12 C24 C23 179.0(3) . . . . ?
C8 C9 C24 C12 -176.7(4) . . . . ?
C10 C9 C24 C12 2.9(5) . . . . ?
C8 C9 C24 C23 4.1(5) . . . . ?
C10 C9 C24 C23 -176.4(3) . . . . ?
C6 C23 C24 C12 -178.2(3) . . . . ?
C15 C23 C24 C12 2.5(5) . . . . ?
C6 C23 C24 C9 1.0(5) . . . . ?
C15 C23 C24 C9 -178.3(3) . . . . ?
C11 N2 C25 C26 83.7(4) . . . . ?
C10 N2 C25 C26 -88.7(4) . . . . ?
N2 C25 C26 C31 92.4(4) . . . . ?
N2 C25 C26 C27 -84.3(4) . . . . ?
C31 C26 C27 C28 -3.2(5) . . . . ?
C25 C26 C27 C28 173.5(3) . . . . ?
C26 C27 C28 C29 -0.4(5) . . . . ?
C27 C28 C29 C30 4.0(5) . . . . ?
C27 C28 C29 C32 -170.7(3) . . . . ?
C28 C29 C30 C31 -4.0(5) . . . . ?
C32 C29 C30 C31 170.6(3) . . . . ?
C29 C30 C31 C26 0.5(5) . . . . ?
C27 C26 C31 C30 3.2(5) . . . . ?
C25 C26 C31 C30 -173.6(3) . . . . ?
C33 N3 C32 C29 -93.7(4) . . . . ?
C52 N3 C32 C29 81.1(4) . . . . ?
C30 C29 C32 N3 -92.0(4) . . . . ?
C28 C29 C32 N3 82.5(4) . . . . ?
C52 N3 C33 O5 176.5(4) . . . . ?
C32 N3 C33 O5 -9.2(5) . . . . ?
C52 N3 C33 C34 -4.6(5) . . . . ?
C32 N3 C33 C34 169.7(3) . . . . ?
O5 C33 C34 C35 0.8(5) . . . . ?
N3 C33 C34 C35 -178.1(3) . . . . ?
O5 C33 C34 C53 -179.7(3) . . . . ?
N3 C33 C34 C53 1.4(5) . . . . ?
C53 C34 C35 C36 -4.3(5) . . . . ?
C33 C34 C35 C36 175.2(3) . . . . ?
C583 O13 C36 C37 73.7(14) . . . . ?
C83 O13 C36 C37 84.4(6) . . . . ?
C583 O13 C36 C35 -107.1(14) . . . . ?
C83 O13 C36 C35 -96.4(6) . . . . ?
C34 C35 C36 O13 -179.1(3) . . . . ?
C34 C35 C36 C37 0.1(5) . . . . ?
O13 C36 C37 C54 -175.5(3) . . . . ?
C35 C36 C37 C54 5.3(5) . . . . ?
O13 C36 C37 C38 5.8(5) . . . . ?
C35 C36 C37 C38 -173.4(3) . . . . ?
C36 C37 C38 C39 10.7(5) . . . . ?
C54 C37 C38 C39 -168.0(3) . . . . ?
C36 C37 C38 C55 -171.2(3) . . . . ?
C54 C37 C38 C55 10.1(4) . . . . ?
C55 C38 C39 C40 3.2(5) . . . . ?
C37 C38 C39 C40 -178.8(3) . . . . ?
C38 C39 C40 C41 0.3(6) . . . . ?
C39 C40 C41 C56 -2.3(6) . . . . ?
C39 C40 C41 C42 179.7(4) . . . . ?
C43 N4 C42 O6 178.3(4) . . . . ?
C57 N4 C42 O6 5.2(6) . . . . ?
C43 N4 C42 C41 -0.7(6) . . . . ?
C57 N4 C42 C41 -173.9(4) . . . . ?
C40 C41 C42 O6 -2.0(7) . . . . ?
C56 C41 C42 O6 180.0(4) . . . . ?
C40 C41 C42 N4 176.9(4) . . . . ?
C56 C41 C42 N4 -1.0(6) . . . . ?
C42 N4 C43 O7 -175.4(4) . . . . ?
C57 N4 C43 O7 -2.3(6) . . . . ?
C42 N4 C43 C44 2.9(6) . . . . ?
C57 N4 C43 C44 176.0(3) . . . . ?
O7 C43 C44 C45 -4.9(6) . . . . ?
N4 C43 C44 C45 176.9(3) . . . . ?
O7 C43 C44 C56 174.7(4) . . . . ?
N4 C43 C44 C56 -3.5(5) . . . . ?
C56 C44 C45 C46 -2.6(5) . . . . ?
C43 C44 C45 C46 177.0(3) . . . . ?
C97 O16 C46 C45 -86.3(4) . . . . ?
C97 O16 C46 C47 95.2(4) . . . . ?
C44 C45 C46 O16 179.2(3) . . . . ?
C44 C45 C46 C47 -2.3(5) . . . . ?
O16 C46 C47 C55 -175.2(3) . . . . ?
C45 C46 C47 C55 6.4(5) . . . . ?
O16 C46 C47 C48 6.3(5) . . . . ?
C45 C46 C47 C48 -172.1(3) . . . . ?
C46 C47 C48 C49 10.2(5) . . . . ?
C55 C47 C48 C49 -168.3(3) . . . . ?
C46 C47 C48 C54 -172.1(3) . . . . ?
C55 C47 C48 C54 9.4(4) . . . . ?
C54 C48 C49 C50 2.0(5) . . . . ?
C47 C48 C49 C50 179.7(3) . . . . ?
C48 C49 C50 C51 0.7(6) . . . . ?
C49 C50 C51 C53 -1.3(5) . . . . ?
C49 C50 C51 C52 -178.3(3) . . . . ?
C33 N3 C52 O8 -176.8(4) . . . . ?
C32 N3 C52 O8 8.8(5) . . . . ?
C33 N3 C52 C51 3.9(5) . . . . ?
C32 N3 C52 C51 -170.4(3) . . . . ?
C50 C51 C52 O8 -2.3(6) . . . . ?
C53 C51 C52 O8 -179.2(4) . . . . ?
C50 C51 C52 N3 176.9(3) . . . . ?
C53 C51 C52 N3 0.0(5) . . . . ?
C50 C51 C53 C54 -0.9(5) . . . . ?
C52 C51 C53 C54 176.0(3) . . . . ?
C50 C51 C53 C34 -179.8(3) . . . . ?
C52 C51 C53 C34 -2.9(5) . . . . ?
C35 C34 C53 C51 -178.3(3) . . . . ?
C33 C34 C53 C51 2.2(5) . . . . ?
C35 C34 C53 C54 2.8(5) . . . . ?
C33 C34 C53 C54 -176.7(3) . . . . ?
C51 C53 C54 C37 -176.1(3) . . . . ?
C34 C53 C54 C37 2.8(4) . . . . ?
C51 C53 C54 C48 3.6(5) . . . . ?
C34 C53 C54 C48 -177.5(3) . . . . ?
C36 C37 C54 C53 -6.6(4) . . . . ?
C38 C37 C54 C53 172.2(3) . . . . ?
C36 C37 C54 C48 173.6(3) . . . . ?
C38 C37 C54 C48 -7.6(4) . . . . ?
C49 C48 C54 C53 -4.1(4) . . . . ?
C47 C48 C54 C53 178.1(3) . . . . ?
C49 C48 C54 C37 175.6(3) . . . . ?
C47 C48 C54 C37 -2.2(4) . . . . ?
C46 C47 C55 C56 -5.8(4) . . . . ?
C48 C47 C55 C56 172.8(3) . . . . ?
C46 C47 C55 C38 174.5(3) . . . . ?
C48 C47 C55 C38 -6.9(5) . . . . ?
C39 C38 C55 C56 -4.4(5) . . . . ?
C37 C38 C55 C56 177.4(3) . . . . ?
C39 C38 C55 C47 175.3(3) . . . . ?
C37 C38 C55 C47 -2.8(5) . . . . ?
C40 C41 C56 C44 -177.6(4) . . . . ?
C42 C41 C56 C44 0.3(5) . . . . ?
C40 C41 C56 C55 0.9(5) . . . . ?
C42 C41 C56 C55 178.9(3) . . . . ?
C45 C44 C56 C41 -178.4(3) . . . . ?
C43 C44 C56 C41 2.0(5) . . . . ?
C45 C44 C56 C55 3.0(5) . . . . ?
C43 C44 C56 C55 -176.5(3) . . . . ?
C47 C55 C56 C41 -177.3(3) . . . . ?
C38 C55 C56 C41 2.5(5) . . . . ?
C47 C55 C56 C44 1.3(5) . . . . ?
C38 C55 C56 C44 -179.0(3) . . . . ?
C43 N4 C57 C58 -87.4(4) . . . . ?
C42 N4 C57 C58 86.2(4) . . . . ?
N4 C57 C58 C63 87.8(4) . . . . ?
N4 C57 C58 C59 -87.3(4) . . . . ?
C63 C58 C59 C60 -3.6(5) . . . . ?
C57 C58 C59 C60 171.6(3) . . . . ?
C58 C59 C60 C61 -0.9(5) . . . . ?
C59 C60 C61 C62 5.2(5) . . . . ?
C59 C60 C61 C64 -169.1(3) . . . . ?
C60 C61 C62 C63 -5.2(5) . . . . ?
C64 C61 C62 C63 169.0(3) . . . . ?
C59 C58 C63 C62 3.6(5) . . . . ?
C57 C58 C63 C62 -171.6(3) . . . . ?
C61 C62 C63 C58 0.8(5) . . . . ?
C1 N1 C64 C61 85.9(4) . . . . ?
C20 N1 C64 C61 -89.4(4) . . . . ?
C62 C61 C64 N1 -88.7(4) . . . . ?
C60 C61 C64 N1 85.5(4) . . . . ?
C7 O9 C65 C70 7.8(5) . . . . ?
C7 O9 C65 C66 -172.4(3) . . . . ?
O9 C65 C66 C67 -179.5(4) . . . . ?
C70 C65 C66 C67 0.3(7) . . . . ?
C65 C66 C67 C68 0.7(9) . . . . ?
C66 C67 C68 C69 -0.7(10) . . . . ?
C71 O10 C69 C68 -3.1(8) . . . . ?
C71 O10 C69 C70 178.0(5) . . . . ?
C67 C68 C69 O10 -179.3(6) . . . . ?
C67 C68 C69 C70 -0.4(9) . . . . ?
O9 C65 C70 C69 178.4(4) . . . . ?
C66 C65 C70 C69 -1.4(6) . . . . ?
O10 C69 C70 C65 -179.6(4) . . . . ?
C68 C69 C70 C65 1.4(7) . . . . ?
C69 O10 C71 C72 179.4(5) . . . . ?
O10 C71 C72 C73 -65.5(8) . . . . ?
C71 C72 C73 C74 -166.5(6) . . . . ?
C72 C73 C74 C75 178.8(6) . . . . ?
C73 C74 C75 C76 76.7(8) . . . . ?
C77 O11 C76 C75 -176.2(5) . . . . ?
C74 C75 C76 O11 -77.6(7) . . . . ?
C76 O11 C77 C78 -12.5(8) . . . . ?
C76 O11 C77 C82 168.5(5) . . . . ?
O11 C77 C78 C79 -179.9(5) . . . . ?
C82 C77 C78 C79 -0.9(8) . . . . ?
C77 C78 C79 C80 -0.5(8) . . . . ?
C78 C79 C80 C81 1.1(7) . . . . ?
C79 C80 C81 C82 -0.3(6) . . . . ?
C79 C80 C81 O12 -178.2(4) . . . . ?
C17 O12 C81 C82 15.0(5) . . . . ?
C17 O12 C81 C80 -167.0(3) . . . . ?
C80 C81 C82 C77 -1.1(6) . . . . ?
O12 C81 C82 C77 176.7(4) . . . . ?
O11 C77 C82 C81 -179.2(4) . . . . ?
C78 C77 C82 C81 1.7(7) . . . . ?
C36 O13 C83 C88 4.4(11) . . . . ?
C36 O13 C83 C84 -175.5(6) . . . . ?
C88 C83 C84 C85 -0.2(14) . . . . ?
O13 C83 C84 C85 179.6(9) . . . . ?
C83 C84 C85 C86 1.3(12) . . . . ?
C84 C85 C86 C87 -1.4(11) . . . . ?
C89 O14 C87 C88 -169.2(9) . . . . ?
C89 O14 C87 C86 10.7(12) . . . . ?
C85 C86 C87 O14 -179.5(7) . . . . ?
C85 C86 C87 C88 0.4(12) . . . . ?
C84 C83 C88 C87 -0.8(14) . . . . ?
O13 C83 C88 C87 179.4(9) . . . . ?
O14 C87 C88 C83 -179.4(8) . . . . ?
C86 C87 C88 C83 0.7(13) . . . . ?
C87 O14 C89 C90 153.9(8) . . . . ?
O14 C89 C90 C91 -72.1(11) . . . . ?
C89 C90 C91 C92 -171.7(9) . . . . ?
C90 C91 C92 C93 174.0(9) . . . . ?
C91 C92 C93 C94 71.5(14) . . . . ?
C95 O15 C94 C93 172.7(10) . . . . ?
C92 C93 C94 O15 70.7(14) . . . . ?
C36 O13 C583 C584 -170.2(14) . . . . ?
C36 O13 C583 C588 12(3) . . . . ?
C588 C583 C584 C585 -2(3) . . . . ?
O13 C583 C584 C585 180(2) . . . . ?
C583 C584 C585 C586 2(3) . . . . ?
C584 C585 C586 C587 -3(3) . . . . ?
C589 O514 C587 C586 170.3(18) . . . . ?
C589 O514 C587 C588 -9(3) . . . . ?
C585 C586 C587 O514 -176.7(15) . . . . ?
C585 C586 C587 C588 3(3) . . . . ?
C584 C583 C588 C587 2(3) . . . . ?
O13 C583 C588 C587 -180(2) . . . . ?
O514 C587 C588 C583 176.8(19) . . . . ?
C586 C587 C588 C583 -3(3) . . . . ?
C587 O514 C589 C590 176.6(19) . . . . ?
O514 C589 C590 C591 172(2) . . . . ?
C589 C590 C591 C592 -71(3) . . . . ?
C590 C591 C592 C593 -162(3) . . . . ?
C591 C592 C593 C594 166(2) . . . . ?
C95 O515 C594 C593 45(3) . . . . ?
C592 C593 C594 O515 65(4) . . . . ?
C94 O15 C95 C100 -167.7(10) . . . . ?
C94 O15 C95 C96 31.0(15) . . . . ?
C594 O515 C95 C100 63(3) . . . . ?
C594 O515 C95 C96 -142(2) . . . . ?
O15 C95 C96 C97 163.7(9) . . . . ?
C100 C95 C96 C97 3.3(13) . . . . ?
O515 C95 C96 C97 -151.4(12) . . . . ?
C95 C96 C97 O16 178.3(6) . . . . ?
C95 C96 C97 C98 -2.0(10) . . . . ?
C46 O16 C97 C96 2.8(6) . . . . ?
C46 O16 C97 C98 -176.8(3) . . . . ?
C96 C97 C98 C99 0.4(7) . . . . ?
O16 C97 C98 C99 -179.9(3) . . . . ?
C97 C98 C99 C100 -0.1(7) . . . . ?
O15 C95 C100 C99 -165.1(8) . . . . ?
C96 C95 C100 C99 -3.0(13) . . . . ?
O515 C95 C100 C99 152.1(11) . . . . ?
C98 C99 C100 C95 1.4(11) . . . . ?
C122 C101 C102 C119 1.4(5) . . . . ?
C106 C101 C102 C119 -177.6(3) . . . . ?
C122 C101 C102 C103 -178.8(3) . . . . ?
C106 C101 C102 C103 2.2(4) . . . . ?
C119 C102 C103 C116 1.0(5) . . . . ?
C101 C102 C103 C116 -178.7(3) . . . . ?
C119 C102 C103 C104 -179.1(3) . . . . ?
C101 C102 C103 C104 1.2(4) . . . . ?
C116 C103 C104 C113 -2.7(5) . . . . ?
C102 C103 C104 C113 177.4(3) . . . . ?
C116 C103 C104 C105 176.9(3) . . . . ?
C102 C103 C104 C105 -3.0(5) . . . . ?
C113 C104 C105 C110 0.3(5) . . . . ?
C103 C104 C105 C110 -179.2(3) . . . . ?
C113 C104 C105 C106 -178.9(3) . . . . ?
C103 C104 C105 C106 1.5(5) . . . . ?
C110 C105 C106 C107 2.3(5) . . . . ?
C104 C105 C106 C107 -178.4(3) . . . . ?
C110 C105 C106 C101 -177.4(3) . . . . ?
C104 C105 C106 C101 1.9(5) . . . . ?
C122 C101 C106 C107 -2.4(5) . . . . ?
C102 C101 C106 C107 176.5(3) . . . . ?
C122 C101 C106 C105 177.3(3) . . . . ?
C102 C101 C106 C105 -3.7(4) . . . . ?
C105 C106 C107 C124 -178.6(3) . . . . ?
C101 C106 C107 C124 1.2(5) . . . . ?
C105 C106 C107 C108 0.1(5) . . . . ?
C101 C106 C107 C108 179.9(3) . . . . ?
C106 C107 C108 C109 -1.9(6) . . . . ?
C124 C107 C108 C109 176.7(4) . . . . ?
C107 C108 C109 C110 1.2(7) . . . . ?
C104 C105 C110 C109 177.7(3) . . . . ?
C106 C105 C110 C109 -3.0(5) . . . . ?
C104 C105 C110 C111 -1.8(5) . . . . ?
C106 C105 C110 C111 177.5(3) . . . . ?
C108 C109 C110 C105 1.3(7) . . . . ?
C108 C109 C110 C111 -179.2(4) . . . . ?
C105 C110 C111 C112 1.9(6) . . . . ?
C109 C110 C111 C112 -177.5(4) . . . . ?
C110 C111 C112 C113 -0.5(6) . . . . ?
C105 C104 C113 C112 1.1(5) . . . . ?
C103 C104 C113 C112 -179.3(3) . . . . ?
C105 C104 C113 C114 -178.4(3) . . . . ?
C103 C104 C113 C114 1.2(5) . . . . ?
C111 C112 C113 C104 -1.0(6) . . . . ?
C111 C112 C113 C114 178.4(4) . . . . ?
C104 C113 C114 C115 0.5(5) . . . . ?
C112 C113 C114 C115 -178.9(4) . . . . ?
C113 C114 C115 C116 -0.8(6) . . . . ?
C102 C103 C116 C115 -177.7(3) . . . . ?
C104 C103 C116 C115 2.5(5) . . . . ?
C102 C103 C116 C117 1.1(5) . . . . ?
C104 C103 C116 C117 -178.8(3) . . . . ?
C114 C115 C116 C103 -0.7(6) . . . . ?
C114 C115 C116 C117 -179.4(4) . . . . ?
C103 C116 C117 C118 -1.1(6) . . . . ?
C115 C116 C117 C118 177.6(4) . . . . ?
C116 C117 C118 C119 -1.0(6) . . . . ?
C103 C102 C119 C120 177.0(3) . . . . ?
C101 C102 C119 C120 -3.3(5) . . . . ?
C103 C102 C119 C118 -3.1(5) . . . . ?
C101 C102 C119 C118 176.7(3) . . . . ?
C117 C118 C119 C120 -177.0(4) . . . . ?
C117 C118 C119 C102 3.0(6) . . . . ?
C102 C119 C120 C121 2.1(6) . . . . ?
C118 C119 C120 C121 -177.8(4) . . . . ?
C119 C120 C121 C122 0.9(6) . . . . ?
C106 C101 C122 C123 1.3(5) . . . . ?
C102 C101 C122 C123 -177.7(3) . . . . ?
C106 C101 C122 C121 -179.4(3) . . . . ?
C102 C101 C122 C121 1.6(5) . . . . ?
C120 C121 C122 C101 -2.8(5) . . . . ?
C120 C121 C122 C123 176.4(4) . . . . ?
C101 C122 C123 C124 1.1(5) . . . . ?
C121 C122 C123 C124 -178.2(4) . . . . ?
C122 C123 C124 C107 -2.4(6) . . . . ?
C106 C107 C124 C123 1.2(6) . . . . ?
C108 C107 C124 C123 -177.4(4) . . . . ?
C220 N201 C201 O201 175.8(5) . . . . ?
C264 N201 C201 O201 3.1(8) . . . . ?
C220 N201 C201 C202 -3.7(8) . . . . ?
C264 N201 C201 C202 -176.4(4) . . . . ?
O201 C201 C202 C203 2.3(8) . . . . ?
N201 C201 C202 C203 -178.2(4) . . . . ?
O201 C201 C202 C221 -175.9(5) . . . . ?
N201 C201 C202 C221 3.6(7) . . . . ?
C221 C202 C203 C204 -0.5(7) . . . . ?
C201 C202 C203 C204 -178.8(4) . . . . ?
C202 C203 C204 C205 0.1(7) . . . . ?
C203 C204 C205 C222 2.4(6) . . . . ?
C203 C204 C205 C206 179.9(4) . . . . ?
C204 C205 C206 C207 13.1(5) . . . . ?
C222 C205 C206 C207 -169.5(3) . . . . ?
C204 C205 C206 C223 -165.4(3) . . . . ?
C222 C205 C206 C223 12.0(5) . . . . ?
C265 O209 C207 C208 -91.4(4) . . . . ?
C265 O209 C207 C206 91.5(4) . . . . ?
C223 C206 C207 C208 9.4(5) . . . . ?
C205 C206 C207 C208 -169.1(3) . . . . ?
C223 C206 C207 O209 -173.7(3) . . . . ?
C205 C206 C207 O209 7.7(5) . . . . ?
O209 C207 C208 C209 -179.9(3) . . . . ?
C206 C207 C208 C209 -2.9(5) . . . . ?
C207 C208 C209 C224 -4.4(5) . . . . ?
C207 C208 C209 C210 174.9(3) . . . . ?
C211 N202 C210 O202 -177.8(4) . . . . ?
C225 N202 C210 O202 -4.5(6) . . . . ?
C211 N202 C210 C209 1.5(6) . . . . ?
C225 N202 C210 C209 174.8(3) . . . . ?
C208 C209 C210 O202 -4.8(6) . . . . ?
C224 C209 C210 O202 174.5(4) . . . . ?
C208 C209 C210 N202 175.9(3) . . . . ?
C224 C209 C210 N202 -4.8(5) . . . . ?
C210 N202 C211 O203 -179.5(4) . . . . ?
C225 N202 C211 O203 7.2(5) . . . . ?
C210 N202 C211 C212 1.1(6) . . . . ?
C225 N202 C211 C212 -172.2(3) . . . . ?
O203 C211 C212 C213 -3.1(6) . . . . ?
N202 C211 C212 C213 176.3(3) . . . . ?
O203 C211 C212 C224 179.9(4) . . . . ?
N202 C211 C212 C224 -0.7(5) . . . . ?
C224 C212 C213 C214 -1.9(5) . . . . ?
C211 C212 C213 C214 -178.9(3) . . . . ?
C212 C213 C214 C215 0.7(5) . . . . ?
C213 C214 C215 C223 1.9(5) . . . . ?
C213 C214 C215 C216 -179.6(3) . . . . ?
C214 C215 C216 C217 13.0(5) . . . . ?
C223 C215 C216 C217 -168.6(3) . . . . ?
C214 C215 C216 C222 -166.5(3) . . . . ?
C223 C215 C216 C222 11.9(5) . . . . ?
C222 C216 C217 C218 8.9(6) . . . . ?
C215 C216 C217 C218 -170.6(4) . . . . ?
C222 C216 C217 O212 -172.8(3) . . . . ?
C215 C216 C217 O212 7.7(6) . . . . ?
C481 O212 C217 C218 -89.7(5) . . . . ?
C281 O212 C217 C218 -85.7(6) . . . . ?
C481 O212 C217 C216 91.9(5) . . . . ?
C281 O212 C217 C216 95.9(6) . . . . ?
C216 C217 C218 C219 -1.9(7) . . . . ?
O212 C217 C218 C219 179.7(4) . . . . ?
C217 C218 C219 C221 -4.4(7) . . . . ?
C217 C218 C219 C220 176.3(4) . . . . ?
C201 N201 C220 O204 -175.9(5) . . . . ?
C264 N201 C220 O204 -3.3(8) . . . . ?
C201 N201 C220 C219 3.0(7) . . . . ?
C264 N201 C220 C219 175.6(4) . . . . ?
C218 C219 C220 O204 -4.1(8) . . . . ?
C221 C219 C220 O204 176.7(5) . . . . ?
C218 C219 C220 N201 177.0(5) . . . . ?
C221 C219 C220 N201 -2.3(7) . . . . ?
C218 C219 C221 C202 -176.9(4) . . . . ?
C220 C219 C221 C202 2.4(6) . . . . ?
C218 C219 C221 C222 3.4(6) . . . . ?
C220 C219 C221 C222 -177.4(4) . . . . ?
C203 C202 C221 C219 178.8(4) . . . . ?
C201 C202 C221 C219 -3.0(6) . . . . ?
C203 C202 C221 C222 -1.5(6) . . . . ?
C201 C202 C221 C222 176.7(4) . . . . ?
C219 C221 C222 C216 3.8(5) . . . . ?
C202 C221 C222 C216 -175.9(3) . . . . ?
C219 C221 C222 C205 -176.3(3) . . . . ?
C202 C221 C222 C205 3.9(5) . . . . ?
C217 C216 C222 C221 -9.7(5) . . . . ?
C215 C216 C222 C221 169.9(3) . . . . ?
C217 C216 C222 C205 170.5(3) . . . . ?
C215 C216 C222 C205 -10.0(5) . . . . ?
C204 C205 C222 C221 -4.4(5) . . . . ?
C206 C205 C222 C221 178.1(3) . . . . ?
C204 C205 C222 C216 175.5(3) . . . . ?
C206 C205 C222 C216 -2.1(5) . . . . ?
C214 C215 C223 C224 -3.3(5) . . . . ?
C216 C215 C223 C224 178.2(3) . . . . ?
C214 C215 C223 C206 176.7(3) . . . . ?
C216 C215 C223 C206 -1.8(5) . . . . ?
C207 C206 C223 C224 -8.7(5) . . . . ?
C205 C206 C223 C224 169.9(3) . . . . ?
C207 C206 C223 C215 171.3(3) . . . . ?
C205 C206 C223 C215 -10.1(5) . . . . ?
C213 C212 C224 C209 -179.4(3) . . . . ?
C211 C212 C224 C209 -2.5(5) . . . . ?
C213 C212 C224 C223 0.4(5) . . . . ?
C211 C212 C224 C223 177.3(3) . . . . ?
C208 C209 C224 C212 -175.4(3) . . . . ?
C210 C209 C224 C212 5.3(5) . . . . ?
C208 C209 C224 C223 4.7(5) . . . . ?
C210 C209 C224 C223 -174.5(3) . . . . ?
C215 C223 C224 C212 2.2(5) . . . . ?
C206 C223 C224 C212 -177.8(3) . . . . ?
C215 C223 C224 C209 -178.0(3) . . . . ?
C206 C223 C224 C209 2.0(5) . . . . ?
C210 N202 C225 C226 -87.5(4) . . . . ?
C211 N202 C225 C226 86.4(4) . . . . ?
N202 C225 C226 C231 -86.4(4) . . . . ?
N202 C225 C226 C227 86.5(4) . . . . ?
C231 C226 C227 C228 3.3(5) . . . . ?
C225 C226 C227 C228 -169.8(3) . . . . ?
C226 C227 C228 C229 0.9(5) . . . . ?
C227 C228 C229 C230 -4.5(5) . . . . ?
C227 C228 C229 C232 170.9(3) . . . . ?
C228 C229 C230 C231 3.9(5) . . . . ?
C232 C229 C230 C231 -171.5(3) . . . . ?
C229 C230 C231 C226 0.3(5) . . . . ?
C227 C226 C231 C230 -3.9(5) . . . . ?
C225 C226 C231 C230 169.3(3) . . . . ?
C233 N203 C232 C229 -90.3(4) . . . . ?
C252 N203 C232 C229 86.3(4) . . . . ?
C228 C229 C232 N203 -89.9(4) . . . . ?
C230 C229 C232 N203 85.2(4) . . . . ?
C252 N203 C233 O205 -179.1(4) . . . . ?
C232 N203 C233 O205 -2.7(6) . . . . ?
C252 N203 C233 C234 0.4(5) . . . . ?
C232 N203 C233 C234 176.8(3) . . . . ?
O205 C233 C234 C235 -5.5(6) . . . . ?
N203 C233 C234 C235 175.0(3) . . . . ?
O205 C233 C234 C253 174.8(4) . . . . ?
N203 C233 C234 C253 -4.7(5) . . . . ?
C253 C234 C235 C236 -3.3(5) . . . . ?
C233 C234 C235 C236 177.0(3) . . . . ?
C234 C235 C236 O213 174.7(3) . . . . ?
C234 C235 C236 C237 -5.9(5) . . . . ?
C283 O213 C236 C235 -107(2) . . . . ?
C483 O213 C236 C235 -102(2) . . . . ?
C283 O213 C236 C237 73(2) . . . . ?
C483 O213 C236 C237 78(2) . . . . ?
C235 C236 C237 C254 11.9(5) . . . . ?
O213 C236 C237 C254 -168.7(3) . . . . ?
C235 C236 C237 C238 -168.3(3) . . . . ?
O213 C236 C237 C238 11.2(5) . . . . ?
C236 C237 C238 C239 15.2(5) . . . . ?
C254 C237 C238 C239 -165.0(3) . . . . ?
C236 C237 C238 C255 -168.5(3) . . . . ?
C254 C237 C238 C255 11.4(4) . . . . ?
C255 C238 C239 C240 3.6(5) . . . . ?
C237 C238 C239 C240 180.0(3) . . . . ?
C238 C239 C240 C241 1.3(5) . . . . ?
C239 C240 C241 C256 -3.5(5) . . . . ?
C239 C240 C241 C242 -179.7(3) . . . . ?
C243 N204 C242 O206 -179.1(4) . . . . ?
C257 N204 C242 O206 8.0(6) . . . . ?
C243 N204 C242 C241 1.3(6) . . . . ?
C257 N204 C242 C241 -171.6(3) . . . . ?
C240 C241 C242 O206 -3.0(6) . . . . ?
C256 C241 C242 O206 -179.2(4) . . . . ?
C240 C241 C242 N204 176.6(3) . . . . ?
C256 C241 C242 N204 0.4(5) . . . . ?
C242 N204 C243 O207 179.7(4) . . . . ?
C257 N204 C243 O207 -7.5(6) . . . . ?
C242 N204 C243 C244 -1.8(6) . . . . ?
C257 N204 C243 C244 171.1(3) . . . . ?
O207 C243 C244 C245 0.7(6) . . . . ?
N204 C243 C244 C245 -177.8(3) . . . . ?
O207 C243 C244 C256 179.3(4) . . . . ?
N204 C243 C244 C256 0.8(5) . . . . ?
C256 C244 C245 C246 -2.2(5) . . . . ?
C243 C244 C245 C246 176.4(3) . . . . ?
C299 O216 C246 C247 84.6(4) . . . . ?
C299 O216 C246 C245 -97.2(3) . . . . ?
C244 C245 C246 O216 -178.8(3) . . . . ?
C244 C245 C246 C247 -0.7(5) . . . . ?
O216 C246 C247 C255 -177.6(3) . . . . ?
C245 C246 C247 C255 4.4(5) . . . . ?
O216 C246 C247 C248 4.6(5) . . . . ?
C245 C246 C247 C248 -173.5(3) . . . . ?
C246 C247 C248 C249 7.9(5) . . . . ?
C255 C247 C248 C249 -169.9(3) . . . . ?
C246 C247 C248 C254 -173.6(3) . . . . ?
C255 C247 C248 C254 8.6(4) . . . . ?
C254 C248 C249 C250 2.4(4) . . . . ?
C247 C248 C249 C250 -179.1(3) . . . . ?
C248 C249 C250 C251 -0.9(5) . . . . ?
C249 C250 C251 C253 -0.3(5) . . . . ?
C249 C250 C251 C252 -178.5(3) . . . . ?
C233 N203 C252 O208 -178.1(4) . . . . ?
C232 N203 C252 O208 5.6(5) . . . . ?
C233 N203 C252 C251 3.0(5) . . . . ?
C232 N203 C252 C251 -173.4(3) . . . . ?
C250 C251 C252 O208 -3.1(6) . . . . ?
C253 C251 C252 O208 178.7(4) . . . . ?
C250 C251 C252 N203 175.8(3) . . . . ?
C253 C251 C252 N203 -2.4(5) . . . . ?
C250 C251 C253 C234 -179.8(3) . . . . ?
C252 C251 C253 C234 -1.6(5) . . . . ?
C250 C251 C253 C254 -0.1(5) . . . . ?
C252 C251 C253 C254 178.1(3) . . . . ?
C235 C234 C253 C251 -174.5(3) . . . . ?
C233 C234 C253 C251 5.2(5) . . . . ?
C235 C234 C253 C254 5.8(5) . . . . ?
C233 C234 C253 C254 -174.5(3) . . . . ?
C251 C253 C254 C237 -179.3(3) . . . . ?
C234 C253 C254 C237 0.4(4) . . . . ?
C251 C253 C254 C248 1.7(4) . . . . ?
C234 C253 C254 C248 -178.6(3) . . . . ?
C236 C237 C254 C253 -8.9(4) . . . . ?
C238 C237 C254 C253 171.2(3) . . . . ?
C236 C237 C254 C248 170.1(3) . . . . ?
C238 C237 C254 C248 -9.7(4) . . . . ?
C249 C248 C254 C253 -2.7(4) . . . . ?
C247 C248 C254 C253 178.7(3) . . . . ?
C249 C248 C254 C237 178.2(3) . . . . ?
C247 C248 C254 C237 -0.3(4) . . . . ?
C239 C238 C255 C256 -6.2(4) . . . . ?
C237 C238 C255 C256 177.3(3) . . . . ?
C239 C238 C255 C247 173.3(3) . . . . ?
C237 C238 C255 C247 -3.1(4) . . . . ?
C246 C247 C255 C256 -5.3(4) . . . . ?
C248 C247 C255 C256 172.7(3) . . . . ?
C246 C247 C255 C238 175.2(3) . . . . ?
C248 C247 C255 C238 -6.9(4) . . . . ?
C245 C244 C256 C241 179.2(3) . . . . ?
C243 C244 C256 C241 0.7(5) . . . . ?
C245 C244 C256 C255 1.1(5) . . . . ?
C243 C244 C256 C255 -177.5(3) . . . . ?
C240 C241 C256 C244 -177.5(3) . . . . ?
C242 C241 C256 C244 -1.3(5) . . . . ?
C240 C241 C256 C255 0.7(5) . . . . ?
C242 C241 C256 C255 176.9(3) . . . . ?
C238 C255 C256 C244 -177.7(3) . . . . ?
C247 C255 C256 C244 2.7(5) . . . . ?
C238 C255 C256 C241 4.1(5) . . . . ?
C247 C255 C256 C241 -175.4(3) . . . . ?
C242 N204 C257 C258 86.4(4) . . . . ?
C243 N204 C257 C258 -87.0(4) . . . . ?
N204 C257 C258 C259 89.0(4) . . . . ?
N204 C257 C258 C263 -85.3(4) . . . . ?
C263 C258 C259 C260 4.4(5) . . . . ?
C257 C258 C259 C260 -170.1(3) . . . . ?
C258 C259 C260 C261 0.3(5) . . . . ?
C259 C260 C261 C262 -3.9(5) . . . . ?
C259 C260 C261 C264 171.6(4) . . . . ?
C260 C261 C262 C263 2.7(6) . . . . ?
C264 C261 C262 C263 -173.0(4) . . . . ?
C261 C262 C263 C258 2.0(6) . . . . ?
C259 C258 C263 C262 -5.6(5) . . . . ?
C257 C258 C263 C262 168.9(3) . . . . ?
C220 N201 C264 C261 -92.3(5) . . . . ?
C201 N201 C264 C261 80.9(5) . . . . ?
C260 C261 C264 N201 -93.8(5) . . . . ?
C262 C261 C264 N201 81.7(5) . . . . ?
C207 O209 C265 C270 -6.8(6) . . . . ?
C207 O209 C265 C266 171.6(3) . . . . ?
O209 C265 C266 C267 178.0(4) . . . . ?
C270 C265 C266 C267 -3.6(6) . . . . ?
C265 C266 C267 C268 2.0(8) . . . . ?
C266 C267 C268 C269 1.7(11) . . . . ?
C267 C268 C269 C270 -3.9(13) . . . . ?
C267 C268 C269 O210 174.0(8) . . . . ?
O209 C265 C270 C269 179.7(6) . . . . ?
C266 C265 C270 C269 1.4(8) . . . . ?
C268 C269 C270 C265 2.4(11) . . . . ?
O210 C269 C270 C265 -175.8(7) . . . . ?
C268 C269 O210 C471 47.0(14) . . . . ?
C270 C269 O210 C471 -134.9(10) . . . . ?
C268 C269 O210 C271 -21.1(17) . . . . ?
C270 C269 O210 C271 156.9(12) . . . . ?
C269 O210 C271 C272 -174.0(12) . . . . ?
O210 C271 C272 C273 -63(2) . . . . ?
C271 C272 C273 C274 69(3) . . . . ?
C272 C273 C274 C275 101(2) . . . . ?
C273 C274 C275 C276 166.9(14) . . . . ?
C274 C275 C276 O211 64(2) . . . . ?
C277 O211 C276 C275 -176.3(13) . . . . ?
C269 O210 C471 C472 -159.2(12) . . . . ?
O210 C471 C472 C473 -43(2) . . . . ?
C471 C472 C473 C474 -52(3) . . . . ?
C472 C473 C474 C475 -77(3) . . . . ?
C473 C474 C475 C476 -173.0(17) . . . . ?
C477 O411 C476 C475 -179.7(11) . . . . ?
C474 C475 C476 O411 -58(2) . . . . ?
C276 O211 C277 C278 1.6(17) . . . . ?
C276 O211 C277 C282 178.8(11) . . . . ?
O211 C277 C278 C279 177.1(12) . . . . ?
C282 C277 C278 C279 0.0 . . . . ?
C277 C278 C279 C280 0.0 . . . . ?
C278 C279 C280 C281 0.0 . . . . ?
C279 C280 C281 C282 0.0 . . . . ?
C279 C280 C281 O212 -177.3(8) . . . . ?
C217 O212 C281 C280 124.7(6) . . . . ?
C217 O212 C281 C282 -52.5(8) . . . . ?
C280 C281 C282 C277 0.0 . . . . ?
O212 C281 C282 C277 177.2(8) . . . . ?
O211 C277 C282 C281 -177.5(10) . . . . ?
C278 C277 C282 C281 0.0 . . . . ?
C476 O411 C477 C478 8.8(14) . . . . ?
C476 O411 C477 C482 -174.5(9) . . . . ?
O411 C477 C478 C479 176.5(9) . . . . ?
C482 C477 C478 C479 0.0 . . . . ?
C477 C478 C479 C480 0.0 . . . . ?
C478 C479 C480 C481 0.0 . . . . ?
C217 O212 C481 C482 -27.2(6) . . . . ?
C217 O212 C481 C480 155.8(4) . . . . ?
C479 C480 C481 O212 177.2(6) . . . . ?
C479 C480 C481 C482 0.0 . . . . ?
O212 C481 C482 C477 -176.8(7) . . . . ?
C480 C481 C482 C477 0.0 . . . . ?
O411 C477 C482 C481 -176.9(8) . . . . ?
C478 C477 C482 C481 0.0 . . . . ?
C236 O213 C283 C288 3(4) . . . . ?
C236 O213 C283 C284 -172(2) . . . . ?
C288 C283 C284 C285 5(5) . . . . ?
O213 C283 C284 C285 -180(3) . . . . ?
C283 C284 C285 C286 -1(4) . . . . ?
C284 C285 C286 C287 -2(3) . . . . ?
C289 O214 C287 C286 -0.3(15) . . . . ?
C289 O214 C287 C288 -176.1(10) . . . . ?
C285 C286 C287 O214 -173.8(12) . . . . ?
C285 C286 C287 C288 1.9(17) . . . . ?
C284 C283 C288 C287 -5(5) . . . . ?
O213 C283 C288 C287 180(2) . . . . ?
O214 C287 C288 C283 177(2) . . . . ?
C286 C287 C288 C283 1(3) . . . . ?
C287 O214 C289 C290 -179.9(10) . . . . ?
O214 C289 C290 C291 -71.3(15) . . . . ?
C289 C290 C291 C292 -172.7(10) . . . . ?
C290 C291 C292 C293 177.1(11) . . . . ?
C291 C292 C293 C294 81.9(14) . . . . ?
C295 O215 C294 C293 -174.2(8) . . . . ?
C292 C293 C294 O215 -67.9(15) . . . . ?
C236 O213 C483 C488 19(4) . . . . ?
C236 O213 C483 C484 -169(3) . . . . ?
C488 C483 C484 C485 -5(5) . . . . ?
O213 C483 C484 C485 -178(3) . . . . ?
C483 C484 C485 C486 0(5) . . . . ?
C484 C485 C486 C487 5(3) . . . . ?
C489 O414 C487 C486 4(2) . . . . ?
C489 O414 C487 C488 -179.2(12) . . . . ?
C485 C486 C487 O414 173.0(17) . . . . ?
C485 C486 C487 C488 -4(2) . . . . ?
C484 C483 C488 C487 6(5) . . . . ?
O213 C483 C488 C487 178(3) . . . . ?
O414 C487 C488 C483 -179(2) . . . . ?
C486 C487 C488 C483 -1(3) . . . . ?
C487 O414 C489 C490 82.1(14) . . . . ?
O414 C489 C490 C491 74.5(11) . . . . ?
C489 C490 C491 C492 -177.2(8) . . . . ?
C490 C491 C492 C493 -164.2(10) . . . . ?
C491 C492 C493 C494 -51.4(15) . . . . ?
C295 O215 C494 C493 -171.4(7) . . . . ?
C492 C493 C494 O215 -55.9(15) . . . . ?
C494 O215 C295 C296 10.9(10) . . . . ?
C294 O215 C295 C296 -13.7(9) . . . . ?
C494 O215 C295 C300 -168.9(7) . . . . ?
C294 O215 C295 C300 166.6(7) . . . . ?
O215 C295 C296 C297 178.0(5) . . . . ?
C300 C295 C296 C297 -2.3(8) . . . . ?
C295 C296 C297 C298 0.8(9) . . . . ?
C296 C297 C298 C299 0.6(8) . . . . ?
C246 O216 C299 C300 9.7(4) . . . . ?
C246 O216 C299 C298 -170.4(3) . . . . ?
C297 C298 C299 O216 179.5(4) . . . . ?
C297 C298 C299 C300 -0.6(6) . . . . ?
O216 C299 C300 C295 179.1(3) . . . . ?
C298 C299 C300 C295 -0.8(5) . . . . ?
O215 C295 C300 C299 -178.0(3) . . . . ?
C296 C295 C300 C299 2.3(7) . . . . ?
C322 C301 C302 C319 0.5(5) . . . . ?
C306 C301 C302 C319 179.7(3) . . . . ?
C322 C301 C302 C303 -179.9(3) . . . . ?
C306 C301 C302 C303 -0.7(4) . . . . ?
C319 C302 C303 C316 1.5(5) . . . . ?
C301 C302 C303 C316 -178.1(3) . . . . ?
C319 C302 C303 C304 -176.7(3) . . . . ?
C301 C302 C303 C304 3.7(4) . . . . ?
C316 C303 C304 C313 -2.3(4) . . . . ?
C302 C303 C304 C313 175.9(3) . . . . ?
C316 C303 C304 C305 178.4(3) . . . . ?
C302 C303 C304 C305 -3.3(4) . . . . ?
C313 C304 C305 C310 1.5(4) . . . . ?
C303 C304 C305 C310 -179.2(3) . . . . ?
C313 C304 C305 C306 -179.3(3) . . . . ?
C303 C304 C305 C306 -0.1(4) . . . . ?
C310 C305 C306 C307 1.9(5) . . . . ?
C304 C305 C306 C307 -177.3(3) . . . . ?
C310 C305 C306 C301 -177.8(3) . . . . ?
C304 C305 C306 C301 3.1(4) . . . . ?
C322 C301 C306 C307 -3.1(5) . . . . ?
C302 C301 C306 C307 177.6(3) . . . . ?
C322 C301 C306 C305 176.5(3) . . . . ?
C302 C301 C306 C305 -2.7(4) . . . . ?
C305 C306 C307 C324 -178.0(3) . . . . ?
C301 C306 C307 C324 1.7(5) . . . . ?
C305 C306 C307 C308 0.7(5) . . . . ?
C301 C306 C307 C308 -179.6(3) . . . . ?
C324 C307 C308 C309 176.6(3) . . . . ?
C306 C307 C308 C309 -2.1(5) . . . . ?
C307 C308 C309 C310 0.9(5) . . . . ?
C306 C305 C310 C311 177.8(3) . . . . ?
C304 C305 C310 C311 -3.1(5) . . . . ?
C306 C305 C310 C309 -3.1(5) . . . . ?
C304 C305 C310 C309 176.0(3) . . . . ?
C308 C309 C310 C305 1.8(5) . . . . ?
C308 C309 C310 C311 -179.2(3) . . . . ?
C305 C310 C311 C312 1.8(5) . . . . ?
C309 C310 C311 C312 -177.2(3) . . . . ?
C310 C311 C312 C313 1.0(6) . . . . ?
C303 C304 C313 C314 2.7(5) . . . . ?
C305 C304 C313 C314 -178.0(3) . . . . ?
C303 C304 C313 C312 -178.0(3) . . . . ?
C305 C304 C313 C312 1.2(5) . . . . ?
C311 C312 C313 C304 -2.5(5) . . . . ?
C311 C312 C313 C314 176.6(3) . . . . ?
C304 C313 C314 C315 -0.9(5) . . . . ?
C312 C313 C314 C315 179.9(3) . . . . ?
C313 C314 C315 C316 -1.4(5) . . . . ?
C314 C315 C316 C303 1.8(5) . . . . ?
C314 C315 C316 C317 -176.7(3) . . . . ?
C304 C303 C316 C315 0.0(5) . . . . ?
C302 C303 C316 C315 -178.2(3) . . . . ?
C304 C303 C316 C317 178.6(3) . . . . ?
C302 C303 C316 C317 0.3(4) . . . . ?
C315 C316 C317 C318 176.2(3) . . . . ?
C303 C316 C317 C318 -2.3(5) . . . . ?
C316 C317 C318 C319 2.3(5) . . . . ?
C303 C302 C319 C320 178.1(3) . . . . ?
C301 C302 C319 C320 -2.3(5) . . . . ?
C303 C302 C319 C318 -1.5(5) . . . . ?
C301 C302 C319 C318 178.0(3) . . . . ?
C317 C318 C319 C302 -0.4(5) . . . . ?
C317 C318 C319 C320 -180.0(3) . . . . ?
C302 C319 C320 C321 2.1(5) . . . . ?
C318 C319 C320 C321 -178.3(3) . . . . ?
C319 C320 C321 C322 0.0(6) . . . . ?
C306 C301 C322 C321 -177.7(3) . . . . ?
C302 C301 C322 C321 1.6(5) . . . . ?
C306 C301 C322 C323 2.3(5) . . . . ?
C302 C301 C322 C323 -178.5(3) . . . . ?
C320 C321 C322 C301 -1.9(6) . . . . ?
C320 C321 C322 C323 178.2(4) . . . . ?
C301 C322 C323 C324 0.1(5) . . . . ?
C321 C322 C323 C324 180.0(4) . . . . ?
C322 C323 C324 C307 -1.5(6) . . . . ?
C306 C307 C324 C323 0.7(5) . . . . ?
C308 C307 C324 C323 -178.0(4) . . . . ?
C6A C1A C2A C3A 1.5(8) . . . . ?
Cl1A C1A C2A C3A 179.9(4) . . . . ?
C1A C2A C3A C4A -1.3(8) . . . . ?
C2A C3A C4A C5A 0.2(7) . . . . ?
C3A C4A C5A C6A 0.8(7) . . . . ?
C2A C1A C6A C5A -0.4(7) . . . . ?
Cl1A C1A C6A C5A -178.9(4) . . . . ?
C4A C5A C6A C1A -0.7(7) . . . . ?
C6B C1B C2B C3B 0.0 . . . . ?
Cl1B C1B C2B C3B 179.0(3) . . . . ?
C1B C2B C3B C4B 0.0 . . . . ?
C2B C3B C4B C5B 0.0 . . . . ?
C3B C4B C5B C6B 0.0 . . . . ?
C4B C5B C6B C1B 0.0 . . . . ?
C2B C1B C6B C5B 0.0 . . . . ?
Cl1B C1B C6B C5B -179.0(3) . . . . ?
C6E C1E C2E C3E 0.0 . . . . ?
Cl1E C1E C2E C3E 178.2(5) . . . . ?
C1E C2E C3E C4E 0.0 . . . . ?
C2E C3E C4E C5E 0.0 . . . . ?
C3E C4E C5E C6E 0.0 . . . . ?
C4E C5E C6E C1E 0.0 . . . . ?
C2E C1E C6E C5E 0.0 . . . . ?
Cl1E C1E C6E C5E -178.2(5) . . . . ?
C6F C1F C2F C3F 0.0 . . . . ?
Cl1F C1F C2F C3F -176.7(13) . . . . ?
C1F C2F C3F C4F 0.0 . . . . ?
C2F C3F C4F C5F 0.0 . . . . ?
C3F C4F C5F C6F 0.0 . . . . ?
C4F C5F C6F C1F 0.0 . . . . ?
C2F C1F C6F C5F 0.0 . . . . ?
Cl1F C1F C6F C5F 176.8(12) . . . . ?
C6G C1G C2G C3G 0.0 . . . . ?
Cl1G C1G C2G C3G -178.8(4) . . . . ?
C1G C2G C3G C4G 0.0 . . . . ?
C2G C3G C4G C5G 0.0 . . . . ?
C3G C4G C5G C6G 0.0 . . . . ?
C4G C5G C6G C1G 0.0 . . . . ?
C2G C1G C6G C5G 0.0 . . . . ?
Cl1G C1G C6G C5G 178.8(4) . . . . ?
C6H C1H C2H C3H 0.0 . . . . ?
Cl1H C1H C2H C3H -178.0(19) . . . . ?
C1H C2H C3H C4H 0.0 . . . . ?
C2H C3H C4H C5H 0.0 . . . . ?
C3H C4H C5H C6H 0.0 . . . . ?
C4H C5H C6H C1H 0.0 . . . . ?
C2H C1H C6H C5H 0.0 . . . . ?
Cl1H C1H C6H C5H 177.9(19) . . . . ?
